data_4105013
loop_
_publ_author_name
'Yasuhiro Ohki'
'Motosuke Imada'
'Ayuro Murata'
'Yusuke Sunada'
'Shun Ohta'
'Masaru Honda'
'Takahiro Sasamori'
'Norihiro Tokitoh'
'Motomi Katada'
'Kazuyuki Tatsumi'

_publ_section_title
;
 Synthesis, Structures, and Electronic Properties of [8Fe-7S] Cluster
 Complexes Modeling the Nitrogenase P-Cluster
;
_journal_name_full 'Journal of the American Chemical Society'
_journal_page_first 13168
_journal_page_last 13178
_journal_paper_doi 10.1021/ja9055036
_journal_volume 131
_journal_year 2009
_chemical_formula_moiety 'C62 H140 Cl2 Fe8 N6 O2.50 S9 Si8 '
_chemical_formula_sum 'C62 H140 Cl2 Fe8 N6 O2.5 S9 Si8'
_chemical_formula_weight 2040.73
_space_group_IT_number 41
_symmetry_cell_setting orthorhombic
_symmetry_Int_Tables_number 41
_symmetry_space_group_name_Hall 'A 2 -2ab'
_symmetry_space_group_name_H-M 'A b a 2'
_cell_angle_alpha 90.0000
_cell_angle_beta 90.0000
_cell_angle_gamma 90.0000
_cell_formula_units_Z 8
_cell_length_a 26.503(12)
_cell_length_b 29.012(14)
_cell_length_c 26.224(12)
_cell_measurement_reflns_used 9194
_cell_measurement_temperature 173.1
_cell_measurement_theta_max 27.5
_cell_measurement_theta_min 3.1
_cell_volume 20164(16)
_computing_cell_refinement CrystalClear
_computing_data_collection CrystalClear
_computing_data_reduction CrystalStructure
_computing_publication_material 'CrystalStructure 3.8'
_computing_structure_refinement SHELXL
_computing_structure_solution SIR97
_diffrn_detector_area_resol_mean 29.26
_diffrn_measured_fraction_theta_full 0.997
_diffrn_measured_fraction_theta_max 0.997
_diffrn_measurement_device_type 'Rigaku Saturn'
_diffrn_measurement_method \w
_diffrn_radiation_type 'Mo K\a'
_diffrn_radiation_wavelength 0.71070
_diffrn_reflns_av_R_equivalents 0.094
_diffrn_reflns_limit_h_max 34
_diffrn_reflns_limit_h_min -34
_diffrn_reflns_limit_k_max 37
_diffrn_reflns_limit_k_min -37
_diffrn_reflns_limit_l_max 34
_diffrn_reflns_limit_l_min -27
_diffrn_reflns_number 80338
_diffrn_reflns_theta_full 27.48
_diffrn_reflns_theta_max 27.48
_exptl_absorpt_coefficient_mu 1.488
_exptl_absorpt_correction_type none
_exptl_crystal_colour black
_exptl_crystal_density_diffrn 1.344
_exptl_crystal_description plate
_exptl_crystal_F_000 8576.00
_exptl_crystal_size_max 0.15
_exptl_crystal_size_mid 0.04
_exptl_crystal_size_min 0.02
_refine_diff_density_max 0.91
_refine_diff_density_min -0.61
_refine_ls_abs_structure_details 'Flack, H. D. (1983), Acta Cryst. A39, 876-881.  7099 Friedel Pairs'
_refine_ls_abs_structure_Flack 0.351(16)
_refine_ls_extinction_method none
_refine_ls_goodness_of_fit_ref 1.274
_refine_ls_hydrogen_treatment refall
_refine_ls_number_parameters 858
_refine_ls_number_reflns 18894
_refine_ls_R_factor_gt 0.0595
_refine_ls_shift/su_max 0.0010
_refine_ls_structure_factor_coef Fsqd
_refine_ls_weighting_details 'w = 1/[\s^2^(Fo^2^)+(0.0000P)^2^+90.0000P] where P=(Fo^2^+2Fc^2^)/3'
_refine_ls_weighting_scheme calc
_refine_ls_wR_factor_ref 0.1338
_reflns_number_gt 17278
_reflns_number_total 18894
_reflns_threshold_expression F^2^>2.0\s(F^2^)
_cod_data_source_file ja9055036_si_002_04.cif
_cod_data_source_block '_Fe8S7(SC6H4-p-Cl)2'
_cod_original_sg_symbol_Hall 'A 2 -2ac'
_cod_original_formula_sum 'C62 H140 Cl2 Fe8 N6 O2.50 S9 Si8 '
_cod_database_code 4105013

loop_
_symmetry_equiv_pos_site_id
_symmetry_equiv_pos_as_xyz
1 +X,+Y,+Z
2 1/2-X,1/2+Y,+Z
3 1/2+X,1/2-Y,+Z
4 -X,-Y,+Z
5 +X,1/2+Y,1/2+Z
6 1/2-X,+Y,1/2+Z
7 1/2+X,-Y,1/2+Z
8 -X,1/2-Y,1/2+Z

loop_
_atom_site_label
_atom_site_type_symbol
_atom_site_fract_x
_atom_site_fract_y
_atom_site_fract_z
_atom_site_U_iso_or_equiv
_atom_site_adp_type
_atom_site_occupancy
_atom_site_symmetry_multiplicity
_atom_site_calc_flag
_atom_site_refinement_flags
Fe(1) Fe 0.31973(4) 0.14153(3) 0.7837(3) 0.0374(2) Uani 1.00 1 d .
Fe(2) Fe 0.32567(3) 0.18083(3) 0.6858(3) 0.02922(18) Uani 1.00 1 d .
Fe(3) Fe 0.32923(3) 0.23677(3) 0.7678(3) 0.02935(18) Uani 1.00 1 d .
Fe(4) Fe 0.40596(4) 0.18252(3) 0.7447(3) 0.0353(2) Uani 1.00 1 d .
Fe(5) Fe 0.30913(4) 0.35051(3) 0.6089(3) 0.0347(2) Uani 1.00 1 d .
Fe(6) Fe 0.32324(3) 0.31151(3) 0.7055(3) 0.02822(17) Uani 1.00 1 d .
Fe(7) Fe 0.32547(3) 0.25586(3) 0.6225(3) 0.02885(18) Uani 1.00 1 d .
Fe(8) Fe 0.40024(3) 0.31310(3) 0.6419(3) 0.0342(2) Uani 1.00 1 d .
Cl(1) Cl 0.58538(14) 0.02957(10) 0.8686(4) 0.1118(12) Uani 1.00 1 d .
Cl(2) Cl 0.58454(14) 0.47458(10) 0.5322(4) 0.1134(13) Uani 1.00 1 d .
S(1) S 0.38066(5) 0.24725(5) 0.6940(3) 0.0290(2) Uani 1.00 1 d .
S(2) S 0.26368(6) 0.19014(5) 0.7458(3) 0.0357(3) Uani 1.00 1 d .
S(3) S 0.36751(7) 0.11706(5) 0.7162(3) 0.0399(3) Uani 1.00 1 d .
S(4) S 0.37263(7) 0.19216(5) 0.8245(3) 0.0372(3) Uani 1.00 1 d .
S(5) S 0.25858(6) 0.29902(5) 0.6494(3) 0.0336(3) Uani 1.00 1 d .
S(6) S 0.36048(7) 0.37683(5) 0.6736(3) 0.0373(3) Uani 1.00 1 d .
S(7) S 0.36277(7) 0.30318(5) 0.5643(3) 0.0371(3) Uani 1.00 1 d .
S(8) S 0.49137(8) 0.18756(8) 0.7340(3) 0.0606(6) Uani 1.00 1 d .
S(9) S 0.48561(7) 0.30760(7) 0.6489(3) 0.0546(5) Uani 1.00 1 d .
Si(1) Si 0.30606(12) 0.09523(7) 0.8895(3) 0.0631(7) Uani 1.00 1 d .
Si(2) Si 0.25707(12) 0.05129(8) 0.7965(3) 0.0676(7) Uani 1.00 1 d .
Si(3) Si 0.25086(7) 0.17810(6) 0.5858(3) 0.0365(3) Uani 1.00 1 d .
Si(4) Si 0.36247(8) 0.16215(6) 0.5723(3) 0.0372(4) Uani 1.00 1 d .
Si(5) Si 0.27747(10) 0.39604(6) 0.5070(3) 0.0503(5) Uani 1.00 1 d .
Si(6) Si 0.24810(12) 0.44185(8) 0.6076(3) 0.0703(8) Uani 1.00 1 d .
Si(7) Si 0.36379(8) 0.33167(6) 0.8177(3) 0.0376(4) Uani 1.00 1 d .
Si(8) Si 0.25243(8) 0.31009(6) 0.8095(3) 0.0373(4) Uani 1.00 1 d .
O(1) O 0.4276(5) 0.1927(4) 0.3320(5) 0.174(5) Uani 1.00 1 d .
O(2) O 0.5668(6) 0.2075(5) 0.6017(7) 0.203(6) Uani 1.00 1 d .
O(3) O 0.4078(8) 0.0050(8) 0.4690(8) 0.194(10) Uiso 0.50 1 d P
N(1) N 0.2908(3) 0.09391(19) 0.8255(4) 0.0605(19) Uani 1.00 1 d .
N(2) N 0.31317(19) 0.18632(14) 0.6087(4) 0.0282(10) Uani 1.00 1 d .
N(3) N 0.2724(2) 0.39674(18) 0.5717(4) 0.0479(15) Uani 1.00 1 d .
N(4) N 0.3142(2) 0.30519(15) 0.7830(4) 0.0297(10) Uani 1.00 1 d .
N(5) N -0.0079(3) 0.2088(2) 0.4456(4) 0.0624(17) Uani 1.00 1 d .
N(6) N 0.0000 0.0000 0.1645 0.059 Uani 1.00 2 d R
N(7) N 0.5000 0.5000 0.7269 0.052 Uani 1.00 2 d R
C(1) C 0.2815(4) 0.1498(2) 0.9193(5) 0.078(3) Uani 1.00 1 d .
C(2) C 0.3757(4) 0.0894(3) 0.9009(5) 0.080(3) Uani 1.00 1 d .
C(3) C 0.2784(6) 0.0456(3) 0.9264(5) 0.127(5) Uani 1.00 1 d .
C(4) C 0.2934(7) -0.0035(3) 0.7967(6) 0.157(8) Uani 1.00 1 d .
C(5) C 0.1958(5) 0.0410(6) 0.8268(7) 0.156(7) Uani 1.00 1 d .
C(6) C 0.2426(5) 0.0642(3) 0.7278(5) 0.094(4) Uani 1.00 1 d .
C(7) C 0.2012(2) 0.1834(2) 0.6358(4) 0.0516(19) Uani 1.00 1 d .
C(8) C 0.2421(3) 0.1186(2) 0.5585(4) 0.0514(18) Uani 1.00 1 d .
C(9) C 0.2358(3) 0.2215(2) 0.5347(4) 0.0494(18) Uani 1.00 1 d .
C(10) C 0.4260(2) 0.1837(2) 0.5919(4) 0.0454(17) Uani 1.00 1 d .
C(11) C 0.3551(3) 0.1761(2) 0.5033(4) 0.0486(17) Uani 1.00 1 d .
C(12) C 0.3659(3) 0.0975(2) 0.5784(5) 0.057(2) Uani 1.00 1 d .
C(13) C 0.3408(4) 0.4139(3) 0.4864(5) 0.090(3) Uani 1.00 1 d .
C(14) C 0.2310(4) 0.4351(2) 0.4736(5) 0.071(2) Uani 1.00 1 d .
C(15) C 0.2642(3) 0.3386(2) 0.4800(4) 0.061(2) Uani 1.00 1 d .
C(16) C 0.2936(6) 0.4904(3) 0.6091(6) 0.128(5) Uani 1.00 1 d .
C(17) C 0.1857(5) 0.4637(5) 0.5817(6) 0.147(7) Uani 1.00 1 d .
C(18) C 0.2348(4) 0.4249(3) 0.6739(5) 0.087(3) Uani 1.00 1 d .
C(19) C 0.3598(3) 0.3173(2) 0.8874(4) 0.0473(17) Uani 1.00 1 d .
C(20) C 0.3639(3) 0.3959(2) 0.8121(5) 0.056(2) Uani 1.00 1 d .
C(21) C 0.4271(2) 0.3125(2) 0.7960(4) 0.0454(17) Uani 1.00 1 d .
C(22) C 0.2416(3) 0.3687(2) 0.8365(5) 0.0556(19) Uani 1.00 1 d .
C(23) C 0.2431(2) 0.2662(2) 0.8612(4) 0.0424(15) Uani 1.00 1 d .
C(24) C 0.2003(2) 0.3021(2) 0.7623(4) 0.0505(18) Uani 1.00 1 d .
C(25) C 0.5166(2) 0.1425(2) 0.7702(5) 0.0515(19) Uani 1.00 1 d .
C(26) C 0.5685(3) 0.1374(2) 0.7760(5) 0.066(2) Uani 1.00 1 d .
C(27) C 0.5895(3) 0.1026(3) 0.8053(6) 0.083(3) Uani 1.00 1 d .
C(28) C 0.5596(3) 0.0729(2) 0.8294(5) 0.066(2) Uani 1.00 1 d .
C(29) C 0.5080(3) 0.0748(2) 0.8269(5) 0.062(2) Uani 1.00 1 d .
C(30) C 0.4866(3) 0.1094(2) 0.7970(5) 0.0521(19) Uani 1.00 1 d .
C(31) C 0.5106(2) 0.3558(2) 0.6165(5) 0.0491(18) Uani 1.00 1 d .
C(32) C 0.5631(3) 0.3595(2) 0.6149(6) 0.072(2) Uani 1.00 1 d .
C(33) C 0.5854(3) 0.3963(3) 0.5886(6) 0.085(3) Uani 1.00 1 d .
C(34) C 0.5562(3) 0.4301(3) 0.5652(5) 0.070(2) Uani 1.00 1 d .
C(35) C 0.5045(3) 0.4271(2) 0.5700(5) 0.061(2) Uani 1.00 1 d .
C(36) C 0.4818(3) 0.3911(2) 0.5944(5) 0.055(2) Uani 1.00 1 d .
C(37) C -0.0432(6) 0.2084(5) 0.3962(7) 0.051(3) Uiso 0.50 1 d P
C(38) C -0.0582(9) 0.2121(9) 0.4624(9) 0.108(8) Uiso 0.50 1 d P
C(39) C -0.0975(5) 0.2084(4) 0.4136(6) 0.106(4) Uiso 1.00 1 d .
C(40) C 0.0436(5) 0.2042(4) 0.4258(6) 0.044(3) Uiso 0.50 1 d P
C(41) C 0.0285(9) 0.2137(8) 0.4962(10) 0.097(7) Uiso 0.50 1 d P
C(42) C 0.0847(5) 0.2060(4) 0.4739(6) 0.102(3) Uiso 1.00 1 d .
C(43) C -0.0202(5) 0.2498(4) 0.4782(6) 0.041(2) Uiso 0.50 1 d P
C(44) C 0.0091(11) 0.2541(8) 0.4090(10) 0.112(8) Uiso 0.50 1 d P
C(45) C -0.0061(6) 0.2971(3) 0.4479(7) 0.104(3) Uiso 1.00 1 d .
C(46) C -0.0244(5) 0.1671(4) 0.4786(6) 0.041(2) Uiso 0.50 1 d P
C(47) C 0.0109(10) 0.1618(8) 0.4127(11) 0.116(9) Uiso 0.50 1 d P
C(48) C -0.0143(4) 0.1218(3) 0.4493(6) 0.090(3) Uiso 1.00 1 d .
C(49) C 0.4987(3) 0.4572(2) 0.7597(5) 0.077(2) Uani 1.00 1 d .
C(50) C 0.4967(4) 0.4133(3) 0.7310(6) 0.092(3) Uani 1.00 1 d .
C(51) C 0.5454(4) 0.4968(4) 0.6913(5) 0.094(3) Uani 1.00 1 d .
C(52) C 0.5959(3) 0.4930(3) 0.7167(6) 0.108(4) Uani 1.00 1 d .
C(53) C 0.0354(10) -0.0102(8) 0.2121(11) 0.093(6) Uiso 0.50 1 d P
C(54) C 0.0545(7) 0.0124(6) 0.1708(9) 0.073(5) Uiso 0.50 1 d P
C(55) C 0.0858(6) -0.0115(5) 0.2050(7) 0.136(5) Uiso 1.00 1 d .
C(56) C 0.0103(9) 0.0476(8) 0.1509(10) 0.094(7) Uiso 0.50 1 d P
C(57) C -0.0201(10) 0.0286(9) 0.1175(12) 0.114(8) Uiso 0.50 1 d P
C(58) C -0.0185(8) 0.0804(7) 0.1286(9) 0.190(8) Uiso 1.00 1 d .
C(59) C 0.3791(8) 0.1702(7) 0.3359(9) 0.186(10) Uani 1.00 1 d .
C(60) C 0.3725(9) 0.1530(6) 0.2832(12) 0.191(11) Uani 1.00 1 d .
C(61) C 0.3947(7) 0.1873(7) 0.2513(8) 0.152(8) Uani 1.00 1 d .
C(62) C 0.4324(5) 0.2139(6) 0.2857(6) 0.120(5) Uani 1.00 1 d .
C(63) C 0.5651(3) 0.1874(4) 0.5526(5) 0.071(2) Uani 1.00 1 d .
C(64) C 0.6118(5) 0.1684(6) 0.5412(6) 0.126(5) Uani 1.00 1 d .
C(65) C 0.6380(5) 0.1675(7) 0.5857(9) 0.181(10) Uani 1.00 1 d .
C(66) C 0.6123(4) 0.1913(6) 0.6259(6) 0.127(6) Uani 1.00 1 d .
C(67) C 0.4566(14) 0.0121(11) 0.5037(13) 0.132(17) Uiso 0.30 1 d P
C(68) C 0.477(2) -0.0394(16) 0.511(2) 0.12(2) Uiso 0.15 1 d P
C(69) C 0.462(2) -0.0682(18) 0.463(2) 0.12(3) Uiso 0.15 1 d P
C(70) C 0.4154(17) -0.0422(8) 0.4400(7) 0.162(19) Uiso 0.35 1 d P
C(71) C 0.483(2) 0.0602(18) 0.488(2) 0.10(2) Uiso 0.15 1 d P
C(72) C 0.464(2) 0.071(2) 0.433(2) 0.13(3) Uiso 0.15 1 d P
C(73) C 0.4100(15) 0.0486(8) 0.4313(11) 0.154(18) Uiso 0.35 1 d P
C(74) C 0.4350(19) 0.0252(8) 0.3823(13) 0.099(17) Uiso 0.20 1 d P
C(75) C 0.4114 -0.0252 0.3835 0.190 Uiso 0.20 1 d R
H(1) H 0.4345 0.2113 0.5722 0.055 Uiso 1.00 1 c R
H(2) H 0.4514 0.1598 0.5855 0.055 Uiso 1.00 1 c R
H(3) H 0.4256 0.1913 0.6283 0.055 Uiso 1.00 1 c R
H(4) H 0.1996 0.0176 0.8535 0.187 Uiso 1.00 1 c R
H(5) H 0.1717 0.0301 0.8012 0.187 Uiso 1.00 1 c R
H(6) H 0.1835 0.0697 0.8420 0.187 Uiso 1.00 1 c R
H(7) H 0.3391 0.3404 0.9049 0.057 Uiso 1.00 1 c R
H(8) H 0.3938 0.3172 0.9022 0.057 Uiso 1.00 1 c R
H(9) H 0.3445 0.2868 0.8917 0.057 Uiso 1.00 1 c R
H(10) H 0.4374 0.2853 0.8156 0.054 Uiso 1.00 1 c R
H(11) H 0.4516 0.3373 0.8013 0.054 Uiso 1.00 1 c R
H(12) H 0.4257 0.3046 0.7597 0.054 Uiso 1.00 1 c R
H(13) H 0.3350 0.1520 0.4868 0.058 Uiso 1.00 1 c R
H(14) H 0.3884 0.1777 0.4873 0.058 Uiso 1.00 1 c R
H(15) H 0.3380 0.2059 0.4998 0.058 Uiso 1.00 1 c R
H(16) H 0.3881 0.0893 0.6069 0.069 Uiso 1.00 1 c R
H(17) H 0.3793 0.0843 0.5468 0.069 Uiso 1.00 1 c R
H(18) H 0.3320 0.0851 0.5847 0.069 Uiso 1.00 1 c R
H(19) H 0.2213 0.2492 0.5503 0.059 Uiso 1.00 1 c R
H(20) H 0.2116 0.2082 0.5106 0.059 Uiso 1.00 1 c R
H(21) H 0.2668 0.2298 0.5165 0.059 Uiso 1.00 1 c R
H(22) H 0.2295 0.2378 0.8464 0.051 Uiso 1.00 1 c R
H(23) H 0.2194 0.2782 0.8866 0.051 Uiso 1.00 1 c R
H(24) H 0.2756 0.2596 0.8776 0.051 Uiso 1.00 1 c R
H(25) H 0.1914 0.3320 0.7474 0.061 Uiso 1.00 1 c R
H(26) H 0.1708 0.2890 0.7795 0.061 Uiso 1.00 1 c R
H(27) H 0.2115 0.2811 0.7353 0.061 Uiso 1.00 1 c R
H(28) H 0.2519 0.3691 0.8724 0.067 Uiso 1.00 1 c R
H(29) H 0.2057 0.3765 0.8339 0.067 Uiso 1.00 1 c R
H(30) H 0.2615 0.3913 0.8174 0.067 Uiso 1.00 1 c R
H(31) H 0.1951 0.1531 0.6512 0.062 Uiso 1.00 1 c R
H(32) H 0.1700 0.1948 0.6204 0.062 Uiso 1.00 1 c R
H(33) H 0.2125 0.2049 0.6622 0.062 Uiso 1.00 1 c R
H(34) H 0.2503 0.1190 0.5221 0.062 Uiso 1.00 1 c R
H(35) H 0.2070 0.1089 0.5632 0.062 Uiso 1.00 1 c R
H(36) H 0.2646 0.0970 0.5762 0.062 Uiso 1.00 1 c R
H(37) H 0.2955 0.3209 0.4780 0.073 Uiso 1.00 1 c R
H(38) H 0.2499 0.3421 0.4457 0.073 Uiso 1.00 1 c R
H(39) H 0.2400 0.3224 0.5019 0.073 Uiso 1.00 1 c R
H(40) H 0.2104 0.0807 0.7255 0.113 Uiso 1.00 1 c R
H(41) H 0.2403 0.0353 0.7086 0.113 Uiso 1.00 1 c R
H(42) H 0.2696 0.0834 0.7134 0.113 Uiso 1.00 1 c R
H(43) H 0.3844 0.0568 0.9045 0.096 Uiso 1.00 1 c R
H(44) H 0.3849 0.1059 0.9322 0.096 Uiso 1.00 1 c R
H(45) H 0.3942 0.1026 0.8720 0.096 Uiso 1.00 1 c R
H(46) H 0.2000 0.4179 0.4663 0.086 Uiso 1.00 1 c R
H(47) H 0.2457 0.4461 0.4416 0.086 Uiso 1.00 1 c R
H(48) H 0.2232 0.4614 0.4956 0.086 Uiso 1.00 1 c R
H(49) H 0.2001 0.4134 0.6764 0.105 Uiso 1.00 1 c R
H(50) H 0.2389 0.4517 0.6963 0.105 Uiso 1.00 1 c R
H(51) H 0.2583 0.4006 0.6843 0.105 Uiso 1.00 1 c R
H(52) H 0.3414 0.4474 0.4815 0.108 Uiso 1.00 1 c R
H(53) H 0.3492 0.3985 0.4542 0.108 Uiso 1.00 1 c R
H(54) H 0.3655 0.4053 0.5125 0.108 Uiso 1.00 1 c R
H(55) H 0.3846 0.4051 0.7829 0.068 Uiso 1.00 1 c R
H(56) H 0.3779 0.4094 0.8433 0.068 Uiso 1.00 1 c R
H(57) H 0.3293 0.4069 0.8072 0.068 Uiso 1.00 1 c R
H(58) H 0.2450 0.0542 0.9394 0.153 Uiso 1.00 1 c R
H(59) H 0.3005 0.0380 0.9551 0.153 Uiso 1.00 1 c R
H(60) H 0.2752 0.0187 0.9040 0.153 Uiso 1.00 1 c R
H(61) H 0.3073 0.1739 0.9168 0.093 Uiso 1.00 1 c R
H(62) H 0.2736 0.1442 0.9552 0.093 Uiso 1.00 1 c R
H(63) H 0.2510 0.1597 0.9013 0.093 Uiso 1.00 1 c R
H(64) H 0.3163 0.4868 0.6383 0.154 Uiso 1.00 1 c R
H(65) H 0.2752 0.5196 0.6122 0.154 Uiso 1.00 1 c R
H(66) H 0.3133 0.4906 0.5775 0.154 Uiso 1.00 1 c R
H(67) H 0.1919 0.4883 0.5569 0.176 Uiso 1.00 1 c R
H(68) H 0.1652 0.4757 0.6098 0.176 Uiso 1.00 1 c R
H(69) H 0.1677 0.4383 0.5651 0.176 Uiso 1.00 1 c R
H(70) H 0.3140 -0.0054 0.7658 0.189 Uiso 1.00 1 c R
H(71) H 0.2699 -0.0296 0.7977 0.189 Uiso 1.00 1 c R
H(72) H 0.3153 -0.0045 0.8268 0.189 Uiso 1.00 1 c R
H(73) H 0.4509 0.1110 0.7942 0.063 Uiso 1.00 1 c R
H(74) H 0.4875 0.0534 0.8449 0.074 Uiso 1.00 1 c R
H(75) H 0.6251 0.0999 0.8082 0.100 Uiso 1.00 1 c R
H(76) H 0.5903 0.1585 0.7592 0.079 Uiso 1.00 1 c R
H(77) H 0.5835 0.3372 0.6314 0.086 Uiso 1.00 1 c R
H(78) H 0.6212 0.3982 0.5868 0.102 Uiso 1.00 1 c R
H(79) H 0.4841 0.4508 0.5559 0.073 Uiso 1.00 1 c R
H(80) H 0.4460 0.3899 0.5964 0.066 Uiso 1.00 1 c R
H(81) H 0.5291 0.4569 0.7817 0.092 Uiso 1.00 1 c R
H(82) H 0.4688 0.4588 0.7823 0.092 Uiso 1.00 1 c R
H(83) H 0.5409 0.4697 0.6688 0.112 Uiso 1.00 1 c R
H(84) H 0.5457 0.5245 0.6692 0.112 Uiso 1.00 1 c R
H(85) H 0.4615 0.4047 0.7250 0.110 Uiso 1.00 1 c R
H(86) H 0.5134 0.3891 0.7508 0.110 Uiso 1.00 1 c R
H(87) H 0.5140 0.4171 0.6982 0.110 Uiso 1.00 1 c R
H(88) H 0.6097 0.5239 0.7225 0.129 Uiso 1.00 1 c R
H(89) H 0.6189 0.4754 0.6949 0.129 Uiso 1.00 1 c R
H(90) H 0.5920 0.4771 0.7495 0.129 Uiso 1.00 1 c R
H(91) H 0.6715 0.1819 0.5803 0.218 Uiso 1.00 1 c R
H(92) H 0.6435 0.1351 0.5959 0.218 Uiso 1.00 1 c R
H(93) H 0.5389 0.1631 0.5516 0.086 Uiso 1.00 1 c R
H(94) H 0.5563 0.2111 0.5270 0.086 Uiso 1.00 1 c R
H(95) H 0.6327 0.2174 0.6388 0.153 Uiso 1.00 1 c R
H(96) H 0.6045 0.1703 0.6545 0.153 Uiso 1.00 1 c R
H(97) H 0.6078 0.1369 0.5274 0.151 Uiso 1.00 1 c R
H(98) H 0.6295 0.1875 0.5155 0.151 Uiso 1.00 1 c R

loop_
_atom_site_aniso_label
_atom_site_aniso_U_11
_atom_site_aniso_U_22
_atom_site_aniso_U_33
_atom_site_aniso_U_12
_atom_site_aniso_U_13
_atom_site_aniso_U_23
Fe(1) 0.0547(5) 0.0283(3) 0.0291(4) -0.0103(3) 0.0016(4) 0.0013(3)
Fe(2) 0.0333(4) 0.0270(3) 0.0274(4) -0.0019(3) 0.0010(3) 0.0013(3)
Fe(3) 0.0322(4) 0.0262(3) 0.0297(4) -0.0014(3) -0.0006(3) 0.0010(3)
Fe(4) 0.0352(4) 0.0328(4) 0.0379(5) 0.0020(3) -0.0031(4) 0.0055(3)
Fe(5) 0.0443(5) 0.0278(3) 0.0319(4) 0.0058(3) -0.0010(4) 0.0025(3)
Fe(6) 0.0297(4) 0.0268(3) 0.0281(4) 0.0004(3) -0.0012(3) 0.0012(3)
Fe(7) 0.0312(4) 0.0263(3) 0.0290(4) 0.0005(3) 0.0008(3) 0.0019(3)
Fe(8) 0.0308(4) 0.0328(3) 0.0389(5) -0.0031(3) 0.0039(4) 0.0044(3)
Cl(1) 0.127(2) 0.0769(16) 0.132(2) 0.0441(17) -0.068(2) -0.0015(17)
Cl(2) 0.119(2) 0.0670(14) 0.154(3) -0.0362(15) 0.080(2) -0.0017(16)
S(1) 0.0296(6) 0.0269(5) 0.0306(6) 0.0007(6) -0.0002(7) 0.0038(4)
S(2) 0.0335(7) 0.0390(7) 0.0345(8) -0.0071(6) 0.0050(7) -0.0052(6)
S(3) 0.0553(10) 0.0283(6) 0.0360(9) 0.0053(6) 0.0012(7) 0.0016(6)
S(4) 0.0470(9) 0.0346(7) 0.0299(8) -0.0035(6) -0.0076(7) 0.0032(6)
S(5) 0.0295(7) 0.0370(6) 0.0342(8) 0.0034(5) -0.0025(6) -0.0033(6)
S(6) 0.0465(9) 0.0278(6) 0.0377(9) -0.0047(6) 0.0000(7) 0.0008(6)
S(7) 0.0471(9) 0.0331(6) 0.0311(8) 0.0022(6) 0.0075(7) 0.0048(6)
S(8) 0.0360(9) 0.0671(12) 0.0787(16) 0.0012(8) -0.0016(10) 0.0262(11)
S(9) 0.0323(8) 0.0511(9) 0.0806(15) -0.0004(7) 0.0064(9) 0.0142(9)
Si(1) 0.120(2) 0.0353(9) 0.0340(11) -0.0175(11) 0.0150(13) 0.0016(7)
Si(2) 0.0957(19) 0.0445(10) 0.0625(16) -0.0333(12) -0.0027(13) 0.0032(10)
Si(3) 0.0360(9) 0.0396(8) 0.0341(9) -0.0066(7) -0.0026(7) -0.0031(7)
Si(4) 0.0435(10) 0.0353(8) 0.0329(10) 0.0029(7) 0.0041(8) -0.0031(7)
Si(5) 0.0806(15) 0.0345(8) 0.0357(10) 0.0019(9) -0.0046(10) 0.0053(7)
Si(6) 0.112(2) 0.0451(10) 0.0533(14) 0.0392(13) -0.0016(14) -0.0010(10)
Si(7) 0.0451(10) 0.0344(8) 0.0334(10) -0.0043(7) -0.0034(8) -0.0041(7)
Si(8) 0.0370(9) 0.0419(8) 0.0330(9) 0.0072(7) 0.0047(8) -0.0017(7)
O(1) 0.185(12) 0.252(14) 0.085(7) -0.107(10) -0.015(8) 0.000(8)
O(2) 0.194(14) 0.243(15) 0.171(14) 0.059(12) -0.046(11) -0.027(12)
N(1) 0.100(5) 0.034(2) 0.047(3) -0.021(3) 0.020(3) 0.001(2)
N(2) 0.030(2) 0.026(2) 0.028(2) -0.0046(18) -0.002(2) -0.0014(19)
N(3) 0.075(4) 0.034(2) 0.035(3) 0.017(2) -0.010(3) -0.001(2)
N(4) 0.038(2) 0.025(2) 0.026(2) 0.0013(19) -0.005(2) 0.0012(19)
N(5) 0.065(4) 0.081(4) 0.041(3) 0.005(3) 0.006(3) 0.003(3)
N(6) 0.056(5) 0.052(5) 0.068(7) -0.014(4) 0.0000 0.0000
N(7) 0.051(5) 0.058(5) 0.047(5) -0.012(4) 0.0000 0.0000
C(1) 0.124(9) 0.057(4) 0.052(5) -0.016(5) 0.034(5) -0.006(4)
C(2) 0.113(8) 0.058(4) 0.069(6) 0.008(5) -0.008(6) 0.016(4)
C(3) 0.249(18) 0.076(6) 0.057(6) -0.073(9) 0.006(8) 0.013(5)
C(4) 0.31(2) 0.055(5) 0.111(11) 0.023(9) -0.076(13) -0.040(6)
C(5) 0.103(10) 0.220(18) 0.146(14) -0.057(11) -0.001(10) 0.060(13)
C(6) 0.138(10) 0.061(5) 0.083(8) -0.051(6) -0.021(7) -0.007(4)
C(7) 0.030(3) 0.071(4) 0.054(4) -0.016(3) -0.005(3) -0.011(3)
C(8) 0.061(4) 0.050(3) 0.043(4) -0.017(3) -0.009(3) -0.003(3)
C(9) 0.060(4) 0.040(3) 0.049(4) -0.005(3) -0.010(3) -0.005(3)
C(10) 0.040(3) 0.049(3) 0.047(4) 0.009(3) 0.013(3) 0.001(3)
C(11) 0.060(4) 0.049(3) 0.037(4) -0.003(3) 0.011(3) 0.000(3)
C(12) 0.072(5) 0.037(3) 0.062(5) 0.010(3) 0.005(4) -0.005(3)
C(13) 0.120(9) 0.076(6) 0.073(7) -0.036(6) 0.019(6) 0.003(5)
C(14) 0.107(7) 0.056(4) 0.050(5) 0.020(4) -0.014(5) 0.002(3)
C(15) 0.092(6) 0.048(3) 0.042(4) 0.009(4) -0.009(4) -0.005(3)
C(16) 0.233(17) 0.042(4) 0.110(10) -0.013(7) 0.031(10) -0.032(5)
C(17) 0.173(14) 0.162(12) 0.105(10) 0.135(11) -0.000(9) 0.017(9)
C(18) 0.120(8) 0.086(6) 0.055(5) 0.061(6) 0.011(5) -0.018(4)
C(19) 0.049(4) 0.060(4) 0.033(4) -0.005(3) -0.010(3) -0.010(3)
C(20) 0.077(6) 0.043(3) 0.049(4) -0.012(3) -0.007(4) -0.007(3)
C(21) 0.038(3) 0.055(3) 0.043(4) -0.008(3) -0.013(3) -0.007(3)
C(22) 0.064(5) 0.051(3) 0.052(4) 0.017(3) 0.006(4) -0.002(3)
C(23) 0.043(3) 0.046(3) 0.038(3) -0.003(2) 0.009(3) -0.004(2)
C(24) 0.033(3) 0.069(4) 0.050(4) 0.005(3) 0.009(3) -0.002(3)
C(25) 0.037(3) 0.058(4) 0.059(5) -0.001(3) -0.011(3) -0.009(3)
C(26) 0.038(4) 0.052(4) 0.107(8) 0.003(3) -0.020(4) -0.011(4)
C(27) 0.058(5) 0.063(5) 0.129(10) 0.021(4) -0.047(6) -0.028(6)
C(28) 0.065(5) 0.047(4) 0.086(7) 0.023(4) -0.026(5) -0.019(4)
C(29) 0.076(6) 0.045(3) 0.065(5) 0.009(3) -0.016(4) 0.003(3)
C(30) 0.042(4) 0.058(4) 0.056(5) 0.013(3) -0.008(3) 0.006(3)
C(31) 0.036(3) 0.050(3) 0.062(5) -0.005(2) 0.005(3) -0.006(3)
C(32) 0.038(4) 0.064(4) 0.113(8) -0.005(3) 0.024(5) 0.015(5)
C(33) 0.043(4) 0.068(5) 0.144(11) -0.011(4) 0.035(6) 0.011(6)
C(34) 0.070(6) 0.062(4) 0.079(7) -0.025(4) 0.036(5) -0.013(4)
C(35) 0.065(5) 0.051(4) 0.066(5) -0.014(3) 0.017(4) 0.002(3)
C(36) 0.049(4) 0.050(3) 0.066(5) -0.017(3) 0.015(4) 0.001(3)
C(49) 0.082(6) 0.044(3) 0.105(8) -0.021(4) 0.003(6) 0.018(4)
C(50) 0.081(6) 0.061(5) 0.133(10) -0.016(4) 0.008(6) -0.032(5)
C(51) 0.080(7) 0.113(8) 0.088(8) 0.025(6) 0.025(6) 0.034(6)
C(52) 0.046(5) 0.084(6) 0.193(14) 0.002(4) -0.005(7) 0.010(8)
C(59) 0.20(2) 0.207(19) 0.150(18) -0.123(17) 0.078(16) -0.055(15)
C(60) 0.21(2) 0.118(14) 0.25(2) -0.015(14) -0.09(2) 0.014(16)
C(61) 0.152(15) 0.198(19) 0.107(13) 0.054(13) -0.065(12) -0.057(12)
C(62) 0.096(9) 0.191(15) 0.073(8) -0.001(10) 0.007(7) 0.024(10)
C(63) 0.059(5) 0.112(7) 0.044(5) 0.031(5) -0.014(4) -0.012(4)
C(64) 0.113(11) 0.178(14) 0.086(9) 0.056(10) -0.012(8) -0.021(9)
C(65) 0.068(8) 0.29(2) 0.19(2) 0.067(12) -0.046(11) -0.113(18)
C(66) 0.060(7) 0.248(19) 0.074(8) -0.028(9) -0.021(6) -0.006(10)

loop_
_atom_type_symbol
_atom_type_description
_atom_type_scat_dispersion_real
_atom_type_scat_dispersion_imag
_atom_type_scat_source
C C 0.003 0.002
;
International Tables for Crystallography
(1992, Vol. C, Tables 4.2.6.8 and 6.1.1.4)
;
H H 0.000 0.000
;
International Tables for Crystallography
(1992, Vol. C, Table 6.1.1.4)
;
Cl Cl 0.148 0.159
;
International Tables for Crystallography
(1992, Vol. C, Tables 4.2.6.8 and 6.1.1.4)
;
Fe Fe 0.346 0.844
;
International Tables for Crystallography
(1992, Vol. C, Tables 4.2.6.8 and 6.1.1.4)
;
N N 0.006 0.003
;
International Tables for Crystallography
(1992, Vol. C, Tables 4.2.6.8 and 6.1.1.4)
;
O O 0.011 0.006
;
International Tables for Crystallography
(1992, Vol. C, Tables 4.2.6.8 and 6.1.1.4)
;
S S 0.125 0.123
;
International Tables for Crystallography
(1992, Vol. C, Tables 4.2.6.8 and 6.1.1.4)
;
Si Si 0.082 0.070
;
International Tables for Crystallography
(1992, Vol. C, Tables 4.2.6.8 and 6.1.1.4)
;

loop_
_geom_angle_atom_site_label_1
_geom_angle_atom_site_label_2
_geom_angle_atom_site_label_3
_geom_angle
_geom_angle_publ_flag
_geom_angle_site_symmetry_1
_geom_angle_site_symmetry_3
Fe(3) Fe(1) Fe(4) 56.55(9) yes . .
Fe(3) Fe(1) S(2) 51.96(11) yes . .
Fe(3) Fe(1) S(3) 98.1(2) yes . .
Fe(3) Fe(1) S(4) 51.96(19) yes . .
Fe(3) Fe(1) N(1) 145.9(4) yes . .
Fe(4) Fe(1) S(2) 96.4(2) yes . .
Fe(4) Fe(1) S(3) 52.52(18) yes . .
Fe(4) Fe(1) S(4) 52.7(2) yes . .
Fe(4) Fe(1) N(1) 147.9(3) yes . .
S(2) Fe(1) S(3) 102.4(4) yes . .
S(2) Fe(1) S(4) 101.87(14) yes . .
S(2) Fe(1) N(1) 115.7(2) yes . .
S(3) Fe(1) S(4) 102.8(2) yes . .
S(3) Fe(1) N(1) 116.0(2) yes . .
S(4) Fe(1) N(1) 115.9(5) yes . .
Fe(3) Fe(2) Fe(4) 59.5(2) yes . .
Fe(3) Fe(2) Fe(7) 90.3(2) yes . .
Fe(3) Fe(2) S(1) 55.2(2) yes . .
Fe(3) Fe(2) S(2) 53.6(2) yes . .
Fe(3) Fe(2) S(3) 101.0(3) yes . .
Fe(3) Fe(2) N(2) 138.08(19) yes . .
Fe(4) Fe(2) Fe(7) 110.03(12) yes . .
Fe(4) Fe(2) S(1) 56.39(18) yes . .
Fe(4) Fe(2) S(2) 100.1(4) yes . .
Fe(4) Fe(2) S(3) 54.63(16) yes . .
Fe(4) Fe(2) N(2) 135.0(3) yes . .
Fe(7) Fe(2) S(1) 54.8(2) yes . .
Fe(7) Fe(2) S(2) 108.72(15) yes . .
Fe(7) Fe(2) S(3) 148.3(2) yes . .
Fe(7) Fe(2) N(2) 48.8(2) yes . .
S(1) Fe(2) S(2) 106.0(3) yes . .
S(1) Fe(2) S(3) 108.56(18) yes . .
S(1) Fe(2) N(2) 97.1(3) yes . .
S(2) Fe(2) S(3) 101.7(3) yes . .
S(2) Fe(2) N(2) 123.4(2) yes . .
S(3) Fe(2) N(2) 118.8(3) yes . .
Fe(1) Fe(3) Fe(2) 61.5(2) yes . .
Fe(1) Fe(3) Fe(4) 61.09(9) yes . .
Fe(1) Fe(3) Fe(6) 150.3(4) yes . .
Fe(1) Fe(3) S(1) 107.3(2) yes . .
Fe(1) Fe(3) S(2) 51.97(13) yes . .
Fe(1) Fe(3) S(4) 52.41(17) yes . .
Fe(1) Fe(3) N(4) 154.4(4) yes . .
Fe(2) Fe(3) Fe(4) 59.0(2) yes . .
Fe(2) Fe(3) Fe(6) 89.9(3) yes . .
Fe(2) Fe(3) S(1) 56.6(2) yes . .
Fe(2) Fe(3) S(2) 54.0(2) yes . .
Fe(2) Fe(3) S(4) 101.3(2) yes . .
Fe(2) Fe(3) N(4) 136.5(4) yes . .
Fe(4) Fe(3) Fe(6) 112.4(3) yes . .
Fe(4) Fe(3) S(1) 56.6(2) yes . .
Fe(4) Fe(3) S(2) 100.07(16) yes . .
Fe(4) Fe(3) S(4) 54.8(2) yes . .
Fe(4) Fe(3) N(4) 139.99(15) yes . .
Fe(6) Fe(3) S(1) 56.2(2) yes . .
Fe(6) Fe(3) S(2) 106.0(3) yes . .
Fe(6) Fe(3) S(4) 150.81(8) yes . .
Fe(6) Fe(3) N(4) 48.5(3) yes . .
S(1) Fe(3) S(2) 107.8(4) yes . .
S(1) Fe(3) S(4) 108.2(2) yes . .
S(1) Fe(3) N(4) 98.3(3) yes . .
S(2) Fe(3) S(4) 102.3(2) yes . .
S(2) Fe(3) N(4) 118.26(16) yes . .
S(4) Fe(3) N(4) 121.2(5) yes . .
Fe(1) Fe(4) Fe(2) 62.7(2) yes . .
Fe(1) Fe(4) Fe(3) 62.36(10) yes . .
Fe(1) Fe(4) S(1) 108.07(12) yes . .
Fe(1) Fe(4) S(3) 52.8(2) yes . .
Fe(1) Fe(4) S(4) 52.9(2) yes . .
Fe(1) Fe(4) S(8) 152.7(2) yes . .
Fe(2) Fe(4) Fe(3) 61.5(2) yes . .
Fe(2) Fe(4) S(1) 57.50(17) yes . .
Fe(2) Fe(4) S(3) 55.29(17) yes . .
Fe(2) Fe(4) S(4) 103.1(2) yes . .
Fe(2) Fe(4) S(8) 137.0(5) yes . .
Fe(3) Fe(4) S(1) 56.3(2) yes . .
Fe(3) Fe(4) S(3) 103.15(9) yes . .
Fe(3) Fe(4) S(4) 54.5(2) yes . .
Fe(3) Fe(4) S(8) 138.78(11) yes . .
S(1) Fe(4) S(3) 110.3(3) yes . .
S(1) Fe(4) S(4) 107.6(2) yes . .
S(1) Fe(4) S(8) 99.2(2) yes . .
S(3) Fe(4) S(4) 103.2(2) yes . .
S(3) Fe(4) S(8) 117.1(2) yes . .
S(4) Fe(4) S(8) 119.1(4) yes . .
Fe(6) Fe(5) Fe(7) 57.8(2) yes . .
Fe(6) Fe(5) Fe(8) 56.3(2) yes . .
Fe(6) Fe(5) S(5) 52.4(2) yes . .
Fe(6) Fe(5) S(6) 52.3(2) yes . .
Fe(6) Fe(5) S(7) 97.8(2) yes . .
Fe(6) Fe(5) N(3) 143.9(4) yes . .
Fe(7) Fe(5) Fe(8) 56.26(7) yes . .
Fe(7) Fe(5) S(5) 52.18(12) yes . .
Fe(7) Fe(5) S(6) 98.0(2) yes . .
Fe(7) Fe(5) S(7) 51.9(2) yes . .
Fe(7) Fe(5) N(3) 145.7(3) yes . .
Fe(8) Fe(5) S(5) 96.3(2) yes . .
Fe(8) Fe(5) S(6) 52.30(17) yes . .
Fe(8) Fe(5) S(7) 52.3(2) yes . .
Fe(8) Fe(5) N(3) 150.3(2) yes . .
S(5) Fe(5) S(6) 102.8(4) yes . .
S(5) Fe(5) S(7) 102.12(14) yes . .
S(5) Fe(5) N(3) 113.4(2) yes . .
S(6) Fe(5) S(7) 102.0(2) yes . .
S(6) Fe(5) N(3) 116.2(2) yes . .
S(7) Fe(5) N(3) 118.2(5) yes . .
Fe(3) Fe(6) Fe(5) 150.9(2) yes . .
Fe(3) Fe(6) Fe(7) 90.4(2) yes . .
Fe(3) Fe(6) Fe(8) 110.42(13) yes . .
Fe(3) Fe(6) S(1) 54.9(2) yes . .
Fe(3) Fe(6) S(5) 107.70(15) yes . .
Fe(3) Fe(6) S(6) 148.4(2) yes . .
Fe(3) Fe(6) N(4) 48.8(2) yes . .
Fe(5) Fe(6) Fe(7) 61.1(2) yes . .
Fe(5) Fe(6) Fe(8) 61.6(2) yes . .
Fe(5) Fe(6) S(1) 106.4(3) yes . .
Fe(5) Fe(6) S(5) 51.8(2) yes . .
Fe(5) Fe(6) S(6) 52.7(2) yes . .
Fe(5) Fe(6) N(4) 156.29(17) yes . .
Fe(7) Fe(6) Fe(8) 59.1(2) yes . .
Fe(7) Fe(6) S(1) 55.2(2) yes . .
Fe(7) Fe(6) S(5) 53.5(2) yes . .
Fe(7) Fe(6) S(6) 101.0(4) yes . .
Fe(7) Fe(6) N(4) 138.0(2) yes . .
Fe(8) Fe(6) S(1) 56.59(19) yes . .
Fe(8) Fe(6) S(5) 100.2(4) yes . .
Fe(8) Fe(6) S(6) 54.69(18) yes . .
Fe(8) Fe(6) N(4) 135.8(2) yes . .
S(1) Fe(6) S(5) 105.6(2) yes . .
S(1) Fe(6) S(6) 108.7(2) yes . .
S(1) Fe(6) N(4) 97.3(3) yes . .
S(5) Fe(6) S(6) 102.6(3) yes . .
S(5) Fe(6) N(4) 122.3(2) yes . .
S(6) Fe(6) N(4) 118.9(3) yes . .
Fe(2) Fe(7) Fe(5) 149.0(4) yes . .
Fe(2) Fe(7) Fe(6) 89.3(3) yes . .
Fe(2) Fe(7) Fe(8) 112.5(3) yes . .
Fe(2) Fe(7) S(1) 55.98(19) yes . .
Fe(2) Fe(7) S(5) 104.5(3) yes . .
Fe(2) Fe(7) S(7) 152.17(9) yes . .
Fe(2) Fe(7) N(2) 48.2(3) yes . .
Fe(5) Fe(7) Fe(6) 61.0(2) yes . .
Fe(5) Fe(7) Fe(8) 61.54(8) yes . .
Fe(5) Fe(7) S(1) 107.3(2) yes . .
Fe(5) Fe(7) S(5) 51.81(14) yes . .
Fe(5) Fe(7) S(7) 52.50(18) yes . .
Fe(5) Fe(7) N(2) 154.9(4) yes . .
Fe(6) Fe(7) Fe(8) 59.1(2) yes . .
Fe(6) Fe(7) S(1) 56.4(2) yes . .
Fe(6) Fe(7) S(5) 53.7(2) yes . .
Fe(6) Fe(7) S(7) 100.8(2) yes . .
Fe(6) Fe(7) N(2) 135.8(4) yes . .
Fe(8) Fe(7) S(1) 56.9(2) yes . .
Fe(8) Fe(7) S(5) 100.31(17) yes . .
Fe(8) Fe(7) S(7) 54.8(2) yes . .
Fe(8) Fe(7) N(2) 139.86(14) yes . .
S(1) Fe(7) S(5) 106.9(4) yes . .
S(1) Fe(7) S(7) 108.84(19) yes . .
S(1) Fe(7) N(2) 97.6(3) yes . .
S(5) Fe(7) S(7) 102.3(2) yes . .
S(5) Fe(7) N(2) 117.74(17) yes . .
S(7) Fe(7) N(2) 122.4(5) yes . .
Fe(5) Fe(8) Fe(6) 62.1(2) yes . .
Fe(5) Fe(8) Fe(7) 62.20(8) yes . .
Fe(5) Fe(8) S(1) 107.41(13) yes . .
Fe(5) Fe(8) S(6) 53.0(2) yes . .
Fe(5) Fe(8) S(7) 52.7(2) yes . .
Fe(5) Fe(8) S(9) 156.1(3) yes . .
Fe(6) Fe(8) Fe(7) 61.9(2) yes . .
Fe(6) Fe(8) S(1) 57.30(18) yes . .
Fe(6) Fe(8) S(6) 55.04(18) yes . .
Fe(6) Fe(8) S(7) 103.0(2) yes . .
Fe(6) Fe(8) S(9) 135.9(5) yes . .
Fe(7) Fe(8) S(1) 56.4(2) yes . .
Fe(7) Fe(8) S(6) 103.50(10) yes . .
Fe(7) Fe(8) S(7) 54.6(2) yes . .
Fe(7) Fe(8) S(9) 135.98(10) yes . .
S(1) Fe(8) S(6) 109.7(3) yes . .
S(1) Fe(8) S(7) 108.2(2) yes . .
S(1) Fe(8) S(9) 96.5(2) yes . .
S(6) Fe(8) S(7) 103.0(2) yes . .
S(6) Fe(8) S(9) 119.1(2) yes . .
S(7) Fe(8) S(9) 119.7(4) yes . .
Fe(2) S(1) Fe(3) 68.2(2) yes . .
Fe(2) S(1) Fe(4) 66.11(18) yes . .
Fe(2) S(1) Fe(6) 104.17(6) yes . .
Fe(2) S(1) Fe(7) 69.2(2) yes . .
Fe(2) S(1) Fe(8) 135.2(4) yes . .
Fe(3) S(1) Fe(4) 67.1(2) yes . .
Fe(3) S(1) Fe(6) 68.9(2) yes . .
Fe(3) S(1) Fe(7) 107.5(2) yes . .
Fe(3) S(1) Fe(8) 133.25(19) yes . .
Fe(4) S(1) Fe(6) 135.2(4) yes . .
Fe(4) S(1) Fe(7) 133.44(19) yes . .
Fe(4) S(1) Fe(8) 151.28(8) yes . .
Fe(6) S(1) Fe(7) 68.5(2) yes . .
Fe(6) S(1) Fe(8) 66.11(19) yes . .
Fe(7) S(1) Fe(8) 66.6(2) yes . .
Fe(1) S(2) Fe(2) 76.1(2) yes . .
Fe(1) S(2) Fe(3) 76.06(17) yes . .
Fe(2) S(2) Fe(3) 72.4(2) yes . .
Fe(1) S(3) Fe(2) 75.6(2) yes . .
Fe(1) S(3) Fe(4) 74.7(2) yes . .
Fe(2) S(3) Fe(4) 70.07(17) yes . .
Fe(1) S(4) Fe(3) 75.6(2) yes . .
Fe(1) S(4) Fe(4) 74.4(3) yes . .
Fe(3) S(4) Fe(4) 70.7(3) yes . .
Fe(5) S(5) Fe(6) 75.8(2) yes . .
Fe(5) S(5) Fe(7) 76.01(19) yes . .
Fe(6) S(5) Fe(7) 72.7(2) yes . .
Fe(5) S(6) Fe(6) 75.0(2) yes . .
Fe(5) S(6) Fe(8) 74.7(2) yes . .
Fe(6) S(6) Fe(8) 70.27(18) yes . .
Fe(5) S(7) Fe(7) 75.6(2) yes . .
Fe(5) S(7) Fe(8) 75.0(3) yes . .
Fe(7) S(7) Fe(8) 70.6(3) yes . .
Fe(4) S(8) C(25) 105.4(3) yes . .
Fe(8) S(9) C(31) 106.2(3) yes . .
N(1) Si(1) C(1) 110.0(5) yes . .
N(1) Si(1) C(2) 112.5(6) yes . .
N(1) Si(1) C(3) 113.0(5) yes . .
C(1) Si(1) C(2) 110.4(5) yes . .
C(1) Si(1) C(3) 107.2(6) yes . .
C(2) Si(1) C(3) 103.5(6) yes . .
N(1) Si(2) C(4) 110.3(6) yes . .
N(1) Si(2) C(5) 113.0(8) yes . .
N(1) Si(2) C(6) 113.0(5) yes . .
C(4) Si(2) C(5) 108.5(8) yes . .
C(4) Si(2) C(6) 106.2(7) yes . .
C(5) Si(2) C(6) 105.5(7) yes . .
N(2) Si(3) C(7) 114.1(6) yes . .
N(2) Si(3) C(8) 111.5(3) yes . .
N(2) Si(3) C(9) 110.3(3) yes . .
C(7) Si(3) C(8) 104.8(4) yes . .
C(7) Si(3) C(9) 107.3(4) yes . .
C(8) Si(3) C(9) 108.4(6) yes . .
N(2) Si(4) C(10) 112.7(5) yes . .
N(2) Si(4) C(11) 111.1(4) yes . .
N(2) Si(4) C(12) 112.7(4) yes . .
C(10) Si(4) C(11) 106.8(5) yes . .
C(10) Si(4) C(12) 105.5(3) yes . .
C(11) Si(4) C(12) 107.6(5) yes . .
N(3) Si(5) C(13) 111.2(6) yes . .
N(3) Si(5) C(14) 113.8(5) yes . .
N(3) Si(5) C(15) 112.2(5) yes . .
C(13) Si(5) C(14) 106.9(5) yes . .
C(13) Si(5) C(15) 108.5(5) yes . .
C(14) Si(5) C(15) 103.8(5) yes . .
N(3) Si(6) C(16) 110.1(5) yes . .
N(3) Si(6) C(17) 112.4(7) yes . .
N(3) Si(6) C(18) 112.5(5) yes . .
C(16) Si(6) C(17) 108.7(6) yes . .
C(16) Si(6) C(18) 107.9(7) yes . .
C(17) Si(6) C(18) 105.1(7) yes . .
N(4) Si(7) C(19) 111.2(4) yes . .
N(4) Si(7) C(20) 113.1(4) yes . .
N(4) Si(7) C(21) 112.5(5) yes . .
C(19) Si(7) C(20) 107.3(5) yes . .
C(19) Si(7) C(21) 106.4(5) yes . .
C(20) Si(7) C(21) 105.9(4) yes . .
N(4) Si(8) C(22) 111.2(3) yes . .
N(4) Si(8) C(23) 110.4(3) yes . .
N(4) Si(8) C(24) 114.2(6) yes . .
C(22) Si(8) C(23) 109.0(6) yes . .
C(22) Si(8) C(24) 104.5(4) yes . .
C(23) Si(8) C(24) 107.3(4) yes . .
C(59) O(1) C(62) 110.4(15) yes . .
C(63) O(2) C(66) 107.1(13) yes . .
C(67) O(3) C(70) 106(2) yes . .
C(67) O(3) C(73) 103(2) yes . .
C(70) O(3) C(73) 112.4(18) yes . .
Fe(1) N(1) Si(1) 116.5(4) yes . .
Fe(1) N(1) Si(2) 118.4(7) yes . .
Si(1) N(1) Si(2) 124.9(5) yes . .
Fe(2) N(2) Fe(7) 83.0(4) yes . .
Fe(2) N(2) Si(3) 118.2(5) yes . .
Fe(2) N(2) Si(4) 112.4(4) yes . .
Fe(7) N(2) Si(3) 109.6(2) yes . .
Fe(7) N(2) Si(4) 111.4(3) yes . .
Si(3) N(2) Si(4) 117.0(6) yes . .
Fe(5) N(3) Si(5) 117.2(4) yes . .
Fe(5) N(3) Si(6) 116.0(7) yes . .
Si(5) N(3) Si(6) 125.4(5) yes . .
Fe(3) N(4) Fe(6) 82.7(4) yes . .
Fe(3) N(4) Si(7) 111.9(3) yes . .
Fe(3) N(4) Si(8) 109.2(2) yes . .
Fe(6) N(4) Si(7) 112.5(4) yes . .
Fe(6) N(4) Si(8) 119.0(5) yes . .
Si(7) N(4) Si(8) 116.4(6) yes . .
C(37) N(5) C(38) 72.6(12) yes . .
C(37) N(5) C(40) 104.8(11) yes . .
C(37) N(5) C(41) 175.4(11) yes . .
C(37) N(5) C(43) 109.9(9) yes . .
C(37) N(5) C(44) 72.5(12) yes . .
C(37) N(5) C(46) 106.4(9) yes . .
C(37) N(5) C(47) 75.6(12) yes . .
C(38) N(5) C(40) 177.1(14) yes . .
C(38) N(5) C(41) 107.3(15) yes . .
C(38) N(5) C(43) 64.1(12) yes . .
C(38) N(5) C(44) 112.2(15) yes . .
C(38) N(5) C(46) 67.2(12) yes . .
C(38) N(5) C(47) 119.7(15) yes . .
C(40) N(5) C(41) 75.4(12) yes . .
C(40) N(5) C(43) 118.4(9) yes . .
C(40) N(5) C(44) 67.7(11) yes . .
C(40) N(5) C(46) 112.9(9) yes . .
C(40) N(5) C(47) 58.0(11) yes . .
C(41) N(5) C(43) 66.4(11) yes . .
C(41) N(5) C(44) 103.5(13) yes . .
C(41) N(5) C(46) 77.5(11) yes . .
C(41) N(5) C(47) 108.0(13) yes . .
C(43) N(5) C(44) 76.4(11) yes . .
C(43) N(5) C(46) 104.0(10) yes . .
C(43) N(5) C(47) 174.4(13) yes . .
C(44) N(5) C(46) 178.9(10) yes . .
C(44) N(5) C(47) 104.9(14) yes . .
C(46) N(5) C(47) 74.9(11) yes . .
C(53) N(6) C(53) 76.5(15) yes . 4_555
C(53) N(6) C(54) 52.4(13) yes . .
C(53) N(6) C(54) 116.0(15) yes . 4_555
C(53) N(6) C(56) 105.0(14) yes . .
C(53) N(6) C(56) 97.3(14) yes . 4_555
C(53) N(6) C(57) 155.5(13) yes . .
C(53) N(6) C(57) 108.5(14) yes . 4_555
C(53) N(6) C(54) 116.0(15) yes 4_555 .
C(53) N(6) C(54) 52.4(13) yes 4_555 4_555
C(53) N(6) C(56) 97.3(14) yes 4_555 .
C(53) N(6) C(56) 105.0(14) yes 4_555 4_555
C(53) N(6) C(57) 108.5(14) yes 4_555 .
C(53) N(6) C(57) 155.5(13) yes 4_555 4_555
C(54) N(6) C(54) 167.4(17) yes . 4_555
C(54) N(6) C(56) 67.5(12) yes . .
C(54) N(6) C(56) 115.9(12) yes . 4_555
C(54) N(6) C(57) 106.5(14) yes . .
C(54) N(6) C(57) 83.5(13) yes . 4_555
C(54) N(6) C(56) 115.9(12) yes 4_555 .
C(54) N(6) C(56) 67.5(12) yes 4_555 4_555
C(54) N(6) C(57) 83.5(13) yes 4_555 .
C(54) N(6) C(57) 106.5(14) yes 4_555 4_555
C(56) N(6) C(56) 151.6(19) yes . 4_555
C(56) N(6) C(57) 51.0(15) yes . .
C(56) N(6) C(57) 104.2(17) yes . 4_555
C(56) N(6) C(57) 104.2(16) yes 4_555 .
C(56) N(6) C(57) 51.0(15) yes 4_555 4_555
C(57) N(6) C(57) 77.3(16) yes . 4_555
C(49) N(7) C(49) 110.7(10) yes . 4_665
C(49) N(7) C(51) 112.3(6) yes . 4_665
C(49) N(7) C(51) 112.3(6) yes 4_665 .
C(49) N(7) C(51) 108.5(6) yes 4_665 4_665
C(51) N(7) C(51) 104.5(10) yes . 4_665
S(8) C(25) C(26) 121.2(7) yes . .
S(8) C(25) C(30) 123.7(6) yes . .
C(26) C(25) C(30) 115.1(8) yes . .
C(25) C(26) C(27) 122.4(9) yes . .
C(26) C(27) C(28) 119.6(9) yes . .
Cl(1) C(28) C(27) 120.5(8) yes . .
Cl(1) C(28) C(29) 116.3(8) yes . .
C(27) C(28) C(29) 123.2(10) yes . .
C(28) C(29) C(30) 117.4(9) yes . .
C(25) C(30) C(29) 122.2(7) yes . .
S(9) C(31) C(32) 116.7(7) yes . .
S(9) C(31) C(36) 124.9(5) yes . .
C(32) C(31) C(36) 118.4(8) yes . .
C(31) C(32) C(33) 119.6(9) yes . .
C(32) C(33) C(34) 121.2(8) yes . .
Cl(2) C(34) C(33) 120.4(7) yes . .
Cl(2) C(34) C(35) 121.7(8) yes . .
C(33) C(34) C(35) 117.9(9) yes . .
C(34) C(35) C(36) 122.0(8) yes . .
C(31) C(36) C(35) 120.7(7) yes . .
N(5) C(37) C(39) 108.2(13) yes . .
N(5) C(38) C(39) 110.5(17) yes . .
N(5) C(38) C(43) 61.0(12) yes . .
N(5) C(38) C(46) 60.7(11) yes . .
C(39) C(38) C(43) 131.6(19) yes . .
C(39) C(38) C(46) 119.5(17) yes . .
C(43) C(38) C(46) 98.0(15) yes . .
C(37) C(39) C(38) 68.5(12) yes . .
N(5) C(40) C(42) 109.7(12) yes . .
N(5) C(40) C(47) 68.2(12) yes . .
C(42) C(40) C(47) 124.1(14) yes . .
N(5) C(41) C(42) 103.8(16) yes . .
C(40) C(42) C(41) 71.0(12) yes . .
N(5) C(43) C(38) 55.0(11) yes . .
N(5) C(43) C(45) 109.9(12) yes . .
C(38) C(43) C(45) 128.0(15) yes . .
N(5) C(44) C(45) 99.8(16) yes . .
C(43) C(45) C(44) 73.9(11) yes . .
N(5) C(46) C(38) 52.2(10) yes . .
N(5) C(46) C(48) 109.7(12) yes . .
C(38) C(46) C(48) 129.9(15) yes . .
N(5) C(47) C(40) 53.8(10) yes . .
N(5) C(47) C(48) 98.6(16) yes . .
C(40) C(47) C(48) 131(2) yes . .
C(46) C(48) C(47) 76.3(11) yes . .
N(6) C(53) C(54) 60.3(14) yes . .
N(6) C(53) C(55) 119(2) yes . .
C(54) C(53) C(55) 62.4(16) yes . .
N(6) C(54) C(53) 67.3(15) yes . .
N(6) C(54) C(55) 121.3(16) yes . .
N(6) C(54) C(56) 54.9(11) yes . .
C(53) C(54) C(55) 58.2(16) yes . .
C(53) C(54) C(56) 106.7(19) yes . .
C(55) C(54) C(56) 159(2) yes . .
C(53) C(55) C(54) 59.4(16) yes . .
N(6) C(56) C(54) 57.6(11) yes . .
N(6) C(56) C(57) 69.5(18) yes . .
N(6) C(56) C(58) 132(2) yes . .
C(54) C(56) C(57) 113(2) yes . .
C(54) C(56) C(58) 168(2) yes . .
C(57) C(56) C(58) 70(2) yes . .
N(6) C(57) C(56) 59.5(16) yes . .
N(6) C(57) C(58) 111(2) yes . .
C(56) C(57) C(58) 56.2(17) yes . .
C(56) C(58) C(57) 53.6(17) yes . .
O(1) C(59) C(60) 101.0(18) yes . .
C(59) C(60) C(61) 105.3(18) yes . .
C(60) C(61) C(62) 105.7(18) yes . .
O(1) C(62) C(61) 103.5(14) yes . .
O(2) C(63) C(64) 109.4(12) yes . .
C(63) C(64) C(65) 106.2(15) yes . .
C(64) C(65) C(66) 112.2(14) yes . .
O(2) C(66) C(65) 103.3(15) yes . .
O(3) C(67) C(68) 102(3) yes . .
O(3) C(67) C(71) 109(3) yes . .
C(68) C(67) C(71) 134(3) yes . .
C(67) C(68) C(69) 109(4) yes . .
C(67) C(68) C(71) 129(4) yes . 4_655
C(69) C(68) C(71) 68(4) yes . 4_655
C(68) C(69) C(70) 105(4) yes . .
C(68) C(69) C(71) 51(3) yes . 4_655
C(70) C(69) C(71) 143(4) yes . 4_655
O(3) C(70) C(69) 109(3) yes . .
O(3) C(70) C(75) 100.1 yes . .
C(69) C(70) C(75) 125.0 yes . .
C(67) C(71) C(68) 81(3) yes . 4_655
C(67) C(71) C(69) 128(4) yes . 4_655
C(67) C(71) C(72) 105(4) yes . .
C(68) C(71) C(69) 61(4) yes 4_655 4_655
C(68) C(71) C(72) 137(5) yes 4_655 .
C(69) C(71) C(72) 84(4) yes 4_655 .
C(71) C(72) C(73) 104(4) yes . .
O(3) C(73) C(72) 110(3) yes . .
O(3) C(73) C(74) 100.1(19) yes . .
C(72) C(73) C(74) 80(3) yes . .
C(73) C(74) C(75) 102.2 yes . .
C(70) C(75) C(74) 106.4 yes . .
Si(1) C(1) H(61) 109.5 no . .
Si(1) C(1) H(62) 109.5 no . .
Si(1) C(1) H(63) 109.5 no . .
H(61) C(1) H(62) 109.5 no . .
H(61) C(1) H(63) 109.5 no . .
H(62) C(1) H(63) 109.5 no . .
Si(1) C(2) H(43) 109.5 no . .
Si(1) C(2) H(44) 109.5 no . .
Si(1) C(2) H(45) 109.5 no . .
H(43) C(2) H(44) 109.5 no . .
H(43) C(2) H(45) 109.5 no . .
H(44) C(2) H(45) 109.5 no . .
Si(1) C(3) H(58) 109.5 no . .
Si(1) C(3) H(59) 109.5 no . .
Si(1) C(3) H(60) 109.5 no . .
H(58) C(3) H(59) 109.5 no . .
H(58) C(3) H(60) 109.5 no . .
H(59) C(3) H(60) 109.5 no . .
Si(2) C(4) H(70) 109.5 no . .
Si(2) C(4) H(71) 109.5 no . .
Si(2) C(4) H(72) 109.5 no . .
H(70) C(4) H(71) 109.5 no . .
H(70) C(4) H(72) 109.5 no . .
H(71) C(4) H(72) 109.5 no . .
Si(2) C(5) H(4) 109.5 no . .
Si(2) C(5) H(5) 109.5 no . .
Si(2) C(5) H(6) 109.5 no . .
H(4) C(5) H(5) 109.5 no . .
H(4) C(5) H(6) 109.5 no . .
H(5) C(5) H(6) 109.5 no . .
Si(2) C(6) H(40) 109.5 no . .
Si(2) C(6) H(41) 109.5 no . .
Si(2) C(6) H(42) 109.5 no . .
H(40) C(6) H(41) 109.5 no . .
H(40) C(6) H(42) 109.5 no . .
H(41) C(6) H(42) 109.5 no . .
Si(3) C(7) H(31) 109.5 no . .
Si(3) C(7) H(32) 109.5 no . .
Si(3) C(7) H(33) 109.5 no . .
H(31) C(7) H(32) 109.5 no . .
H(31) C(7) H(33) 109.5 no . .
H(32) C(7) H(33) 109.5 no . .
Si(3) C(8) H(34) 109.5 no . .
Si(3) C(8) H(35) 109.5 no . .
Si(3) C(8) H(36) 109.5 no . .
H(34) C(8) H(35) 109.5 no . .
H(34) C(8) H(36) 109.5 no . .
H(35) C(8) H(36) 109.5 no . .
Si(3) C(9) H(19) 109.5 no . .
Si(3) C(9) H(20) 109.5 no . .
Si(3) C(9) H(21) 109.5 no . .
H(19) C(9) H(20) 109.5 no . .
H(19) C(9) H(21) 109.5 no . .
H(20) C(9) H(21) 109.5 no . .
Si(4) C(10) H(1) 109.5 no . .
Si(4) C(10) H(2) 109.5 no . .
Si(4) C(10) H(3) 109.5 no . .
H(1) C(10) H(2) 109.5 no . .
H(1) C(10) H(3) 109.5 no . .
H(2) C(10) H(3) 109.5 no . .
Si(4) C(11) H(13) 109.5 no . .
Si(4) C(11) H(14) 109.5 no . .
Si(4) C(11) H(15) 109.5 no . .
H(13) C(11) H(14) 109.5 no . .
H(13) C(11) H(15) 109.5 no . .
H(14) C(11) H(15) 109.5 no . .
Si(4) C(12) H(16) 109.5 no . .
Si(4) C(12) H(17) 109.5 no . .
Si(4) C(12) H(18) 109.5 no . .
H(16) C(12) H(17) 109.5 no . .
H(16) C(12) H(18) 109.5 no . .
H(17) C(12) H(18) 109.5 no . .
Si(5) C(13) H(52) 109.5 no . .
Si(5) C(13) H(53) 109.5 no . .
Si(5) C(13) H(54) 109.5 no . .
H(52) C(13) H(53) 109.5 no . .
H(52) C(13) H(54) 109.5 no . .
H(53) C(13) H(54) 109.5 no . .
Si(5) C(14) H(46) 109.5 no . .
Si(5) C(14) H(47) 109.5 no . .
Si(5) C(14) H(48) 109.5 no . .
H(46) C(14) H(47) 109.5 no . .
H(46) C(14) H(48) 109.5 no . .
H(47) C(14) H(48) 109.5 no . .
Si(5) C(15) H(37) 109.5 no . .
Si(5) C(15) H(38) 109.5 no . .
Si(5) C(15) H(39) 109.5 no . .
H(37) C(15) H(38) 109.5 no . .
H(37) C(15) H(39) 109.4 no . .
H(38) C(15) H(39) 109.5 no . .
Si(6) C(16) H(64) 109.5 no . .
Si(6) C(16) H(65) 109.5 no . .
Si(6) C(16) H(66) 109.5 no . .
H(64) C(16) H(65) 109.5 no . .
H(64) C(16) H(66) 109.5 no . .
H(65) C(16) H(66) 109.4 no . .
Si(6) C(17) H(67) 109.5 no . .
Si(6) C(17) H(68) 109.5 no . .
Si(6) C(17) H(69) 109.5 no . .
H(67) C(17) H(68) 109.5 no . .
H(67) C(17) H(69) 109.5 no . .
H(68) C(17) H(69) 109.5 no . .
Si(6) C(18) H(49) 109.5 no . .
Si(6) C(18) H(50) 109.5 no . .
Si(6) C(18) H(51) 109.5 no . .
H(49) C(18) H(50) 109.5 no . .
H(49) C(18) H(51) 109.5 no . .
H(50) C(18) H(51) 109.5 no . .
Si(7) C(19) H(7) 109.5 no . .
Si(7) C(19) H(8) 109.5 no . .
Si(7) C(19) H(9) 109.5 no . .
H(7) C(19) H(8) 109.5 no . .
H(7) C(19) H(9) 109.5 no . .
H(8) C(19) H(9) 109.5 no . .
Si(7) C(20) H(55) 109.5 no . .
Si(7) C(20) H(56) 109.5 no . .
Si(7) C(20) H(57) 109.5 no . .
H(55) C(20) H(56) 109.5 no . .
H(55) C(20) H(57) 109.5 no . .
H(56) C(20) H(57) 109.5 no . .
Si(7) C(21) H(10) 109.5 no . .
Si(7) C(21) H(11) 109.5 no . .
Si(7) C(21) H(12) 109.5 no . .
H(10) C(21) H(11) 109.5 no . .
H(10) C(21) H(12) 109.5 no . .
H(11) C(21) H(12) 109.5 no . .
Si(8) C(22) H(28) 109.5 no . .
Si(8) C(22) H(29) 109.5 no . .
Si(8) C(22) H(30) 109.5 no . .
H(28) C(22) H(29) 109.5 no . .
H(28) C(22) H(30) 109.5 no . .
H(29) C(22) H(30) 109.5 no . .
Si(8) C(23) H(22) 109.5 no . .
Si(8) C(23) H(23) 109.5 no . .
Si(8) C(23) H(24) 109.5 no . .
H(22) C(23) H(23) 109.5 no . .
H(22) C(23) H(24) 109.5 no . .
H(23) C(23) H(24) 109.5 no . .
Si(8) C(24) H(25) 109.5 no . .
Si(8) C(24) H(26) 109.5 no . .
Si(8) C(24) H(27) 109.5 no . .
H(25) C(24) H(26) 109.5 no . .
H(25) C(24) H(27) 109.5 no . .
H(26) C(24) H(27) 109.5 no . .
C(25) C(26) H(76) 118.8 no . .
C(27) C(26) H(76) 118.8 no . .
C(26) C(27) H(75) 120.2 no . .
C(28) C(27) H(75) 120.2 no . .
C(28) C(29) H(74) 121.3 no . .
C(30) C(29) H(74) 121.3 no . .
C(25) C(30) H(73) 118.9 no . .
C(29) C(30) H(73) 118.9 no . .
C(31) C(32) H(77) 120.2 no . .
C(33) C(32) H(77) 120.2 no . .
C(32) C(33) H(78) 119.4 no . .
C(34) C(33) H(78) 119.4 no . .
C(34) C(35) H(79) 119.0 no . .
C(36) C(35) H(79) 119.0 no . .
C(31) C(36) H(80) 119.6 no . .
C(35) C(36) H(80) 119.7 no . .
N(7) C(49) H(81) 108.6 no . .
N(7) C(49) H(82) 108.6 no . .
C(50) C(49) H(81) 108.6 no . .
C(50) C(49) H(82) 108.6 no . .
H(81) C(49) H(82) 107.5 no . .
C(49) C(50) H(85) 109.5 no . .
C(49) C(50) H(86) 109.5 no . .
C(49) C(50) H(87) 109.5 no . .
H(85) C(50) H(86) 109.5 no . .
H(85) C(50) H(87) 109.5 no . .
H(86) C(50) H(87) 109.5 no . .
N(7) C(51) H(83) 108.3 no . .
N(7) C(51) H(84) 108.3 no . .
C(52) C(51) H(83) 108.3 no . .
C(52) C(51) H(84) 108.3 no . .
H(83) C(51) H(84) 107.4 no . .
C(51) C(52) H(88) 109.5 no . .
C(51) C(52) H(89) 109.4 no . .
C(51) C(52) H(90) 109.5 no . .
H(88) C(52) H(89) 109.5 no . .
H(88) C(52) H(90) 109.5 no . .
H(89) C(52) H(90) 109.5 no . .
O(2) C(63) H(93) 109.8 no . .
O(2) C(63) H(94) 109.8 no . .
C(64) C(63) H(93) 109.8 no . .
C(64) C(63) H(94) 109.8 no . .
H(93) C(63) H(94) 108.3 no . .
C(63) C(64) H(97) 110.5 no . .
C(63) C(64) H(98) 110.5 no . .
C(65) C(64) H(97) 110.5 no . .
C(65) C(64) H(98) 110.5 no . .
H(97) C(64) H(98) 108.7 no . .
C(64) C(65) H(91) 109.1 no . .
C(64) C(65) H(92) 109.1 no . .
C(66) C(65) H(91) 109.2 no . .
C(66) C(65) H(92) 109.2 no . .
H(91) C(65) H(92) 107.9 no . .
O(2) C(66) H(95) 111.1 no . .
O(2) C(66) H(96) 111.1 no . .
C(65) C(66) H(95) 111.1 no . .
C(65) C(66) H(96) 111.1 no . .
H(95) C(66) H(96) 109.0 no . .

loop_
_geom_bond_atom_site_label_1
_geom_bond_atom_site_label_2
_geom_bond_distance
_geom_bond_publ_flag
_geom_bond_site_symmetry_2
Fe(1) Fe(3) 2.806(2) yes .
Fe(1) Fe(4) 2.772(5) yes .
Fe(1) S(2) 2.277(6) yes .
Fe(1) S(3) 2.290(10) yes .
Fe(1) S(4) 2.295(6) yes .
Fe(1) N(1) 1.923(10) yes .
Fe(2) Fe(3) 2.697(10) yes .
Fe(2) Fe(4) 2.630(8) yes .
Fe(2) Fe(7) 2.736(8) yes .
Fe(2) S(1) 2.426(2) yes .
Fe(2) S(2) 2.291(9) yes .
Fe(2) S(3) 2.300(5) yes .
Fe(2) N(2) 2.055(14) yes .
Fe(3) Fe(4) 2.642(3) yes .
Fe(3) Fe(6) 2.721(8) yes .
Fe(3) S(1) 2.386(11) yes .
Fe(3) S(2) 2.277(3) yes .
Fe(3) S(4) 2.281(9) yes .
Fe(3) N(4) 2.063(5) yes .
Fe(4) S(1) 2.395(7) yes .
Fe(4) S(3) 2.281(4) yes .
Fe(4) S(4) 2.289(12) yes .
Fe(4) S(8) 2.285(2) yes .
Fe(5) Fe(6) 2.799(12) yes .
Fe(5) Fe(7) 2.803(2) yes .
Fe(5) Fe(8) 2.786(4) yes .
Fe(5) S(5) 2.270(6) yes .
Fe(5) S(6) 2.306(10) yes .
Fe(5) S(7) 2.296(7) yes .
Fe(5) N(3) 1.923(9) yes .
Fe(6) Fe(7) 2.709(11) yes .
Fe(6) Fe(8) 2.635(8) yes .
Fe(6) S(1) 2.425(2) yes .
Fe(6) S(5) 2.287(8) yes .
Fe(6) S(6) 2.294(5) yes .
Fe(6) N(4) 2.055(14) yes .
Fe(7) Fe(8) 2.635(2) yes .
Fe(7) S(1) 2.392(10) yes .
Fe(7) S(5) 2.282(4) yes .
Fe(7) S(7) 2.278(9) yes .
Fe(7) N(2) 2.076(4) yes .
Fe(8) S(1) 2.406(7) yes .
Fe(8) S(6) 2.285(5) yes .
Fe(8) S(7) 2.282(12) yes .
Fe(8) S(9) 2.276(2) yes .
Cl(1) C(28) 1.764(12) yes .
Cl(2) C(34) 1.726(12) yes .
S(8) C(25) 1.748(11) yes .
S(9) C(31) 1.767(10) yes .
Si(1) N(1) 1.726(15) yes .
Si(1) C(1) 1.881(10) yes .
Si(1) C(2) 1.877(11) yes .
Si(1) C(3) 1.885(13) yes .
Si(2) N(1) 1.705(9) yes .
Si(2) C(4) 1.859(13) yes .
Si(2) C(5) 1.832(16) yes .
Si(2) C(6) 1.882(17) yes .
Si(3) N(2) 1.773(7) yes .
Si(3) C(7) 1.864(12) yes .
Si(3) C(8) 1.882(8) yes .
Si(3) C(9) 1.883(12) yes .
Si(4) N(2) 1.763(9) yes .
Si(4) C(10) 1.869(8) yes .
Si(4) C(11) 1.865(15) yes .
Si(4) C(12) 1.886(7) yes .
Si(5) N(3) 1.704(15) yes .
Si(5) C(13) 1.836(12) yes .
Si(5) C(14) 1.888(11) yes .
Si(5) C(15) 1.844(9) yes .
Si(6) N(3) 1.736(9) yes .
Si(6) C(16) 1.855(13) yes .
Si(6) C(17) 1.896(16) yes .
Si(6) C(18) 1.840(16) yes .
Si(7) N(4) 1.774(8) yes .
Si(7) C(19) 1.878(15) yes .
Si(7) C(20) 1.868(7) yes .
Si(7) C(21) 1.857(8) yes .
Si(8) N(4) 1.785(7) yes .
Si(8) C(22) 1.864(9) yes .
Si(8) C(23) 1.876(12) yes .
Si(8) C(24) 1.870(12) yes .
O(1) C(59) 1.45(2) yes .
O(1) C(62) 1.37(2) yes .
O(2) C(63) 1.41(2) yes .
O(2) C(66) 1.44(2) yes .
O(3) C(67) 1.59(4) yes .
O(3) C(70) 1.58(3) yes .
O(3) C(73) 1.61(3) yes .
N(5) C(37) 1.60(2) yes .
N(5) C(38) 1.41(2) yes .
N(5) C(40) 1.468(17) yes .
N(5) C(41) 1.65(2) yes .
N(5) C(43) 1.501(17) yes .
N(5) C(44) 1.69(2) yes .
N(5) C(46) 1.551(17) yes .
N(5) C(47) 1.69(2) yes .
N(6) C(53) 1.59(3) yes .
N(6) C(53) 1.59(3) yes 4_555
N(6) C(54) 1.50(2) yes .
N(6) C(54) 1.50(2) yes 4_555
N(6) C(56) 1.45(2) yes .
N(6) C(56) 1.45(2) yes 4_555
N(6) C(57) 1.58(3) yes .
N(6) C(57) 1.58(3) yes 4_555
C(25) C(26) 1.390(11) yes .
C(25) C(30) 1.432(13) yes .
C(26) C(27) 1.386(16) yes .
C(27) C(28) 1.329(15) yes .
C(28) C(29) 1.370(13) yes .
C(29) C(30) 1.394(14) yes .
C(31) C(32) 1.395(10) yes .
C(31) C(36) 1.403(12) yes .
C(32) C(33) 1.400(15) yes .
C(33) C(34) 1.393(15) yes .
C(34) C(35) 1.379(13) yes .
C(35) C(36) 1.364(13) yes .
C(37) C(39) 1.51(2) yes .
C(38) C(39) 1.65(3) yes .
C(38) C(43) 1.54(2) yes .
C(38) C(46) 1.64(2) yes .
C(40) C(42) 1.67(2) yes .
C(40) C(47) 1.54(2) yes .
C(41) C(42) 1.62(2) yes .
C(43) C(45) 1.629(19) yes .
C(44) C(45) 1.66(2) yes .
C(46) C(48) 1.544(18) yes .
C(47) C(48) 1.65(2) yes .
C(49) C(50) 1.478(15) yes .
C(51) C(52) 1.498(16) yes .
C(53) C(54) 1.37(3) yes .
C(53) C(55) 1.35(3) yes .
C(54) C(55) 1.41(2) yes .
C(54) C(56) 1.64(3) yes .
C(56) C(57) 1.31(4) yes .
C(56) C(58) 1.35(3) yes .
C(57) C(58) 1.53(3) yes .
C(59) C(60) 1.48(4) yes .
C(60) C(61) 1.43(3) yes .
C(61) C(62) 1.55(2) yes .
C(63) C(64) 1.387(19) yes .
C(64) C(65) 1.36(2) yes .
C(65) C(66) 1.43(2) yes .
C(67) C(68) 1.59(6) yes .
C(67) C(71) 1.61(6) yes .
C(68) C(69) 1.55(8) yes .
C(68) C(71) 1.37(8) yes 4_655
C(69) C(70) 1.56(7) yes .
C(69) C(71) 1.64(8) yes 4_655
C(70) C(75) 1.565 yes .
C(71) C(72) 1.56(8) yes .
C(72) C(73) 1.56(7) yes .
C(73) C(74) 1.60(4) yes .
C(74) C(75) 1.590 yes .
C(1) H(61) 0.980 no .
C(1) H(62) 0.980 no .
C(1) H(63) 0.980 no .
C(2) H(43) 0.980 no .
C(2) H(44) 0.980 no .
C(2) H(45) 0.980 no .
C(3) H(58) 0.980 no .
C(3) H(59) 0.980 no .
C(3) H(60) 0.980 no .
C(4) H(70) 0.980 no .
C(4) H(71) 0.980 no .
C(4) H(72) 0.980 no .
C(5) H(4) 0.980 no .
C(5) H(5) 0.980 no .
C(5) H(6) 0.980 no .
C(6) H(40) 0.980 no .
C(6) H(41) 0.980 no .
C(6) H(42) 0.980 no .
C(7) H(31) 0.980 no .
C(7) H(32) 0.980 no .
C(7) H(33) 0.980 no .
C(8) H(34) 0.980 no .
C(8) H(35) 0.980 no .
C(8) H(36) 0.980 no .
C(9) H(19) 0.980 no .
C(9) H(20) 0.980 no .
C(9) H(21) 0.980 no .
C(10) H(1) 0.980 no .
C(10) H(2) 0.980 no .
C(10) H(3) 0.980 no .
C(11) H(13) 0.980 no .
C(11) H(14) 0.980 no .
C(11) H(15) 0.980 no .
C(12) H(16) 0.980 no .
C(12) H(17) 0.980 no .
C(12) H(18) 0.980 no .
C(13) H(52) 0.980 no .
C(13) H(53) 0.980 no .
C(13) H(54) 0.980 no .
C(14) H(46) 0.980 no .
C(14) H(47) 0.980 no .
C(14) H(48) 0.980 no .
C(15) H(37) 0.980 no .
C(15) H(38) 0.980 no .
C(15) H(39) 0.980 no .
C(16) H(64) 0.980 no .
C(16) H(65) 0.980 no .
C(16) H(66) 0.980 no .
C(17) H(67) 0.980 no .
C(17) H(68) 0.980 no .
C(17) H(69) 0.980 no .
C(18) H(49) 0.980 no .
C(18) H(50) 0.980 no .
C(18) H(51) 0.980 no .
C(19) H(7) 0.980 no .
C(19) H(8) 0.980 no .
C(19) H(9) 0.980 no .
C(20) H(55) 0.980 no .
C(20) H(56) 0.980 no .
C(20) H(57) 0.980 no .
C(21) H(10) 0.980 no .
C(21) H(11) 0.980 no .
C(21) H(12) 0.980 no .
C(22) H(28) 0.980 no .
C(22) H(29) 0.980 no .
C(22) H(30) 0.980 no .
C(23) H(22) 0.980 no .
C(23) H(23) 0.980 no .
C(23) H(24) 0.980 no .
C(24) H(25) 0.980 no .
C(24) H(26) 0.980 no .
C(24) H(27) 0.980 no .
C(26) H(76) 0.950 no .
C(27) H(75) 0.950 no .
C(29) H(74) 0.950 no .
C(30) H(73) 0.950 no .
C(32) H(77) 0.950 no .
C(33) H(78) 0.950 no .
C(35) H(79) 0.950 no .
C(36) H(80) 0.950 no .
C(49) H(81) 0.990 no .
C(49) H(82) 0.990 no .
C(50) H(85) 0.980 no .
C(50) H(86) 0.980 no .
C(50) H(87) 0.980 no .
C(51) H(83) 0.990 no .
C(51) H(84) 0.990 no .
C(52) H(88) 0.980 no .
C(52) H(89) 0.980 no .
C(52) H(90) 0.980 no .
C(63) H(93) 0.990 no .
C(63) H(94) 0.990 no .
C(64) H(97) 0.990 no .
C(64) H(98) 0.990 no .
C(65) H(91) 0.990 no .
C(65) H(92) 0.990 no .
C(66) H(95) 0.990 no .
C(66) H(96) 0.990 no .

loop_
_geom_contact_atom_site_label_1
_geom_contact_atom_site_label_2
_geom_contact_distance
_geom_contact_site_symmetry_2
S(4) C(40) 3.480(18) 6_555
S(7) C(38) 3.42(2) 3_555
O(1) C(37) 3.42(2) 3_555
O(1) C(44) 3.33(3) 3_555
O(1) C(45) 3.52(2) 3_555
C(20) C(75) 3.215 5_555
C(29) C(47) 3.42(2) 6_555
C(29) C(48) 3.49(2) 6_555
C(30) C(47) 3.39(3) 6_555
C(31) C(50) 3.455(19) .
C(35) C(48) 3.504(19) 3_555
C(36) C(46) 3.48(2) 3_555
C(37) O(1) 3.42(2) 3_455
C(38) S(7) 3.42(2) 3_455
C(40) S(4) 3.480(18) 6_554
C(41) C(63) 3.37(2) 3_455
C(43) C(63) 3.497(19) 3_455
C(44) O(1) 3.33(3) 3_455
C(45) O(1) 3.52(2) 3_455
C(45) C(63) 3.36(2) 3_455
C(46) C(36) 3.48(2) 3_455
C(47) C(29) 3.42(2) 6_554
C(47) C(30) 3.39(3) 6_554
C(48) C(29) 3.49(2) 6_554
C(48) C(35) 3.504(19) 3_455
C(50) C(31) 3.455(19) .
C(57) C(67) 3.46(4) 6_554
C(57) C(67) 3.27(4) 7_454
C(57) C(68) 2.82(6) 7_454
C(58) C(68) 3.32(6) 7_454
C(63) C(41) 3.37(2) 3_555
C(63) C(43) 3.497(19) 3_555
C(63) C(45) 3.36(2) 3_555
C(67) C(57) 3.46(4) 6_555
C(67) C(57) 3.27(4) 7_555
C(68) C(57) 2.82(6) 7_555
C(68) C(58) 3.32(6) 7_555
C(75) C(20) 3.215 5_544
Cl(1) H(43) 2.793 4_655
Cl(1) H(53) 3.521 8_655
Cl(1) H(72) 2.943 4_655
Cl(1) H(74) 3.148 4_655
Cl(2) H(43) 3.567 8_654
Cl(2) H(52) 3.279 4_665
Cl(2) H(66) 3.124 4_665
Cl(2) H(79) 2.895 4_665
S(5) H(91) 2.987 3_455
S(5) H(95) 3.381 3_455
S(6) H(85) 3.104 .
S(6) H(88) 3.252 4_665
S(9) H(85) 3.512 .
S(9) H(87) 3.511 .
Si(6) H(92) 3.571 3_455
O(1) H(11) 3.414 8_654
O(1) H(86) 3.550 8_654
O(2) H(1) 3.593 .
O(2) H(2) 3.384 .
O(3) H(17) 3.165 .
O(3) H(67) 3.541 2_545
N(3) H(91) 3.523 3_455
N(3) H(92) 3.593 3_455
N(5) H(94) 3.584 3_455
C(1) H(13) 3.559 6_555
C(1) H(20) 2.939 6_555
C(1) H(34) 2.963 6_555
C(3) H(34) 3.378 6_555
C(3) H(47) 3.038 5_545
C(3) H(48) 3.375 5_545
C(4) H(30) 3.423 2_545
C(4) H(50) 3.058 2_545
C(4) H(75) 3.547 4_655
C(5) H(90) 3.458 3_455
C(6) H(50) 3.401 2_545
C(6) H(65) 3.328 2_545
C(6) H(89) 3.580 3_455
C(7) H(77) 3.177 3_455
C(7) H(78) 3.427 3_455
C(7) H(95) 3.405 3_455
C(8) H(62) 2.839 6_554
C(8) H(65) 3.233 2_545
C(8) H(78) 3.327 3_455
C(9) H(61) 3.573 6_554
C(9) H(62) 3.072 6_554
C(9) H(91) 3.492 3_455
C(10) H(93) 3.227 .
C(12) H(67) 3.564 2_545
C(14) H(28) 3.302 6_554
C(14) H(58) 3.591 5_554
C(14) H(59) 3.541 5_554
C(14) H(60) 3.254 5_554
C(15) H(7) 3.373 6_554
C(15) H(23) 3.043 6_554
C(15) H(28) 2.986 6_554
C(16) H(36) 3.560 2_555
C(16) H(41) 3.052 2_555
C(16) H(89) 3.381 4_665
C(17) H(18) 3.557 2_555
C(17) H(92) 3.097 3_455
C(18) H(41) 3.392 2_555
C(18) H(70) 3.400 2_555
C(18) H(71) 3.506 2_555
C(19) H(38) 3.362 6_555
C(19) H(98) 3.374 8_655
C(20) H(82) 3.418 .
C(20) H(85) 3.459 .
C(20) H(88) 3.382 4_665
C(21) H(85) 3.385 .
C(21) H(86) 3.403 .
C(22) H(38) 2.975 6_555
C(22) H(47) 3.571 6_555
C(22) H(71) 3.135 2_555
C(22) H(75) 3.303 3_455
C(23) H(37) 3.599 6_555
C(23) H(38) 3.131 6_555
C(24) H(76) 3.133 3_455
C(26) H(25) 3.459 3_555
C(26) H(26) 3.453 3_555
C(26) H(96) 3.460 .
C(27) H(29) 3.228 3_555
C(31) H(85) 3.437 .
C(31) H(87) 2.786 .
C(32) H(32) 3.245 3_555
C(32) H(83) 3.546 .
C(32) H(87) 3.044 .
C(33) H(32) 3.563 3_555
C(33) H(35) 3.295 3_555
C(33) H(83) 3.218 .
C(33) H(87) 3.494 .
C(34) H(83) 2.980 .
C(35) H(79) 3.576 4_665
C(35) H(83) 3.030 .
C(35) H(84) 3.243 4_665
C(35) H(87) 3.386 .
C(36) H(83) 3.387 .
C(36) H(84) 3.222 4_665
C(36) H(85) 3.492 .
C(36) H(87) 2.953 .
C(38) H(14) 3.556 3_455
C(39) H(23) 3.332 8_554
C(39) H(37) 3.407 3_455
C(39) H(53) 3.571 3_455
C(40) H(44) 3.428 6_554
C(41) H(94) 2.439 3_455
C(42) H(20) 3.498 .
C(42) H(44) 3.206 6_554
C(42) H(61) 3.361 6_554
C(42) H(94) 2.877 3_455
C(42) H(98) 3.485 3_455
C(43) H(1) 2.964 3_455
C(43) H(14) 3.216 3_455
C(43) H(93) 3.540 3_455
C(43) H(94) 2.651 3_455
C(44) H(8) 3.165 6_554
C(44) H(10) 2.971 6_554
C(44) H(94) 3.487 3_455
C(45) H(8) 3.262 6_554
C(45) H(14) 3.068 3_455
C(45) H(93) 3.186 3_455
C(45) H(94) 2.664 3_455
C(46) H(80) 3.588 3_455
C(47) H(44) 3.245 6_554
C(47) H(45) 3.230 6_554
C(47) H(73) 3.584 6_554
C(48) H(44) 3.491 6_554
C(48) H(74) 3.456 6_554
C(48) H(79) 3.500 3_455
C(49) H(55) 3.434 .
C(50) H(11) 3.113 .
C(50) H(55) 3.276 .
C(52) H(5) 3.065 3_555
C(52) H(55) 3.469 4_665
C(52) H(64) 3.162 4_665
C(54) H(16) 3.177 6_554
C(54) H(68) 3.506 5_544
C(55) H(68) 3.286 5_544
C(55) H(70) 3.104 6_554
C(56) H(16) 3.172 6_554
C(58) H(2) 3.122 6_554
C(58) H(16) 3.513 6_554
C(58) H(93) 3.182 6_554
C(58) H(96) 3.528 6_554
C(59) H(6) 3.357 6_554
C(59) H(22) 3.494 6_554
C(60) H(6) 3.226 6_554
C(60) H(40) 3.394 6_554
C(60) H(86) 3.370 8_654
C(61) H(26) 3.500 6_554
C(61) H(77) 3.273 8_654
C(61) H(86) 3.293 8_654
C(62) H(10) 3.539 8_654
C(62) H(11) 3.442 8_654
C(62) H(26) 3.498 6_554
C(62) H(86) 3.439 8_654
C(63) H(1) 3.568 .
C(63) H(2) 3.236 .
C(64) H(39) 3.562 3_555
C(64) H(69) 3.489 3_555
C(65) H(19) 3.402 3_555
C(65) H(39) 3.496 3_555
C(65) H(69) 3.214 3_555
C(67) H(17) 3.140 .
C(69) H(97) 3.191 4_655
C(70) H(46) 3.342 2_545
C(70) H(56) 3.066 5_544
C(73) H(6) 3.463 6_554
C(73) H(17) 3.302 .
C(74) H(5) 3.541 6_554
C(74) H(6) 3.555 6_554
C(74) H(81) 2.853 8_654
C(74) H(82) 3.375 5_544
C(74) H(90) 3.556 8_654
C(75) H(4) 3.288 6_554
C(75) H(5) 3.476 6_554
C(75) H(55) 3.401 5_544
C(75) H(56) 2.347 5_544
C(75) H(57) 3.554 5_544
C(75) H(82) 3.095 5_544
H(1) O(2) 3.593 .
H(1) C(43) 2.964 3_555
H(1) C(63) 3.568 .
H(1) H(93) 3.147 .
H(1) H(94) 3.440 .
H(2) O(2) 3.384 .
H(2) C(58) 3.122 6_555
H(2) C(63) 3.236 .
H(2) H(93) 2.485 .
H(2) H(94) 3.509 .
H(4) C(75) 3.288 6_555
H(4) H(47) 3.336 5_545
H(4) H(57) 3.518 2_545
H(5) C(52) 3.065 3_455
H(5) C(74) 3.541 6_555
H(5) C(75) 3.476 6_555
H(5) H(57) 3.578 2_545
H(5) H(88) 3.067 3_455
H(5) H(89) 3.124 3_455
H(5) H(90) 2.519 3_455
H(6) C(59) 3.357 6_555
H(6) C(60) 3.226 6_555
H(6) C(73) 3.463 6_555
H(6) C(74) 3.555 6_555
H(7) C(15) 3.373 6_555
H(7) H(38) 2.591 6_555
H(7) H(39) 3.338 6_555
H(7) H(46) 2.953 6_555
H(7) H(97) 3.570 8_655
H(7) H(98) 3.126 8_655
H(8) C(44) 3.165 6_555
H(8) C(45) 3.262 6_555
H(8) H(97) 3.544 8_655
H(8) H(98) 3.039 8_655
H(9) H(38) 3.292 6_555
H(9) H(98) 3.403 8_655
H(10) C(44) 2.971 6_555
H(10) C(62) 3.539 8_655
H(11) O(1) 3.414 8_655
H(11) C(50) 3.113 .
H(11) C(62) 3.442 8_655
H(11) H(82) 3.590 .
H(11) H(85) 2.809 .
H(11) H(86) 2.588 .
H(12) H(85) 3.187 .
H(12) H(86) 3.385 .
H(13) C(1) 3.559 6_554
H(13) H(62) 3.001 6_554
H(13) H(63) 3.202 6_554
H(14) C(38) 3.556 3_555
H(14) C(43) 3.216 3_555
H(14) C(45) 3.068 3_555
H(16) C(54) 3.177 6_555
H(16) C(56) 3.172 6_555
H(16) C(58) 3.513 6_555
H(16) H(68) 3.587 2_545
H(17) O(3) 3.165 .
H(17) C(67) 3.140 .
H(17) C(73) 3.302 .
H(17) H(67) 3.377 2_545
H(18) C(17) 3.557 2_545
H(18) H(65) 3.494 2_545
H(18) H(67) 2.971 2_545
H(18) H(68) 3.244 2_545
H(19) C(65) 3.402 3_455
H(19) H(91) 2.522 3_455
H(19) H(95) 3.442 3_455
H(19) H(98) 3.181 3_455
H(20) C(1) 2.939 6_554
H(20) C(42) 3.498 .
H(20) H(61) 2.700 6_554
H(20) H(62) 2.390 6_554
H(20) H(63) 3.343 6_554
H(21) H(62) 3.146 6_554
H(22) C(59) 3.494 6_555
H(23) C(15) 3.043 6_555
H(23) C(39) 3.332 8_555
H(23) H(37) 2.727 6_555
H(23) H(38) 2.550 6_555
H(23) H(39) 3.456 6_555
H(24) H(38) 3.062 6_555
H(25) C(26) 3.459 3_455
H(25) H(75) 3.087 3_455
H(25) H(76) 2.712 3_455
H(25) H(95) 3.546 3_455
H(25) H(96) 3.353 3_455
H(26) C(26) 3.453 3_455
H(26) C(61) 3.500 6_555
H(26) C(62) 3.498 6_555
H(26) H(75) 3.523 3_455
H(26) H(76) 2.674 3_455
H(27) H(95) 3.280 3_455
H(28) C(14) 3.302 6_555
H(28) C(15) 2.986 6_555
H(28) H(37) 3.348 6_555
H(28) H(38) 2.077 6_555
H(28) H(46) 3.113 6_555
H(28) H(47) 2.878 6_555
H(28) H(53) 3.536 6_555
H(28) H(71) 3.577 2_555
H(29) C(27) 3.228 3_455
H(29) H(38) 3.313 6_555
H(29) H(53) 3.532 6_555
H(29) H(71) 2.956 2_555
H(29) H(72) 3.503 2_555
H(29) H(75) 2.342 3_455
H(30) C(4) 3.423 2_555
H(30) H(71) 2.494 2_555
H(31) H(77) 3.015 3_455
H(31) H(78) 2.983 3_455
H(32) C(32) 3.245 3_455
H(32) C(33) 3.563 3_455
H(32) H(77) 2.488 3_455
H(32) H(78) 3.118 3_455
H(32) H(95) 2.775 3_455
H(33) H(95) 3.150 3_455
H(34) C(1) 2.963 6_554
H(34) C(3) 3.378 6_554
H(34) H(58) 2.873 6_554
H(34) H(59) 3.229 6_554
H(34) H(61) 3.535 6_554
H(34) H(62) 2.002 6_554
H(34) H(63) 3.380 6_554
H(35) C(33) 3.295 3_455
H(35) H(59) 3.507 6_554
H(35) H(62) 3.053 6_554
H(35) H(65) 2.932 2_545
H(35) H(66) 3.494 2_545
H(35) H(78) 2.368 3_455
H(36) C(16) 3.560 2_545
H(36) H(62) 3.599 6_554
H(36) H(65) 2.655 2_545
H(36) H(67) 3.396 2_545
H(37) C(23) 3.599 6_554
H(37) C(39) 3.407 3_555
H(37) H(23) 2.727 6_554
H(37) H(28) 3.348 6_554
H(38) C(19) 3.362 6_554
H(38) C(22) 2.975 6_554
H(38) C(23) 3.131 6_554
H(38) H(7) 2.591 6_554
H(38) H(9) 3.292 6_554
H(38) H(23) 2.550 6_554
H(38) H(24) 3.062 6_554
H(38) H(28) 2.077 6_554
H(38) H(29) 3.313 6_554
H(39) C(64) 3.562 3_455
H(39) C(65) 3.496 3_455
H(39) H(7) 3.338 6_554
H(39) H(23) 3.456 6_554
H(39) H(91) 2.746 3_455
H(39) H(98) 2.964 3_455
H(40) C(60) 3.394 6_555
H(40) H(65) 3.479 2_545
H(40) H(89) 3.030 3_455
H(41) C(16) 3.052 2_545
H(41) C(18) 3.392 2_545
H(41) H(50) 2.506 2_545
H(41) H(64) 2.763 2_545
H(41) H(65) 2.600 2_545
H(41) H(89) 3.254 3_455
H(42) H(65) 3.444 2_545
H(43) Cl(1) 2.793 4_655
H(43) Cl(2) 3.567 8_655
H(44) C(40) 3.428 6_555
H(44) C(42) 3.206 6_555
H(44) C(47) 3.245 6_555
H(44) C(48) 3.491 6_555
H(45) C(47) 3.230 6_555
H(46) C(70) 3.342 2_555
H(46) H(7) 2.953 6_554
H(46) H(28) 3.113 6_554
H(46) H(97) 3.326 3_455
H(47) C(3) 3.038 5_554
H(47) C(22) 3.571 6_554
H(47) H(4) 3.336 5_554
H(47) H(28) 2.878 6_554
H(47) H(58) 3.137 5_554
H(47) H(59) 3.055 5_554
H(47) H(60) 2.453 5_554
H(48) C(3) 3.375 5_554
H(48) H(58) 3.124 5_554
H(48) H(59) 3.203 5_554
H(48) H(60) 3.230 5_554
H(49) H(70) 3.344 2_555
H(49) H(92) 2.947 3_455
H(49) H(96) 3.557 3_455
H(50) C(4) 3.058 2_555
H(50) C(6) 3.401 2_555
H(50) H(41) 2.506 2_555
H(50) H(70) 2.613 2_555
H(50) H(71) 2.724 2_555
H(52) Cl(2) 3.279 4_665
H(52) H(59) 2.925 5_554
H(52) H(60) 3.389 5_554
H(53) Cl(1) 3.521 8_654
H(53) C(39) 3.571 3_555
H(53) H(28) 3.536 6_554
H(53) H(29) 3.532 6_554
H(55) C(49) 3.434 .
H(55) C(50) 3.276 .
H(55) C(52) 3.469 4_665
H(55) C(75) 3.401 5_555
H(55) H(82) 2.723 .
H(55) H(85) 2.539 .
H(55) H(86) 3.547 .
H(55) H(88) 2.605 4_665
H(55) H(90) 3.584 4_665
H(56) C(70) 3.066 5_555
H(56) C(75) 2.347 5_555
H(56) H(82) 3.230 .
H(57) C(75) 3.554 5_555
H(57) H(4) 3.518 2_555
H(57) H(5) 3.578 2_555
H(57) H(71) 3.220 2_555
H(57) H(88) 3.405 4_665
H(58) C(14) 3.591 5_545
H(58) H(34) 2.873 6_555
H(58) H(47) 3.137 5_545
H(58) H(48) 3.124 5_545
H(59) C(14) 3.541 5_545
H(59) H(34) 3.229 6_555
H(59) H(35) 3.507 6_555
H(59) H(47) 3.055 5_545
H(59) H(48) 3.203 5_545
H(59) H(52) 2.925 5_545
H(59) H(66) 3.506 5_545
H(60) C(14) 3.254 5_545
H(60) H(47) 2.453 5_545
H(60) H(48) 3.230 5_545
H(60) H(52) 3.389 5_545
H(61) C(9) 3.573 6_555
H(61) C(42) 3.361 6_555
H(61) H(20) 2.700 6_555
H(61) H(34) 3.535 6_555
H(62) C(8) 2.839 6_555
H(62) C(9) 3.072 6_555
H(62) H(13) 3.001 6_555
H(62) H(20) 2.390 6_555
H(62) H(21) 3.146 6_555
H(62) H(34) 2.002 6_555
H(62) H(35) 3.053 6_555
H(62) H(36) 3.599 6_555
H(63) H(13) 3.202 6_555
H(63) H(20) 3.343 6_555
H(63) H(34) 3.380 6_555
H(64) C(52) 3.162 4_665
H(64) H(41) 2.763 2_555
H(64) H(88) 2.970 4_665
H(64) H(89) 2.522 4_665
H(65) C(6) 3.328 2_555
H(65) C(8) 3.233 2_555
H(65) H(18) 3.494 2_555
H(65) H(35) 2.932 2_555
H(65) H(36) 2.655 2_555
H(65) H(40) 3.479 2_555
H(65) H(41) 2.600 2_555
H(65) H(42) 3.444 2_555
H(65) H(89) 3.550 4_665
H(66) Cl(2) 3.124 4_665
H(66) H(35) 3.494 2_555
H(66) H(59) 3.506 5_554
H(67) O(3) 3.541 2_555
H(67) C(12) 3.564 2_555
H(67) H(17) 3.377 2_555
H(67) H(18) 2.971 2_555
H(67) H(36) 3.396 2_555
H(68) C(54) 3.506 5_555
H(68) C(55) 3.286 5_555
H(68) H(16) 3.587 2_555
H(68) H(18) 3.244 2_555
H(68) H(92) 3.284 3_455
H(69) C(64) 3.489 3_455
H(69) C(65) 3.214 3_455
H(69) H(91) 3.511 3_455
H(69) H(92) 2.365 3_455
H(69) H(97) 2.873 3_455
H(70) C(18) 3.400 2_545
H(70) C(55) 3.104 6_555
H(70) H(49) 3.344 2_545
H(70) H(50) 2.613 2_545
H(70) H(75) 3.372 4_655
H(71) C(18) 3.506 2_545
H(71) C(22) 3.135 2_545
H(71) H(28) 3.577 2_545
H(71) H(29) 2.956 2_545
H(71) H(30) 2.494 2_545
H(71) H(50) 2.724 2_545
H(71) H(57) 3.220 2_545
H(71) H(75) 3.461 4_655
H(72) Cl(1) 2.943 4_655
H(72) H(29) 3.503 2_545
H(72) H(75) 3.225 4_655
H(73) C(47) 3.584 6_555
H(74) Cl(1) 3.148 4_655
H(74) C(48) 3.456 6_555
H(74) H(74) 3.166 4_655
H(75) C(4) 3.547 4_655
H(75) C(22) 3.303 3_555
H(75) H(25) 3.087 3_555
H(75) H(26) 3.523 3_555
H(75) H(29) 2.342 3_555
H(75) H(70) 3.372 4_655
H(75) H(71) 3.461 4_655
H(75) H(72) 3.225 4_655
H(76) C(24) 3.133 3_555
H(76) H(25) 2.712 3_555
H(76) H(26) 2.674 3_555
H(76) H(96) 2.793 .
H(77) C(7) 3.177 3_555
H(77) C(61) 3.273 8_655
H(77) H(31) 3.015 3_555
H(77) H(32) 2.488 3_555
H(77) H(87) 3.442 .
H(78) C(7) 3.427 3_555
H(78) C(8) 3.327 3_555
H(78) H(31) 2.983 3_555
H(78) H(32) 3.118 3_555
H(78) H(35) 2.368 3_555
H(79) Cl(2) 2.895 4_665
H(79) C(35) 3.576 4_665
H(79) C(48) 3.500 3_555
H(79) H(79) 2.979 4_665
H(79) H(83) 3.368 .
H(79) H(84) 3.158 4_665
H(80) C(46) 3.588 3_555
H(80) H(84) 3.140 4_665
H(80) H(85) 3.426 .
H(80) H(87) 3.318 .
H(81) C(74) 2.853 8_655
H(82) C(20) 3.418 .
H(82) C(74) 3.375 5_555
H(82) C(75) 3.095 5_555
H(82) H(11) 3.590 .
H(82) H(55) 2.723 .
H(82) H(56) 3.230 .
H(83) C(32) 3.546 .
H(83) C(33) 3.218 .
H(83) C(34) 2.980 .
H(83) C(35) 3.030 .
H(83) C(36) 3.387 .
H(83) H(79) 3.368 .
H(84) C(35) 3.243 4_665
H(84) C(36) 3.222 4_665
H(84) H(79) 3.158 4_665
H(84) H(80) 3.140 4_665
H(85) S(6) 3.104 .
H(85) S(9) 3.512 .
H(85) C(20) 3.459 .
H(85) C(21) 3.385 .
H(85) C(31) 3.437 .
H(85) C(36) 3.492 .
H(85) H(11) 2.809 .
H(85) H(12) 3.187 .
H(85) H(55) 2.539 .
H(85) H(80) 3.426 .
H(86) O(1) 3.550 8_655
H(86) C(21) 3.403 .
H(86) C(60) 3.370 8_655
H(86) C(61) 3.293 8_655
H(86) C(62) 3.439 8_655
H(86) H(11) 2.588 .
H(86) H(12) 3.385 .
H(86) H(55) 3.547 .
H(87) S(9) 3.511 .
H(87) C(31) 2.786 .
H(87) C(32) 3.044 .
H(87) C(33) 3.494 .
H(87) C(35) 3.386 .
H(87) C(36) 2.953 .
H(87) H(77) 3.442 .
H(87) H(80) 3.318 .
H(88) S(6) 3.252 4_665
H(88) C(20) 3.382 4_665
H(88) H(5) 3.067 3_555
H(88) H(55) 2.605 4_665
H(88) H(57) 3.405 4_665
H(88) H(64) 2.970 4_665
H(89) C(6) 3.580 3_555
H(89) C(16) 3.381 4_665
H(89) H(5) 3.124 3_555
H(89) H(40) 3.030 3_555
H(89) H(41) 3.254 3_555
H(89) H(64) 2.522 4_665
H(89) H(65) 3.550 4_665
H(90) C(5) 3.458 3_555
H(90) C(74) 3.556 8_655
H(90) H(5) 2.519 3_555
H(90) H(55) 3.584 4_665
H(91) S(5) 2.987 3_555
H(91) N(3) 3.523 3_555
H(91) C(9) 3.492 3_555
H(91) H(19) 2.522 3_555
H(91) H(39) 2.746 3_555
H(91) H(69) 3.511 3_555
H(92) Si(6) 3.571 3_555
H(92) N(3) 3.593 3_555
H(92) C(17) 3.097 3_555
H(92) H(49) 2.947 3_555
H(92) H(68) 3.284 3_555
H(92) H(69) 2.365 3_555
H(93) C(10) 3.227 .
H(93) C(43) 3.540 3_555
H(93) C(45) 3.186 3_555
H(93) C(58) 3.182 6_555
H(93) H(1) 3.147 .
H(93) H(2) 2.485 .
H(94) N(5) 3.584 3_555
H(94) C(41) 2.439 3_555
H(94) C(42) 2.877 3_555
H(94) C(43) 2.651 3_555
H(94) C(44) 3.487 3_555
H(94) C(45) 2.664 3_555
H(94) H(1) 3.440 .
H(94) H(2) 3.509 .
H(95) S(5) 3.381 3_555
H(95) C(7) 3.405 3_555
H(95) H(19) 3.442 3_555
H(95) H(25) 3.546 3_555
H(95) H(27) 3.280 3_555
H(95) H(32) 2.775 3_555
H(95) H(33) 3.150 3_555
H(96) C(26) 3.460 .
H(96) C(58) 3.528 6_555
H(96) H(25) 3.353 3_555
H(96) H(49) 3.557 3_555
H(96) H(76) 2.793 .
H(97) C(69) 3.191 4_655
H(97) H(7) 3.570 8_654
H(97) H(8) 3.544 8_654
H(97) H(46) 3.326 3_555
H(97) H(69) 2.873 3_555
H(98) C(19) 3.374 8_654
H(98) C(42) 3.485 3_555
H(98) H(7) 3.126 8_654
H(98) H(8) 3.039 8_654
H(98) H(9) 3.403 8_654
H(98) H(19) 3.181 3_555
H(98) H(39) 2.964 3_555

loop_
_geom_torsion_atom_site_label_1
_geom_torsion_atom_site_label_2
_geom_torsion_atom_site_label_3
_geom_torsion_atom_site_label_4
_geom_torsion
_geom_torsion_site_symmetry_1
_geom_torsion_site_symmetry_3
_geom_torsion_site_symmetry_4
Fe(3) Fe(1) Fe(4) Fe(2) -70.4(2) . . .
Fe(3) Fe(1) Fe(4) S(1) -33.9(3) . . .
Fe(3) Fe(1) Fe(4) S(3) -136.0(4) . . .
Fe(3) Fe(1) Fe(4) S(4) 64.8(2) . . .
Fe(3) Fe(1) Fe(4) S(8) 146.9(10) . . .
Fe(4) Fe(1) Fe(3) Fe(2) 68.3(2) . . .
Fe(4) Fe(1) Fe(3) Fe(6) 84.9(4) . . .
Fe(4) Fe(1) Fe(3) S(1) 33.9(3) . . .
Fe(4) Fe(1) Fe(3) S(2) 133.3(4) . . .
Fe(4) Fe(1) Fe(3) S(4) -66.1(3) . . .
Fe(4) Fe(1) Fe(3) N(4) -150.7(9) . . .
Fe(3) Fe(1) S(2) Fe(2) 75.0(2) . . .
S(2) Fe(1) Fe(3) Fe(2) -65.0(3) . . .
S(2) Fe(1) Fe(3) Fe(4) -133.3(4) . . .
S(2) Fe(1) Fe(3) Fe(6) -48.4(3) . . .
S(2) Fe(1) Fe(3) S(1) -99.4(4) . . .
S(2) Fe(1) Fe(3) S(4) 160.7(4) . . .
S(2) Fe(1) Fe(3) N(4) 76.1(8) . . .
Fe(3) Fe(1) S(3) Fe(2) -37.0(2) . . .
Fe(3) Fe(1) S(3) Fe(4) 35.8(2) . . .
S(3) Fe(1) Fe(3) Fe(2) 34.5(2) . . .
S(3) Fe(1) Fe(3) Fe(4) -33.8(3) . . .
S(3) Fe(1) Fe(3) Fe(6) 51.1(2) . . .
S(3) Fe(1) Fe(3) S(1) 0.1(2) . . .
S(3) Fe(1) Fe(3) S(2) 99.4(4) . . .
S(3) Fe(1) Fe(3) S(4) -99.9(2) . . .
S(3) Fe(1) Fe(3) N(4) 175.5(8) . . .
Fe(3) Fe(1) S(4) Fe(4) -73.5(2) . . .
S(4) Fe(1) Fe(3) Fe(2) 134.4(2) . . .
S(4) Fe(1) Fe(3) Fe(4) 66.1(3) . . .
S(4) Fe(1) Fe(3) Fe(6) 150.9(3) . . .
S(4) Fe(1) Fe(3) S(1) 100.0(3) . . .
S(4) Fe(1) Fe(3) S(2) -160.7(4) . . .
S(4) Fe(1) Fe(3) N(4) -84.6(9) . . .
Fe(3) Fe(1) N(1) Si(1) -57.8(8) . . .
Fe(3) Fe(1) N(1) Si(2) 127.7(6) . . .
N(1) Fe(1) Fe(3) Fe(2) -145.1(7) . . .
N(1) Fe(1) Fe(3) Fe(4) 146.6(8) . . .
N(1) Fe(1) Fe(3) Fe(6) -128.5(8) . . .
N(1) Fe(1) Fe(3) S(1) -179.5(6) . . .
N(1) Fe(1) Fe(3) S(2) -80.1(7) . . .
N(1) Fe(1) Fe(3) S(4) 80.5(8) . . .
N(1) Fe(1) Fe(3) N(4) -4.1(13) . . .
Fe(4) Fe(1) S(2) Fe(2) 37.3(2) . . .
Fe(4) Fe(1) S(2) Fe(3) -37.7(3) . . .
S(2) Fe(1) Fe(4) Fe(2) -35.2(2) . . .
S(2) Fe(1) Fe(4) Fe(3) 35.2(3) . . .
S(2) Fe(1) Fe(4) S(1) 1.3(4) . . .
S(2) Fe(1) Fe(4) S(3) -100.8(4) . . .
S(2) Fe(1) Fe(4) S(4) 100.1(2) . . .
S(2) Fe(1) Fe(4) S(8) -177.9(8) . . .
Fe(4) Fe(1) S(3) Fe(2) -72.86(19) . . .
S(3) Fe(1) Fe(4) Fe(2) 65.6(2) . . .
S(3) Fe(1) Fe(4) Fe(3) 136.0(4) . . .
S(3) Fe(1) Fe(4) S(1) 102.1(4) . . .
S(3) Fe(1) Fe(4) S(4) -159.1(3) . . .
S(3) Fe(1) Fe(4) S(8) -77.1(9) . . .
Fe(4) Fe(1) S(4) Fe(3) 73.5(2) . . .
S(4) Fe(1) Fe(4) Fe(2) -135.26(14) . . .
S(4) Fe(1) Fe(4) Fe(3) -64.8(2) . . .
S(4) Fe(1) Fe(4) S(1) -98.8(3) . . .
S(4) Fe(1) Fe(4) S(3) 159.1(3) . . .
S(4) Fe(1) Fe(4) S(8) 82.0(9) . . .
Fe(4) Fe(1) N(1) Si(1) 62.4(10) . . .
Fe(4) Fe(1) N(1) Si(2) -112.2(9) . . .
N(1) Fe(1) Fe(4) Fe(2) 145.1(9) . . .
N(1) Fe(1) Fe(4) Fe(3) -144.5(9) . . .
N(1) Fe(1) Fe(4) S(1) -178.4(8) . . .
N(1) Fe(1) Fe(4) S(3) 79.5(9) . . .
N(1) Fe(1) Fe(4) S(4) -79.6(9) . . .
N(1) Fe(1) Fe(4) S(8) 2.4(15) . . .
S(2) Fe(1) S(3) Fe(2) 15.66(12) . . .
S(2) Fe(1) S(3) Fe(4) 88.5(2) . . .
S(3) Fe(1) S(2) Fe(2) -15.69(14) . . .
S(3) Fe(1) S(2) Fe(3) -90.6(2) . . .
S(2) Fe(1) S(4) Fe(3) -15.5(3) . . .
S(2) Fe(1) S(4) Fe(4) -89.0(3) . . .
S(4) Fe(1) S(2) Fe(2) 90.4(3) . . .
S(4) Fe(1) S(2) Fe(3) 15.5(4) . . .
S(2) Fe(1) N(1) Si(1) -117.3(5) . . .
S(2) Fe(1) N(1) Si(2) 68.2(6) . . .
N(1) Fe(1) S(2) Fe(2) -142.9(5) . . .
N(1) Fe(1) S(2) Fe(3) 142.1(5) . . .
S(3) Fe(1) S(4) Fe(3) 90.4(3) . . .
S(3) Fe(1) S(4) Fe(4) 16.9(2) . . .
S(4) Fe(1) S(3) Fe(2) -89.8(2) . . .
S(4) Fe(1) S(3) Fe(4) -16.9(2) . . .
S(3) Fe(1) N(1) Si(1) 122.6(4) . . .
S(3) Fe(1) N(1) Si(2) -51.9(5) . . .
N(1) Fe(1) S(3) Fe(2) 142.7(4) . . .
N(1) Fe(1) S(3) Fe(4) -144.4(4) . . .
S(4) Fe(1) N(1) Si(1) 1.9(5) . . .
S(4) Fe(1) N(1) Si(2) -172.6(3) . . .
N(1) Fe(1) S(4) Fe(3) -142.0(3) . . .
N(1) Fe(1) S(4) Fe(4) 144.5(2) . . .
Fe(3) Fe(2) Fe(4) Fe(1) 71.7(2) . . .
Fe(3) Fe(2) Fe(4) S(1) -66.2(2) . . .
Fe(3) Fe(2) Fe(4) S(3) 133.6(3) . . .
Fe(3) Fe(2) Fe(4) S(4) 36.49(16) . . .
Fe(3) Fe(2) Fe(4) S(8) -132.32(19) . . .
Fe(4) Fe(2) Fe(3) Fe(1) -71.62(17) . . .
Fe(4) Fe(2) Fe(3) Fe(6) 116.50(17) . . .
Fe(4) Fe(2) Fe(3) S(1) 68.11(18) . . .
Fe(4) Fe(2) Fe(3) S(2) -133.5(3) . . .
Fe(4) Fe(2) Fe(3) S(4) -36.34(19) . . .
Fe(4) Fe(2) Fe(3) N(4) 131.7(3) . . .
Fe(3) Fe(2) Fe(7) Fe(5) -19.3(2) . . .
Fe(3) Fe(2) Fe(7) Fe(6) -3.26(3) . . .
Fe(3) Fe(2) Fe(7) Fe(8) 52.6(2) . . .
Fe(3) Fe(2) Fe(7) S(1) 45.4(2) . . .
Fe(3) Fe(2) Fe(7) S(5) -55.3(2) . . .
Fe(3) Fe(2) Fe(7) S(7) 109.1(8) . . .
Fe(3) Fe(2) Fe(7) N(2) -169.7(2) . . .
Fe(7) Fe(2) Fe(3) Fe(1) 175.13(4) . . .
Fe(7) Fe(2) Fe(3) Fe(4) -113.26(17) . . .
Fe(7) Fe(2) Fe(3) Fe(6) 3.24(3) . . .
Fe(7) Fe(2) Fe(3) S(1) -45.14(14) . . .
Fe(7) Fe(2) Fe(3) S(2) 113.3(2) . . .
Fe(7) Fe(2) Fe(3) S(4) -149.60(13) . . .
Fe(7) Fe(2) Fe(3) N(4) 18.4(2) . . .
Fe(3) Fe(2) S(1) Fe(4) 73.7(3) . . .
Fe(3) Fe(2) S(1) Fe(6) -59.9(3) . . .
Fe(3) Fe(2) S(1) Fe(7) -119.83(18) . . .
Fe(3) Fe(2) S(1) Fe(8) -130.1(2) . . .
S(1) Fe(2) Fe(3) Fe(1) -139.73(15) . . .
S(1) Fe(2) Fe(3) Fe(4) -68.11(18) . . .
S(1) Fe(2) Fe(3) Fe(6) 48.39(15) . . .
S(1) Fe(2) Fe(3) S(2) 158.4(2) . . .
S(1) Fe(2) Fe(3) S(4) -104.46(17) . . .
S(1) Fe(2) Fe(3) N(4) 63.6(3) . . .
Fe(3) Fe(2) S(2) Fe(1) -79.5(2) . . .
S(2) Fe(2) Fe(3) Fe(1) 61.8(2) . . .
S(2) Fe(2) Fe(3) Fe(4) 133.5(3) . . .
S(2) Fe(2) Fe(3) Fe(6) -110.0(2) . . .
S(2) Fe(2) Fe(3) S(1) -158.4(2) . . .
S(2) Fe(2) Fe(3) S(4) 97.1(2) . . .
S(2) Fe(2) Fe(3) N(4) -94.9(3) . . .
Fe(3) Fe(2) S(3) Fe(1) 39.19(15) . . .
Fe(3) Fe(2) S(3) Fe(4) -39.4(2) . . .
S(3) Fe(2) Fe(3) Fe(1) -34.66(13) . . .
S(3) Fe(2) Fe(3) Fe(4) 36.96(18) . . .
S(3) Fe(2) Fe(3) Fe(6) 153.45(13) . . .
S(3) Fe(2) Fe(3) S(1) 105.07(17) . . .
S(3) Fe(2) Fe(3) S(2) -96.5(2) . . .
S(3) Fe(2) Fe(3) S(4) 0.6(2) . . .
S(3) Fe(2) Fe(3) N(4) 168.6(2) . . .
Fe(3) Fe(2) N(2) Fe(7) 15.5(3) . . .
Fe(3) Fe(2) N(2) Si(3) -93.1(2) . . .
Fe(3) Fe(2) N(2) Si(4) 125.8(2) . . .
N(2) Fe(2) Fe(3) Fe(1) 163.5(2) . . .
N(2) Fe(2) Fe(3) Fe(4) -124.8(3) . . .
N(2) Fe(2) Fe(3) Fe(6) -8.3(2) . . .
N(2) Fe(2) Fe(3) S(1) -56.7(2) . . .
N(2) Fe(2) Fe(3) S(2) 101.7(3) . . .
N(2) Fe(2) Fe(3) S(4) -161.2(2) . . .
N(2) Fe(2) Fe(3) N(4) 6.8(3) . . .
Fe(4) Fe(2) Fe(7) Fe(5) -76.6(2) . . .
Fe(4) Fe(2) Fe(7) Fe(6) -60.6(2) . . .
Fe(4) Fe(2) Fe(7) Fe(8) -4.8(4) . . .
Fe(4) Fe(2) Fe(7) S(1) -11.9(2) . . .
Fe(4) Fe(2) Fe(7) S(5) -112.7(3) . . .
Fe(4) Fe(2) Fe(7) S(7) 51.7(9) . . .
Fe(4) Fe(2) Fe(7) N(2) 132.9(3) . . .
Fe(7) Fe(2) Fe(4) Fe(1) 149.6(2) . . .
Fe(7) Fe(2) Fe(4) Fe(3) 77.9(2) . . .
Fe(7) Fe(2) Fe(4) S(1) 11.7(3) . . .
Fe(7) Fe(2) Fe(4) S(3) -148.4(4) . . .
Fe(7) Fe(2) Fe(4) S(4) 114.4(2) . . .
Fe(7) Fe(2) Fe(4) S(8) -54.4(2) . . .
Fe(4) Fe(2) S(1) Fe(3) -73.7(3) . . .
Fe(4) Fe(2) S(1) Fe(6) -133.6(5) . . .
Fe(4) Fe(2) S(1) Fe(7) 166.5(3) . . .
Fe(4) Fe(2) S(1) Fe(8) 156.2(4) . . .
S(1) Fe(2) Fe(4) Fe(1) 137.9(3) . . .
S(1) Fe(2) Fe(4) Fe(3) 66.2(2) . . .
S(1) Fe(2) Fe(4) S(3) -160.1(4) . . .
S(1) Fe(2) Fe(4) S(4) 102.7(2) . . .
S(1) Fe(2) Fe(4) S(8) -66.1(2) . . .
Fe(4) Fe(2) S(2) Fe(1) -40.12(13) . . .
Fe(4) Fe(2) S(2) Fe(3) 39.42(17) . . .
S(2) Fe(2) Fe(4) Fe(1) 35.30(12) . . .
S(2) Fe(2) Fe(4) Fe(3) -36.38(16) . . .
S(2) Fe(2) Fe(4) S(1) -102.6(2) . . .
S(2) Fe(2) Fe(4) S(3) 97.3(3) . . .
S(2) Fe(2) Fe(4) S(4) 0.11(9) . . .
S(2) Fe(2) Fe(4) S(8) -168.70(12) . . .
Fe(4) Fe(2) S(3) Fe(1) 78.6(3) . . .
S(3) Fe(2) Fe(4) Fe(1) -62.0(2) . . .
S(3) Fe(2) Fe(4) Fe(3) -133.6(3) . . .
S(3) Fe(2) Fe(4) S(1) 160.1(4) . . .
S(3) Fe(2) Fe(4) S(4) -97.1(3) . . .
S(3) Fe(2) Fe(4) S(8) 94.0(3) . . .
Fe(4) Fe(2) N(2) Fe(7) -76.7(2) . . .
Fe(4) Fe(2) N(2) Si(3) 174.75(14) . . .
Fe(4) Fe(2) N(2) Si(4) 33.6(3) . . .
N(2) Fe(2) Fe(4) Fe(1) -159.1(2) . . .
N(2) Fe(2) Fe(4) Fe(3) 129.2(2) . . .
N(2) Fe(2) Fe(4) S(1) 63.0(3) . . .
N(2) Fe(2) Fe(4) S(3) -97.2(3) . . .
N(2) Fe(2) Fe(4) S(4) 165.67(19) . . .
N(2) Fe(2) Fe(4) S(8) -3.1(2) . . .
Fe(7) Fe(2) S(1) Fe(3) 119.83(18) . . .
Fe(7) Fe(2) S(1) Fe(4) -166.5(3) . . .
Fe(7) Fe(2) S(1) Fe(6) 59.9(3) . . .
Fe(7) Fe(2) S(1) Fe(8) -10.3(3) . . .
S(1) Fe(2) Fe(7) Fe(5) -64.7(3) . . .
S(1) Fe(2) Fe(7) Fe(6) -48.7(2) . . .
S(1) Fe(2) Fe(7) Fe(8) 7.1(2) . . .
S(1) Fe(2) Fe(7) S(5) -100.8(3) . . .
S(1) Fe(2) Fe(7) S(7) 63.6(8) . . .
S(1) Fe(2) Fe(7) N(2) 144.8(3) . . .
Fe(7) Fe(2) S(2) Fe(1) -155.4(2) . . .
Fe(7) Fe(2) S(2) Fe(3) -75.9(2) . . .
S(2) Fe(2) Fe(7) Fe(5) 32.0(4) . . .
S(2) Fe(2) Fe(7) Fe(6) 48.0(2) . . .
S(2) Fe(2) Fe(7) Fe(8) 103.9(3) . . .
S(2) Fe(2) Fe(7) S(1) 96.7(3) . . .
S(2) Fe(2) Fe(7) S(5) -4.1(4) . . .
S(2) Fe(2) Fe(7) S(7) 160.3(7) . . .
S(2) Fe(2) Fe(7) N(2) -118.5(3) . . .
Fe(7) Fe(2) S(3) Fe(1) 148.1(6) . . .
Fe(7) Fe(2) S(3) Fe(4) 69.5(7) . . .
S(3) Fe(2) Fe(7) Fe(5) -131.0(6) . . .
S(3) Fe(2) Fe(7) Fe(6) -115.0(7) . . .
S(3) Fe(2) Fe(7) Fe(8) -59.2(8) . . .
S(3) Fe(2) Fe(7) S(1) -66.3(7) . . .
S(3) Fe(2) Fe(7) S(5) -167.1(6) . . .
S(3) Fe(2) Fe(7) S(7) -2.7(13) . . .
S(3) Fe(2) Fe(7) N(2) 78.5(7) . . .
Fe(7) Fe(2) N(2) Si(3) -108.6(3) . . .
Fe(7) Fe(2) N(2) Si(4) 110.3(2) . . .
N(2) Fe(2) Fe(7) Fe(5) 150.5(2) . . .
N(2) Fe(2) Fe(7) Fe(6) 166.5(2) . . .
N(2) Fe(2) Fe(7) Fe(8) -137.7(3) . . .
N(2) Fe(2) Fe(7) S(1) -144.8(3) . . .
N(2) Fe(2) Fe(7) S(5) 114.4(3) . . .
N(2) Fe(2) Fe(7) S(7) -81.2(8) . . .
S(1) Fe(2) S(2) Fe(1) -97.8(2) . . .
S(1) Fe(2) S(2) Fe(3) -18.3(3) . . .
S(2) Fe(2) S(1) Fe(3) 17.9(2) . . .
S(2) Fe(2) S(1) Fe(4) 91.6(3) . . .
S(2) Fe(2) S(1) Fe(6) -42.0(5) . . .
S(2) Fe(2) S(1) Fe(7) -101.9(3) . . .
S(2) Fe(2) S(1) Fe(8) -112.2(4) . . .
S(1) Fe(2) S(3) Fe(1) 96.0(3) . . .
S(1) Fe(2) S(3) Fe(4) 17.4(4) . . .
S(3) Fe(2) S(1) Fe(3) -90.7(4) . . .
S(3) Fe(2) S(1) Fe(4) -17.0(4) . . .
S(3) Fe(2) S(1) Fe(6) -150.5(4) . . .
S(3) Fe(2) S(1) Fe(7) 149.5(4) . . .
S(3) Fe(2) S(1) Fe(8) 139.2(3) . . .
S(1) Fe(2) N(2) Fe(7) -28.32(16) . . .
S(1) Fe(2) N(2) Si(3) -136.9(2) . . .
S(1) Fe(2) N(2) Si(4) 82.0(2) . . .
N(2) Fe(2) S(1) Fe(3) 145.75(19) . . .
N(2) Fe(2) S(1) Fe(4) -140.6(2) . . .
N(2) Fe(2) S(1) Fe(6) 85.9(4) . . .
N(2) Fe(2) S(1) Fe(7) 25.9(2) . . .
N(2) Fe(2) S(1) Fe(8) 15.6(3) . . .
S(2) Fe(2) S(3) Fe(1) -15.5(2) . . .
S(2) Fe(2) S(3) Fe(4) -94.1(3) . . .
S(3) Fe(2) S(2) Fe(1) 15.6(2) . . .
S(3) Fe(2) S(2) Fe(3) 95.1(2) . . .
S(2) Fe(2) N(2) Fe(7) 86.20(17) . . .
S(2) Fe(2) N(2) Si(3) -22.4(3) . . .
S(2) Fe(2) N(2) Si(4) -163.50(15) . . .
N(2) Fe(2) S(2) Fe(1) 152.08(19) . . .
N(2) Fe(2) S(2) Fe(3) -128.4(2) . . .
S(3) Fe(2) N(2) Fe(7) -144.05(12) . . .
S(3) Fe(2) N(2) Si(3) 107.4(2) . . .
S(3) Fe(2) N(2) Si(4) -33.8(2) . . .
N(2) Fe(2) S(3) Fe(1) -154.58(19) . . .
N(2) Fe(2) S(3) Fe(4) 126.8(3) . . .
Fe(1) Fe(3) Fe(4) Fe(2) 72.3(2) . . .
Fe(1) Fe(3) Fe(4) S(1) 140.4(3) . . .
Fe(1) Fe(3) Fe(4) S(3) 34.6(3) . . .
Fe(1) Fe(3) Fe(4) S(4) -62.4(2) . . .
Fe(1) Fe(3) Fe(4) S(8) -157.7(8) . . .
Fe(1) Fe(3) Fe(6) Fe(5) -6.7(3) . . .
Fe(1) Fe(3) Fe(6) Fe(7) -17.8(2) . . .
Fe(1) Fe(3) Fe(6) Fe(8) -74.7(2) . . .
Fe(1) Fe(3) Fe(6) S(1) -63.2(3) . . .
Fe(1) Fe(3) Fe(6) S(5) 33.8(4) . . .
Fe(1) Fe(3) Fe(6) S(6) -129.8(6) . . .
Fe(1) Fe(3) Fe(6) N(4) 151.6(3) . . .
Fe(1) Fe(3) S(1) Fe(2) 36.5(2) . . .
Fe(1) Fe(3) S(1) Fe(4) -35.8(2) . . .
Fe(1) Fe(3) S(1) Fe(6) 152.4(2) . . .
Fe(1) Fe(3) S(1) Fe(7) 94.7(2) . . .
Fe(1) Fe(3) S(1) Fe(8) 168.8(3) . . .
Fe(1) Fe(3) S(2) Fe(2) -79.5(2) . . .
Fe(1) Fe(3) S(4) Fe(4) 78.2(2) . . .
Fe(1) Fe(3) N(4) Fe(6) -147.0(8) . . .
Fe(1) Fe(3) N(4) Si(7) 101.6(7) . . .
Fe(1) Fe(3) N(4) Si(8) -28.7(12) . . .
Fe(2) Fe(3) Fe(4) Fe(1) -72.3(2) . . .
Fe(2) Fe(3) Fe(4) S(1) 68.1(2) . . .
Fe(2) Fe(3) Fe(4) S(3) -37.7(3) . . .
Fe(2) Fe(3) Fe(4) S(4) -134.67(16) . . .
Fe(2) Fe(3) Fe(4) S(8) 130.0(7) . . .
Fe(2) Fe(3) Fe(6) Fe(5) 7.80(19) . . .
Fe(2) Fe(3) Fe(6) Fe(7) -3.27(3) . . .
Fe(2) Fe(3) Fe(6) Fe(8) -60.2(2) . . .
Fe(2) Fe(3) Fe(6) S(1) -48.7(2) . . .
Fe(2) Fe(3) Fe(6) S(5) 48.3(2) . . .
Fe(2) Fe(3) Fe(6) S(6) -115.3(7) . . .
Fe(2) Fe(3) Fe(6) N(4) 166.1(2) . . .
Fe(2) Fe(3) S(1) Fe(4) -72.28(17) . . .
Fe(2) Fe(3) S(1) Fe(6) 115.9(2) . . .
Fe(2) Fe(3) S(1) Fe(7) 58.23(16) . . .
Fe(2) Fe(3) S(1) Fe(8) 132.3(4) . . .
Fe(2) Fe(3) S(2) Fe(1) 79.5(2) . . .
Fe(2) Fe(3) S(4) Fe(1) -39.8(2) . . .
Fe(2) Fe(3) S(4) Fe(4) 38.43(13) . . .
Fe(2) Fe(3) N(4) Fe(6) -20.4(3) . . .
Fe(2) Fe(3) N(4) Si(7) -131.8(4) . . .
Fe(2) Fe(3) N(4) Si(8) 97.8(6) . . .
Fe(4) Fe(3) Fe(6) Fe(5) 63.9(2) . . .
Fe(4) Fe(3) Fe(6) Fe(7) 52.8(2) . . .
Fe(4) Fe(3) Fe(6) Fe(8) -4.1(4) . . .
Fe(4) Fe(3) Fe(6) S(1) 7.4(2) . . .
Fe(4) Fe(3) Fe(6) S(5) 104.4(3) . . .
Fe(4) Fe(3) Fe(6) S(6) -59.2(8) . . .
Fe(4) Fe(3) Fe(6) N(4) -137.8(3) . . .
Fe(6) Fe(3) Fe(4) Fe(1) -147.8(3) . . .
Fe(6) Fe(3) Fe(4) Fe(2) -75.5(3) . . .
Fe(6) Fe(3) Fe(4) S(1) -7.4(2) . . .
Fe(6) Fe(3) Fe(4) S(3) -113.1(3) . . .
Fe(6) Fe(3) Fe(4) S(4) 149.8(2) . . .
Fe(6) Fe(3) Fe(4) S(8) 54.6(8) . . .
Fe(4) Fe(3) S(1) Fe(2) 72.28(17) . . .
Fe(4) Fe(3) S(1) Fe(6) -171.8(2) . . .
Fe(4) Fe(3) S(1) Fe(7) 130.5(2) . . .
Fe(4) Fe(3) S(1) Fe(8) -155.5(4) . . .
S(1) Fe(3) Fe(4) Fe(1) -140.4(3) . . .
S(1) Fe(3) Fe(4) Fe(2) -68.1(2) . . .
S(1) Fe(3) Fe(4) S(3) -105.8(4) . . .
S(1) Fe(3) Fe(4) S(4) 157.2(2) . . .
S(1) Fe(3) Fe(4) S(8) 61.9(7) . . .
Fe(4) Fe(3) S(2) Fe(1) 40.3(4) . . .
Fe(4) Fe(3) S(2) Fe(2) -39.2(3) . . .
S(2) Fe(3) Fe(4) Fe(1) -35.6(3) . . .
S(2) Fe(3) Fe(4) Fe(2) 36.6(3) . . .
S(2) Fe(3) Fe(4) S(1) 104.7(4) . . .
S(2) Fe(3) Fe(4) S(3) -1.0(5) . . .
S(2) Fe(3) Fe(4) S(4) -98.0(3) . . .
S(2) Fe(3) Fe(4) S(8) 166.7(7) . . .
Fe(4) Fe(3) S(4) Fe(1) -78.2(2) . . .
S(4) Fe(3) Fe(4) Fe(1) 62.4(2) . . .
S(4) Fe(3) Fe(4) Fe(2) 134.67(16) . . .
S(4) Fe(3) Fe(4) S(1) -157.2(2) . . .
S(4) Fe(3) Fe(4) S(3) 97.0(3) . . .
S(4) Fe(3) Fe(4) S(8) -95.3(7) . . .
Fe(4) Fe(3) N(4) Fe(6) 74.9(8) . . .
Fe(4) Fe(3) N(4) Si(7) -36.5(11) . . .
Fe(4) Fe(3) N(4) Si(8) -166.9(7) . . .
N(4) Fe(3) Fe(4) Fe(1) 160.8(9) . . .
N(4) Fe(3) Fe(4) Fe(2) -127.0(8) . . .
N(4) Fe(3) Fe(4) S(1) -58.9(8) . . .
N(4) Fe(3) Fe(4) S(3) -164.6(7) . . .
N(4) Fe(3) Fe(4) S(4) 98.4(8) . . .
N(4) Fe(3) Fe(4) S(8) 3.1(13) . . .
Fe(6) Fe(3) S(1) Fe(2) -115.9(2) . . .
Fe(6) Fe(3) S(1) Fe(4) 171.8(2) . . .
Fe(6) Fe(3) S(1) Fe(7) -57.71(16) . . .
Fe(6) Fe(3) S(1) Fe(8) 16.3(3) . . .
S(1) Fe(3) Fe(6) Fe(5) 56.5(2) . . .
S(1) Fe(3) Fe(6) Fe(7) 45.38(19) . . .
S(1) Fe(3) Fe(6) Fe(8) -11.5(2) . . .
S(1) Fe(3) Fe(6) S(5) 96.9(3) . . .
S(1) Fe(3) Fe(6) S(6) -66.6(7) . . .
S(1) Fe(3) Fe(6) N(4) -145.2(2) . . .
Fe(6) Fe(3) S(2) Fe(1) 157.3(3) . . .
Fe(6) Fe(3) S(2) Fe(2) 77.8(3) . . .
S(2) Fe(3) Fe(6) Fe(5) -44.5(3) . . .
S(2) Fe(3) Fe(6) Fe(7) -55.6(2) . . .
S(2) Fe(3) Fe(6) Fe(8) -112.5(3) . . .
S(2) Fe(3) Fe(6) S(1) -101.0(3) . . .
S(2) Fe(3) Fe(6) S(5) -4.0(4) . . .
S(2) Fe(3) Fe(6) S(6) -167.6(6) . . .
S(2) Fe(3) Fe(6) N(4) 113.8(3) . . .
Fe(6) Fe(3) S(4) Fe(1) -150.5(8) . . .
Fe(6) Fe(3) S(4) Fe(4) -72.2(7) . . .
S(4) Fe(3) Fe(6) Fe(5) 121.2(7) . . .
S(4) Fe(3) Fe(6) Fe(7) 110.1(8) . . .
S(4) Fe(3) Fe(6) Fe(8) 53.2(9) . . .
S(4) Fe(3) Fe(6) S(1) 64.7(7) . . .
S(4) Fe(3) Fe(6) S(5) 161.7(7) . . .
S(4) Fe(3) Fe(6) S(6) -1.9(13) . . .
S(4) Fe(3) Fe(6) N(4) -80.5(8) . . .
Fe(6) Fe(3) N(4) Si(7) -111.4(5) . . .
Fe(6) Fe(3) N(4) Si(8) 118.3(6) . . .
N(4) Fe(3) Fe(6) Fe(5) -158.3(2) . . .
N(4) Fe(3) Fe(6) Fe(7) -169.4(2) . . .
N(4) Fe(3) Fe(6) Fe(8) 133.7(3) . . .
N(4) Fe(3) Fe(6) S(1) 145.2(2) . . .
N(4) Fe(3) Fe(6) S(5) -117.8(3) . . .
N(4) Fe(3) Fe(6) S(6) 78.6(7) . . .
S(1) Fe(3) S(2) Fe(1) 98.3(3) . . .
S(1) Fe(3) S(2) Fe(2) 18.8(2) . . .
S(2) Fe(3) S(1) Fe(2) -18.21(16) . . .
S(2) Fe(3) S(1) Fe(4) -90.49(18) . . .
S(2) Fe(3) S(1) Fe(6) 97.7(2) . . .
S(2) Fe(3) S(1) Fe(7) 40.02(13) . . .
S(2) Fe(3) S(1) Fe(8) 114.1(3) . . .
S(1) Fe(3) S(4) Fe(1) -98.1(2) . . .
S(1) Fe(3) S(4) Fe(4) -19.89(18) . . .
S(4) Fe(3) S(1) Fe(2) 91.7(2) . . .
S(4) Fe(3) S(1) Fe(4) 19.4(2) . . .
S(4) Fe(3) S(1) Fe(6) -152.3(2) . . .
S(4) Fe(3) S(1) Fe(7) 149.96(17) . . .
S(4) Fe(3) S(1) Fe(8) -136.0(3) . . .
S(1) Fe(3) N(4) Fe(6) 28.6(2) . . .
S(1) Fe(3) N(4) Si(7) -82.8(6) . . .
S(1) Fe(3) N(4) Si(8) 146.9(5) . . .
N(4) Fe(3) S(1) Fe(2) -141.5(3) . . .
N(4) Fe(3) S(1) Fe(4) 146.2(3) . . .
N(4) Fe(3) S(1) Fe(6) -25.6(3) . . .
N(4) Fe(3) S(1) Fe(7) -83.3(3) . . .
N(4) Fe(3) S(1) Fe(8) -9.2(5) . . .
S(2) Fe(3) S(4) Fe(1) 15.5(3) . . .
S(2) Fe(3) S(4) Fe(4) 93.7(3) . . .
S(4) Fe(3) S(2) Fe(1) -15.6(4) . . .
S(4) Fe(3) S(2) Fe(2) -95.1(3) . . .
S(2) Fe(3) N(4) Fe(6) -86.8(5) . . .
S(2) Fe(3) N(4) Si(7) 161.9(5) . . .
S(2) Fe(3) N(4) Si(8) 31.5(8) . . .
N(4) Fe(3) S(2) Fe(1) -151.5(6) . . .
N(4) Fe(3) S(2) Fe(2) 128.9(5) . . .
S(4) Fe(3) N(4) Fe(6) 145.8(2) . . .
S(4) Fe(3) N(4) Si(7) 34.4(7) . . .
S(4) Fe(3) N(4) Si(8) -95.9(5) . . .
N(4) Fe(3) S(4) Fe(1) 149.8(3) . . .
N(4) Fe(3) S(4) Fe(4) -132.0(3) . . .
Fe(1) Fe(4) S(1) Fe(2) -38.8(3) . . .
Fe(1) Fe(4) S(1) Fe(3) 36.5(3) . . .
Fe(1) Fe(4) S(1) Fe(6) 47.4(4) . . .
Fe(1) Fe(4) S(1) Fe(7) -56.3(6) . . .
Fe(1) Fe(4) S(1) Fe(8) 177.4(8) . . .
Fe(1) Fe(4) S(3) Fe(2) 80.0(2) . . .
Fe(1) Fe(4) S(4) Fe(3) -79.91(14) . . .
Fe(1) Fe(4) S(8) C(25) -1.9(12) . . .
Fe(2) Fe(4) S(1) Fe(3) 75.3(2) . . .
Fe(2) Fe(4) S(1) Fe(6) 86.2(3) . . .
Fe(2) Fe(4) S(1) Fe(7) -17.5(4) . . .
Fe(2) Fe(4) S(1) Fe(8) -143.8(9) . . .
Fe(2) Fe(4) S(3) Fe(1) -80.0(2) . . .
Fe(2) Fe(4) S(4) Fe(1) 39.97(12) . . .
Fe(2) Fe(4) S(4) Fe(3) -39.94(8) . . .
Fe(2) Fe(4) S(8) C(25) -129.8(4) . . .
Fe(3) Fe(4) S(1) Fe(2) -75.3(2) . . .
Fe(3) Fe(4) S(1) Fe(6) 10.9(2) . . .
Fe(3) Fe(4) S(1) Fe(7) -92.8(4) . . .
Fe(3) Fe(4) S(1) Fe(8) 141.0(9) . . .
Fe(3) Fe(4) S(3) Fe(1) -39.2(3) . . .
Fe(3) Fe(4) S(3) Fe(2) 40.8(3) . . .
Fe(3) Fe(4) S(4) Fe(1) 79.91(14) . . .
Fe(3) Fe(4) S(8) C(25) 130.8(7) . . .
S(1) Fe(4) S(3) Fe(1) -97.8(3) . . .
S(1) Fe(4) S(3) Fe(2) -17.8(3) . . .
S(3) Fe(4) S(1) Fe(2) 17.3(3) . . .
S(3) Fe(4) S(1) Fe(3) 92.6(3) . . .
S(3) Fe(4) S(1) Fe(6) 103.5(4) . . .
S(3) Fe(4) S(1) Fe(7) -0.2(4) . . .
S(3) Fe(4) S(1) Fe(8) -126.4(8) . . .
S(1) Fe(4) S(4) Fe(1) 99.66(17) . . .
S(1) Fe(4) S(4) Fe(3) 19.75(13) . . .
S(4) Fe(4) S(1) Fe(2) -94.6(2) . . .
S(4) Fe(4) S(1) Fe(3) -19.32(19) . . .
S(4) Fe(4) S(1) Fe(6) -8.4(3) . . .
S(4) Fe(4) S(1) Fe(7) -112.1(4) . . .
S(4) Fe(4) S(1) Fe(8) 121.7(8) . . .
S(1) Fe(4) S(8) C(25) 178.9(5) . . .
S(8) Fe(4) S(1) Fe(2) 140.8(4) . . .
S(8) Fe(4) S(1) Fe(3) -143.9(3) . . .
S(8) Fe(4) S(1) Fe(6) -133.0(3) . . .
S(8) Fe(4) S(1) Fe(7) 123.3(4) . . .
S(8) Fe(4) S(1) Fe(8) -2.9(10) . . .
S(3) Fe(4) S(4) Fe(1) -16.95(19) . . .
S(3) Fe(4) S(4) Fe(3) -96.86(18) . . .
S(4) Fe(4) S(3) Fe(1) 17.0(2) . . .
S(4) Fe(4) S(3) Fe(2) 96.9(2) . . .
S(3) Fe(4) S(8) C(25) -62.6(7) . . .
S(8) Fe(4) S(3) Fe(1) 149.9(4) . . .
S(8) Fe(4) S(3) Fe(2) -130.1(5) . . .
S(4) Fe(4) S(8) C(25) 62.7(5) . . .
S(8) Fe(4) S(4) Fe(1) -148.74(16) . . .
S(8) Fe(4) S(4) Fe(3) 131.35(12) . . .
Fe(6) Fe(5) Fe(7) Fe(2) 18.4(2) . . .
Fe(6) Fe(5) Fe(7) Fe(8) -68.4(2) . . .
Fe(6) Fe(5) Fe(7) S(1) -33.3(2) . . .
Fe(6) Fe(5) Fe(7) S(5) 64.9(3) . . .
Fe(6) Fe(5) Fe(7) S(7) -134.1(2) . . .
Fe(6) Fe(5) Fe(7) N(2) 138.4(9) . . .
Fe(7) Fe(5) Fe(6) Fe(3) -12.67(17) . . .
Fe(7) Fe(5) Fe(6) Fe(8) 68.33(11) . . .
Fe(7) Fe(5) Fe(6) S(1) 32.64(8) . . .
Fe(7) Fe(5) Fe(6) S(5) -64.53(15) . . .
Fe(7) Fe(5) Fe(6) S(6) 133.88(15) . . .
Fe(7) Fe(5) Fe(6) N(4) -148.9(4) . . .
Fe(6) Fe(5) Fe(8) Fe(7) 71.1(2) . . .
Fe(6) Fe(5) Fe(8) S(1) 36.2(3) . . .
Fe(6) Fe(5) Fe(8) S(6) -65.6(2) . . .
Fe(6) Fe(5) Fe(8) S(7) 136.21(15) . . .
Fe(6) Fe(5) Fe(8) S(9) -144.1(10) . . .
Fe(8) Fe(5) Fe(6) Fe(3) -81.0(2) . . .
Fe(8) Fe(5) Fe(6) Fe(7) -68.33(11) . . .
Fe(8) Fe(5) Fe(6) S(1) -35.69(11) . . .
Fe(8) Fe(5) Fe(6) S(5) -132.9(2) . . .
Fe(8) Fe(5) Fe(6) S(6) 65.55(15) . . .
Fe(8) Fe(5) Fe(6) N(4) 142.8(4) . . .
Fe(6) Fe(5) S(5) Fe(7) -75.4(2) . . .
S(5) Fe(5) Fe(6) Fe(3) 51.9(2) . . .
S(5) Fe(5) Fe(6) Fe(7) 64.53(15) . . .
S(5) Fe(5) Fe(6) Fe(8) 132.9(2) . . .
S(5) Fe(5) Fe(6) S(1) 97.17(19) . . .
S(5) Fe(5) Fe(6) S(6) -161.6(2) . . .
S(5) Fe(5) Fe(6) N(4) -84.4(4) . . .
Fe(6) Fe(5) S(6) Fe(8) 73.2(2) . . .
S(6) Fe(5) Fe(6) Fe(3) -146.5(2) . . .
S(6) Fe(5) Fe(6) Fe(7) -133.88(15) . . .
S(6) Fe(5) Fe(6) Fe(8) -65.55(15) . . .
S(6) Fe(5) Fe(6) S(1) -101.24(14) . . .
S(6) Fe(5) Fe(6) S(5) 161.6(2) . . .
S(6) Fe(5) Fe(6) N(4) 77.2(4) . . .
Fe(6) Fe(5) S(7) Fe(7) 37.8(2) . . .
Fe(6) Fe(5) S(7) Fe(8) -35.54(13) . . .
S(7) Fe(5) Fe(6) Fe(3) -47.44(18) . . .
S(7) Fe(5) Fe(6) Fe(7) -34.77(8) . . .
S(7) Fe(5) Fe(6) Fe(8) 33.55(12) . . .
S(7) Fe(5) Fe(6) S(1) -2.13(11) . . .
S(7) Fe(5) Fe(6) S(5) -99.31(19) . . .
S(7) Fe(5) Fe(6) S(6) 99.11(15) . . .
S(7) Fe(5) Fe(6) N(4) 176.3(4) . . .
Fe(6) Fe(5) N(3) Si(5) -171.0(2) . . .
Fe(6) Fe(5) N(3) Si(6) 21.9(6) . . .
N(3) Fe(5) Fe(6) Fe(3) 130.0(4) . . .
N(3) Fe(5) Fe(6) Fe(7) 142.6(3) . . .
N(3) Fe(5) Fe(6) Fe(8) -149.0(3) . . .
N(3) Fe(5) Fe(6) S(1) 175.3(3) . . .
N(3) Fe(5) Fe(6) S(5) 78.1(3) . . .
N(3) Fe(5) Fe(6) S(6) -83.5(4) . . .
N(3) Fe(5) Fe(6) N(4) -6.3(5) . . .
Fe(7) Fe(5) Fe(8) Fe(6) -71.1(2) . . .
Fe(7) Fe(5) Fe(8) S(1) -34.9(3) . . .
Fe(7) Fe(5) Fe(8) S(6) -136.7(4) . . .
Fe(7) Fe(5) Fe(8) S(7) 65.1(2) . . .
Fe(7) Fe(5) Fe(8) S(9) 144.8(11) . . .
Fe(8) Fe(5) Fe(7) Fe(2) 86.8(3) . . .
Fe(8) Fe(5) Fe(7) Fe(6) 68.4(2) . . .
Fe(8) Fe(5) Fe(7) S(1) 35.1(3) . . .
Fe(8) Fe(5) Fe(7) S(5) 133.3(4) . . .
Fe(8) Fe(5) Fe(7) S(7) -65.7(3) . . .
Fe(8) Fe(5) Fe(7) N(2) -153.2(10) . . .
Fe(7) Fe(5) S(5) Fe(6) 75.4(2) . . .
S(5) Fe(5) Fe(7) Fe(2) -46.5(3) . . .
S(5) Fe(5) Fe(7) Fe(6) -64.9(3) . . .
S(5) Fe(5) Fe(7) Fe(8) -133.3(4) . . .
S(5) Fe(5) Fe(7) S(1) -98.2(4) . . .
S(5) Fe(5) Fe(7) S(7) 161.0(4) . . .
S(5) Fe(5) Fe(7) N(2) 73.5(9) . . .
Fe(7) Fe(5) S(6) Fe(6) -38.0(2) . . .
Fe(7) Fe(5) S(6) Fe(8) 35.2(2) . . .
S(6) Fe(5) Fe(7) Fe(2) 53.6(2) . . .
S(6) Fe(5) Fe(7) Fe(6) 35.2(2) . . .
S(6) Fe(5) Fe(7) Fe(8) -33.2(3) . . .
S(6) Fe(5) Fe(7) S(1) 1.9(3) . . .
S(6) Fe(5) Fe(7) S(5) 100.0(4) . . .
S(6) Fe(5) Fe(7) S(7) -99.0(2) . . .
S(6) Fe(5) Fe(7) N(2) 173.6(9) . . .
Fe(7) Fe(5) S(7) Fe(8) -73.4(2) . . .
S(7) Fe(5) Fe(7) Fe(2) 152.5(3) . . .
S(7) Fe(5) Fe(7) Fe(6) 134.1(2) . . .
S(7) Fe(5) Fe(7) Fe(8) 65.7(3) . . .
S(7) Fe(5) Fe(7) S(1) 100.8(3) . . .
S(7) Fe(5) Fe(7) S(5) -161.0(4) . . .
S(7) Fe(5) Fe(7) N(2) -87.5(10) . . .
Fe(7) Fe(5) N(3) Si(5) -56.8(8) . . .
Fe(7) Fe(5) N(3) Si(6) 136.0(6) . . .
N(3) Fe(5) Fe(7) Fe(2) -122.2(8) . . .
N(3) Fe(5) Fe(7) Fe(6) -140.6(7) . . .
N(3) Fe(5) Fe(7) Fe(8) 151.0(8) . . .
N(3) Fe(5) Fe(7) S(1) -173.9(7) . . .
N(3) Fe(5) Fe(7) S(5) -75.7(7) . . .
N(3) Fe(5) Fe(7) S(7) 85.3(8) . . .
N(3) Fe(5) Fe(7) N(2) -2.2(14) . . .
Fe(8) Fe(5) S(5) Fe(6) 37.8(2) . . .
Fe(8) Fe(5) S(5) Fe(7) -37.5(3) . . .
S(5) Fe(5) Fe(8) Fe(6) -35.7(2) . . .
S(5) Fe(5) Fe(8) Fe(7) 35.4(3) . . .
S(5) Fe(5) Fe(8) S(1) 0.5(4) . . .
S(5) Fe(5) Fe(8) S(6) -101.3(4) . . .
S(5) Fe(5) Fe(8) S(7) 100.5(2) . . .
S(5) Fe(5) Fe(8) S(9) -179.8(7) . . .
Fe(8) Fe(5) S(6) Fe(6) -73.2(2) . . .
S(6) Fe(5) Fe(8) Fe(6) 65.6(2) . . .
S(6) Fe(5) Fe(8) Fe(7) 136.7(4) . . .
S(6) Fe(5) Fe(8) S(1) 101.8(4) . . .
S(6) Fe(5) Fe(8) S(7) -158.2(3) . . .
S(6) Fe(5) Fe(8) S(9) -78.5(10) . . .
Fe(8) Fe(5) S(7) Fe(7) 73.4(2) . . .
S(7) Fe(5) Fe(8) Fe(6) -136.21(15) . . .
S(7) Fe(5) Fe(8) Fe(7) -65.1(2) . . .
S(7) Fe(5) Fe(8) S(1) -100.0(3) . . .
S(7) Fe(5) Fe(8) S(6) 158.2(3) . . .
S(7) Fe(5) Fe(8) S(9) 79.7(10) . . .
Fe(8) Fe(5) N(3) Si(5) 68.7(10) . . .
Fe(8) Fe(5) N(3) Si(6) -98.4(10) . . .
N(3) Fe(5) Fe(8) Fe(6) 142.3(10) . . .
N(3) Fe(5) Fe(8) Fe(7) -146.6(10) . . .
N(3) Fe(5) Fe(8) S(1) 178.5(9) . . .
N(3) Fe(5) Fe(8) S(6) 76.7(9) . . .
N(3) Fe(5) Fe(8) S(7) -81.5(10) . . .
N(3) Fe(5) Fe(8) S(9) -1.8(17) . . .
S(5) Fe(5) S(6) Fe(6) 14.87(14) . . .
S(5) Fe(5) S(6) Fe(8) 88.1(2) . . .
S(6) Fe(5) S(5) Fe(6) -14.86(16) . . .
S(6) Fe(5) S(5) Fe(7) -90.2(2) . . .
S(5) Fe(5) S(7) Fe(7) -15.2(3) . . .
S(5) Fe(5) S(7) Fe(8) -88.6(3) . . .
S(7) Fe(5) S(5) Fe(6) 90.6(3) . . .
S(7) Fe(5) S(5) Fe(7) 15.2(4) . . .
S(5) Fe(5) N(3) Si(5) -113.4(5) . . .
S(5) Fe(5) N(3) Si(6) 79.5(5) . . .
N(3) Fe(5) S(5) Fe(6) -141.1(4) . . .
N(3) Fe(5) S(5) Fe(7) 143.5(5) . . .
S(6) Fe(5) S(7) Fe(7) 90.9(3) . . .
S(6) Fe(5) S(7) Fe(8) 17.5(2) . . .
S(7) Fe(5) S(6) Fe(6) -90.7(2) . . .
S(7) Fe(5) S(6) Fe(8) -17.5(2) . . .
S(6) Fe(5) N(3) Si(5) 127.8(4) . . .
S(6) Fe(5) N(3) Si(6) -39.3(5) . . .
N(3) Fe(5) S(6) Fe(6) 139.3(4) . . .
N(3) Fe(5) S(6) Fe(8) -147.5(4) . . .
S(7) Fe(5) N(3) Si(5) 6.1(4) . . .
S(7) Fe(5) N(3) Si(6) -161.1(3) . . .
N(3) Fe(5) S(7) Fe(7) -140.4(3) . . .
N(3) Fe(5) S(7) Fe(8) 146.2(2) . . .
Fe(3) Fe(6) Fe(7) Fe(2) 3.23(3) . . .
Fe(3) Fe(6) Fe(7) Fe(5) 173.88(4) . . .
Fe(3) Fe(6) Fe(7) Fe(8) -113.77(16) . . .
Fe(3) Fe(6) Fe(7) S(1) -45.18(15) . . .
Fe(3) Fe(6) Fe(7) S(5) 111.9(2) . . .
Fe(3) Fe(6) Fe(7) S(7) -150.69(11) . . .
Fe(3) Fe(6) Fe(7) N(2) 17.7(2) . . .
Fe(3) Fe(6) Fe(8) Fe(5) 149.2(2) . . .
Fe(3) Fe(6) Fe(8) Fe(7) 77.6(2) . . .
Fe(3) Fe(6) Fe(8) S(1) 11.3(3) . . .
Fe(3) Fe(6) Fe(8) S(6) -148.3(4) . . .
Fe(3) Fe(6) Fe(8) S(7) 114.8(2) . . .
Fe(3) Fe(6) Fe(8) S(9) -50.8(3) . . .
Fe(3) Fe(6) S(1) Fe(2) 59.4(3) . . .
Fe(3) Fe(6) S(1) Fe(4) -10.8(2) . . .
Fe(3) Fe(6) S(1) Fe(7) 119.89(18) . . .
Fe(3) Fe(6) S(1) Fe(8) -167.1(3) . . .
Fe(3) Fe(6) S(5) Fe(5) -156.3(2) . . .
Fe(3) Fe(6) S(5) Fe(7) -76.9(2) . . .
Fe(3) Fe(6) S(6) Fe(5) 149.2(7) . . .
Fe(3) Fe(6) S(6) Fe(8) 70.4(7) . . .
Fe(3) Fe(6) N(4) Si(7) 110.7(3) . . .
Fe(3) Fe(6) N(4) Si(8) -107.9(3) . . .
Fe(5) Fe(6) Fe(7) Fe(2) -170.65(4) . . .
Fe(5) Fe(6) Fe(7) Fe(8) 72.35(17) . . .
Fe(5) Fe(6) Fe(7) S(1) 140.94(16) . . .
Fe(5) Fe(6) Fe(7) S(5) -62.0(2) . . .
Fe(5) Fe(6) Fe(7) S(7) 35.43(12) . . .
Fe(5) Fe(6) Fe(7) N(2) -156.2(2) . . .
Fe(5) Fe(6) Fe(8) Fe(7) -71.6(2) . . .
Fe(5) Fe(6) Fe(8) S(1) -137.9(2) . . .
Fe(5) Fe(6) Fe(8) S(6) 62.5(2) . . .
Fe(5) Fe(6) Fe(8) S(7) -34.42(12) . . .
Fe(5) Fe(6) Fe(8) S(9) 160.07(16) . . .
Fe(5) Fe(6) S(1) Fe(2) -95.6(3) . . .
Fe(5) Fe(6) S(1) Fe(3) -155.01(19) . . .
Fe(5) Fe(6) S(1) Fe(4) -165.8(2) . . .
Fe(5) Fe(6) S(1) Fe(7) -35.13(15) . . .
Fe(5) Fe(6) S(1) Fe(8) 37.9(2) . . .
Fe(5) Fe(6) S(5) Fe(7) 79.5(2) . . .
Fe(5) Fe(6) S(6) Fe(8) -78.8(3) . . .
Fe(5) Fe(6) N(4) Fe(3) 153.4(3) . . .
Fe(5) Fe(6) N(4) Si(7) -95.8(4) . . .
Fe(5) Fe(6) N(4) Si(8) 45.5(5) . . .
Fe(7) Fe(6) Fe(8) Fe(5) 71.6(2) . . .
Fe(7) Fe(6) Fe(8) S(1) -66.3(2) . . .
Fe(7) Fe(6) Fe(8) S(6) 134.2(3) . . .
Fe(7) Fe(6) Fe(8) S(7) 37.19(15) . . .
Fe(7) Fe(6) Fe(8) S(9) -128.32(18) . . .
Fe(8) Fe(6) Fe(7) Fe(2) 116.99(16) . . .
Fe(8) Fe(6) Fe(7) Fe(5) -72.35(17) . . .
Fe(8) Fe(6) Fe(7) S(1) 68.59(18) . . .
Fe(8) Fe(6) Fe(7) S(5) -134.3(3) . . .
Fe(8) Fe(6) Fe(7) S(7) -36.92(17) . . .
Fe(8) Fe(6) Fe(7) N(2) 131.5(3) . . .
Fe(7) Fe(6) S(1) Fe(2) -60.5(3) . . .
Fe(7) Fe(6) S(1) Fe(3) -119.89(18) . . .
Fe(7) Fe(6) S(1) Fe(4) -130.7(2) . . .
Fe(7) Fe(6) S(1) Fe(8) 73.1(3) . . .
S(1) Fe(6) Fe(7) Fe(2) 48.41(15) . . .
S(1) Fe(6) Fe(7) Fe(5) -140.94(16) . . .
S(1) Fe(6) Fe(7) Fe(8) -68.59(18) . . .
S(1) Fe(6) Fe(7) S(5) 157.1(2) . . .
S(1) Fe(6) Fe(7) S(7) -105.51(16) . . .
S(1) Fe(6) Fe(7) N(2) 62.9(2) . . .
Fe(7) Fe(6) S(5) Fe(5) -79.5(2) . . .
S(5) Fe(6) Fe(7) Fe(2) -108.7(2) . . .
S(5) Fe(6) Fe(7) Fe(5) 62.0(2) . . .
S(5) Fe(6) Fe(7) Fe(8) 134.3(3) . . .
S(5) Fe(6) Fe(7) S(1) -157.1(2) . . .
S(5) Fe(6) Fe(7) S(7) 97.4(2) . . .
S(5) Fe(6) Fe(7) N(2) -94.2(3) . . .
Fe(7) Fe(6) S(6) Fe(5) 40.02(16) . . .
Fe(7) Fe(6) S(6) Fe(8) -38.8(2) . . .
S(6) Fe(6) Fe(7) Fe(2) 153.61(11) . . .
S(6) Fe(6) Fe(7) Fe(5) -35.74(12) . . .
S(6) Fe(6) Fe(7) Fe(8) 36.61(17) . . .
S(6) Fe(6) Fe(7) S(1) 105.20(17) . . .
S(6) Fe(6) Fe(7) S(5) -97.7(2) . . .
S(6) Fe(6) Fe(7) S(7) -0.31(17) . . .
S(6) Fe(6) Fe(7) N(2) 168.1(2) . . .
Fe(7) Fe(6) N(4) Fe(3) 16.0(3) . . .
Fe(7) Fe(6) N(4) Si(7) 126.7(2) . . .
Fe(7) Fe(6) N(4) Si(8) -91.9(2) . . .
N(4) Fe(6) Fe(7) Fe(2) -8.7(2) . . .
N(4) Fe(6) Fe(7) Fe(5) 161.9(2) . . .
N(4) Fe(6) Fe(7) Fe(8) -125.7(3) . . .
N(4) Fe(6) Fe(7) S(1) -57.2(2) . . .
N(4) Fe(6) Fe(7) S(5) 99.9(3) . . .
N(4) Fe(6) Fe(7) S(7) -162.7(2) . . .
N(4) Fe(6) Fe(7) N(2) 5.7(3) . . .
Fe(8) Fe(6) S(1) Fe(2) -133.5(5) . . .
Fe(8) Fe(6) S(1) Fe(3) 167.1(3) . . .
Fe(8) Fe(6) S(1) Fe(4) 156.3(4) . . .
Fe(8) Fe(6) S(1) Fe(7) -73.1(3) . . .
S(1) Fe(6) Fe(8) Fe(5) 137.9(2) . . .
S(1) Fe(6) Fe(8) Fe(7) 66.3(2) . . .
S(1) Fe(6) Fe(8) S(6) -159.5(4) . . .
S(1) Fe(6) Fe(8) S(7) 103.5(2) . . .
S(1) Fe(6) Fe(8) S(9) -62.0(2) . . .
Fe(8) Fe(6) S(5) Fe(5) -40.92(14) . . .
Fe(8) Fe(6) S(5) Fe(7) 38.57(18) . . .
S(5) Fe(6) Fe(8) Fe(5) 35.84(12) . . .
S(5) Fe(6) Fe(8) Fe(7) -35.78(16) . . .
S(5) Fe(6) Fe(8) S(1) -102.1(2) . . .
S(5) Fe(6) Fe(8) S(6) 98.4(3) . . .
S(5) Fe(6) Fe(8) S(7) 1.41(9) . . .
S(5) Fe(6) Fe(8) S(9) -164.10(13) . . .
Fe(8) Fe(6) S(6) Fe(5) 78.8(3) . . .
S(6) Fe(6) Fe(8) Fe(5) -62.5(2) . . .
S(6) Fe(6) Fe(8) Fe(7) -134.2(3) . . .
S(6) Fe(6) Fe(8) S(1) 159.5(4) . . .
S(6) Fe(6) Fe(8) S(7) -97.0(2) . . .
S(6) Fe(6) Fe(8) S(9) 97.5(3) . . .
Fe(8) Fe(6) N(4) Fe(3) -76.3(2) . . .
Fe(8) Fe(6) N(4) Si(7) 34.4(3) . . .
Fe(8) Fe(6) N(4) Si(8) 175.72(14) . . .
N(4) Fe(6) Fe(8) Fe(5) -159.6(2) . . .
N(4) Fe(6) Fe(8) Fe(7) 128.8(2) . . .
N(4) Fe(6) Fe(8) S(1) 62.5(3) . . .
N(4) Fe(6) Fe(8) S(6) -97.0(3) . . .
N(4) Fe(6) Fe(8) S(7) 166.0(2) . . .
N(4) Fe(6) Fe(8) S(9) 0.5(2) . . .
S(1) Fe(6) S(5) Fe(5) -98.9(3) . . .
S(1) Fe(6) S(5) Fe(7) -19.4(3) . . .
S(5) Fe(6) S(1) Fe(2) -41.5(5) . . .
S(5) Fe(6) S(1) Fe(3) -100.9(3) . . .
S(5) Fe(6) S(1) Fe(4) -111.7(4) . . .
S(5) Fe(6) S(1) Fe(7) 19.0(3) . . .
S(5) Fe(6) S(1) Fe(8) 92.0(3) . . .
S(1) Fe(6) S(6) Fe(5) 96.8(3) . . .
S(1) Fe(6) S(6) Fe(8) 17.9(4) . . .
S(6) Fe(6) S(1) Fe(2) -151.0(4) . . .
S(6) Fe(6) S(1) Fe(3) 149.5(4) . . .
S(6) Fe(6) S(1) Fe(4) 138.8(3) . . .
S(6) Fe(6) S(1) Fe(7) -90.6(4) . . .
S(6) Fe(6) S(1) Fe(8) -17.5(4) . . .
S(1) Fe(6) N(4) Fe(3) -28.04(16) . . .
S(1) Fe(6) N(4) Si(7) 82.7(2) . . .
S(1) Fe(6) N(4) Si(8) -136.0(2) . . .
N(4) Fe(6) S(1) Fe(2) 85.0(4) . . .
N(4) Fe(6) S(1) Fe(3) 25.6(2) . . .
N(4) Fe(6) S(1) Fe(4) 14.8(3) . . .
N(4) Fe(6) S(1) Fe(7) 145.5(2) . . .
N(4) Fe(6) S(1) Fe(8) -141.5(2) . . .
S(5) Fe(6) S(6) Fe(5) -14.7(2) . . .
S(5) Fe(6) S(6) Fe(8) -93.6(3) . . .
S(6) Fe(6) S(5) Fe(5) 14.9(2) . . .
S(6) Fe(6) S(5) Fe(7) 94.4(3) . . .
S(5) Fe(6) N(4) Fe(3) 85.64(18) . . .
S(5) Fe(6) N(4) Si(7) -163.65(16) . . .
S(5) Fe(6) N(4) Si(8) -22.3(3) . . .
N(4) Fe(6) S(5) Fe(5) 151.7(2) . . .
N(4) Fe(6) S(5) Fe(7) -128.8(2) . . .
S(6) Fe(6) N(4) Fe(3) -144.11(11) . . .
S(6) Fe(6) N(4) Si(7) -33.4(3) . . .
S(6) Fe(6) N(4) Si(8) 108.0(2) . . .
N(4) Fe(6) S(6) Fe(5) -153.4(2) . . .
N(4) Fe(6) S(6) Fe(8) 127.8(3) . . .
Fe(2) Fe(7) Fe(8) Fe(5) -146.2(4) . . .
Fe(2) Fe(7) Fe(8) Fe(6) -74.7(3) . . .
Fe(2) Fe(7) Fe(8) S(1) -7.1(2) . . .
Fe(2) Fe(7) Fe(8) S(6) -111.9(3) . . .
Fe(2) Fe(7) Fe(8) S(7) 151.6(2) . . .
Fe(2) Fe(7) Fe(8) S(9) 53.5(8) . . .
Fe(2) Fe(7) S(1) Fe(3) -57.59(17) . . .
Fe(2) Fe(7) S(1) Fe(4) 17.1(3) . . .
Fe(2) Fe(7) S(1) Fe(6) -115.5(2) . . .
Fe(2) Fe(7) S(1) Fe(8) 172.1(2) . . .
Fe(2) Fe(7) S(5) Fe(5) 157.3(3) . . .
Fe(2) Fe(7) S(5) Fe(6) 78.1(3) . . .
Fe(2) Fe(7) S(7) Fe(5) -149.4(8) . . .
Fe(2) Fe(7) S(7) Fe(8) -70.5(8) . . .
Fe(2) Fe(7) N(2) Si(3) 117.5(6) . . .
Fe(2) Fe(7) N(2) Si(4) -111.4(5) . . .
Fe(5) Fe(7) Fe(8) Fe(6) 71.5(2) . . .
Fe(5) Fe(7) Fe(8) S(1) 139.1(3) . . .
Fe(5) Fe(7) Fe(8) S(6) 34.3(3) . . .
Fe(5) Fe(7) Fe(8) S(7) -62.3(2) . . .
Fe(5) Fe(7) Fe(8) S(9) -160.4(7) . . .
Fe(5) Fe(7) S(1) Fe(2) 150.8(3) . . .
Fe(5) Fe(7) S(1) Fe(3) 93.2(2) . . .
Fe(5) Fe(7) S(1) Fe(4) 167.9(3) . . .
Fe(5) Fe(7) S(1) Fe(6) 35.3(2) . . .
Fe(5) Fe(7) S(1) Fe(8) -37.1(2) . . .
Fe(5) Fe(7) S(5) Fe(6) -79.2(2) . . .
Fe(5) Fe(7) S(7) Fe(8) 78.8(2) . . .
Fe(5) Fe(7) N(2) Fe(2) -143.2(9) . . .
Fe(5) Fe(7) N(2) Si(3) -25.8(13) . . .
Fe(5) Fe(7) N(2) Si(4) 105.4(8) . . .
Fe(6) Fe(7) Fe(8) Fe(5) -71.5(2) . . .
Fe(6) Fe(7) Fe(8) S(1) 67.6(2) . . .
Fe(6) Fe(7) Fe(8) S(6) -37.2(3) . . .
Fe(6) Fe(7) Fe(8) S(7) -133.76(16) . . .
Fe(6) Fe(7) Fe(8) S(9) 128.2(7) . . .
Fe(6) Fe(7) S(1) Fe(2) 115.5(2) . . .
Fe(6) Fe(7) S(1) Fe(3) 57.96(16) . . .
Fe(6) Fe(7) S(1) Fe(4) 132.6(4) . . .
Fe(6) Fe(7) S(1) Fe(8) -72.32(18) . . .
Fe(6) Fe(7) S(5) Fe(5) 79.2(2) . . .
Fe(6) Fe(7) S(7) Fe(5) -39.7(2) . . .
Fe(6) Fe(7) S(7) Fe(8) 39.11(13) . . .
Fe(6) Fe(7) N(2) Fe(2) -19.6(2) . . .
Fe(6) Fe(7) N(2) Si(3) 97.9(6) . . .
Fe(6) Fe(7) N(2) Si(4) -130.9(4) . . .
Fe(8) Fe(7) S(1) Fe(2) -172.1(2) . . .
Fe(8) Fe(7) S(1) Fe(3) 130.3(2) . . .
Fe(8) Fe(7) S(1) Fe(4) -155.0(4) . . .
Fe(8) Fe(7) S(1) Fe(6) 72.32(18) . . .
S(1) Fe(7) Fe(8) Fe(5) -139.1(3) . . .
S(1) Fe(7) Fe(8) Fe(6) -67.6(2) . . .
S(1) Fe(7) Fe(8) S(6) -104.8(4) . . .
S(1) Fe(7) Fe(8) S(7) 158.6(2) . . .
S(1) Fe(7) Fe(8) S(9) 60.5(6) . . .
Fe(8) Fe(7) S(5) Fe(5) 40.6(4) . . .
Fe(8) Fe(7) S(5) Fe(6) -38.6(3) . . .
S(5) Fe(7) Fe(8) Fe(5) -35.6(3) . . .
S(5) Fe(7) Fe(8) Fe(6) 35.9(3) . . .
S(5) Fe(7) Fe(8) S(1) 103.5(4) . . .
S(5) Fe(7) Fe(8) S(6) -1.3(5) . . .
S(5) Fe(7) Fe(8) S(7) -97.9(3) . . .
S(5) Fe(7) Fe(8) S(9) 164.1(6) . . .
Fe(8) Fe(7) S(7) Fe(5) -78.8(2) . . .
S(7) Fe(7) Fe(8) Fe(5) 62.3(2) . . .
S(7) Fe(7) Fe(8) Fe(6) 133.76(16) . . .
S(7) Fe(7) Fe(8) S(1) -158.6(2) . . .
S(7) Fe(7) Fe(8) S(6) 96.6(3) . . .
S(7) Fe(7) Fe(8) S(9) -98.1(7) . . .
Fe(8) Fe(7) N(2) Fe(2) 74.7(8) . . .
Fe(8) Fe(7) N(2) Si(3) -167.8(7) . . .
Fe(8) Fe(7) N(2) Si(4) -36.7(11) . . .
N(2) Fe(7) Fe(8) Fe(5) 162.7(9) . . .
N(2) Fe(7) Fe(8) Fe(6) -125.8(8) . . .
N(2) Fe(7) Fe(8) S(1) -58.2(8) . . .
N(2) Fe(7) Fe(8) S(6) -163.0(7) . . .
N(2) Fe(7) Fe(8) S(7) 100.5(8) . . .
N(2) Fe(7) Fe(8) S(9) 2.4(13) . . .
S(1) Fe(7) S(5) Fe(5) 99.0(2) . . .
S(1) Fe(7) S(5) Fe(6) 19.8(2) . . .
S(5) Fe(7) S(1) Fe(2) 96.4(2) . . .
S(5) Fe(7) S(1) Fe(3) 38.82(13) . . .
S(5) Fe(7) S(1) Fe(4) 113.5(3) . . .
S(5) Fe(7) S(1) Fe(6) -19.14(16) . . .
S(5) Fe(7) S(1) Fe(8) -91.46(19) . . .
S(1) Fe(7) S(7) Fe(5) -97.7(2) . . .
S(1) Fe(7) S(7) Fe(8) -18.85(19) . . .
S(7) Fe(7) S(1) Fe(2) -153.8(2) . . .
S(7) Fe(7) S(1) Fe(3) 148.63(19) . . .
S(7) Fe(7) S(1) Fe(4) -136.7(3) . . .
S(7) Fe(7) S(1) Fe(6) 90.7(2) . . .
S(7) Fe(7) S(1) Fe(8) 18.4(2) . . .
S(1) Fe(7) N(2) Fe(2) 28.8(2) . . .
S(1) Fe(7) N(2) Si(3) 146.3(5) . . .
S(1) Fe(7) N(2) Si(4) -82.6(6) . . .
N(2) Fe(7) S(1) Fe(2) -25.7(3) . . .
N(2) Fe(7) S(1) Fe(3) -83.3(3) . . .
N(2) Fe(7) S(1) Fe(4) -8.6(5) . . .
N(2) Fe(7) S(1) Fe(6) -141.2(3) . . .
N(2) Fe(7) S(1) Fe(8) 146.5(3) . . .
S(5) Fe(7) S(7) Fe(5) 15.2(3) . . .
S(5) Fe(7) S(7) Fe(8) 94.0(3) . . .
S(7) Fe(7) S(5) Fe(5) -15.3(3) . . .
S(7) Fe(7) S(5) Fe(6) -94.5(3) . . .
S(5) Fe(7) N(2) Fe(2) -84.8(5) . . .
S(5) Fe(7) N(2) Si(3) 32.6(8) . . .
S(5) Fe(7) N(2) Si(4) 163.8(5) . . .
N(2) Fe(7) S(5) Fe(5) -152.6(6) . . .
N(2) Fe(7) S(5) Fe(6) 128.2(5) . . .
S(7) Fe(7) N(2) Fe(2) 146.9(2) . . .
S(7) Fe(7) N(2) Si(3) -95.7(5) . . .
S(7) Fe(7) N(2) Si(4) 35.5(6) . . .
N(2) Fe(7) S(7) Fe(5) 149.9(3) . . .
N(2) Fe(7) S(7) Fe(8) -131.3(2) . . .
Fe(5) Fe(8) S(1) Fe(2) 47.8(5) . . .
Fe(5) Fe(8) S(1) Fe(3) -55.0(5) . . .
Fe(5) Fe(8) S(1) Fe(4) 177.7(8) . . .
Fe(5) Fe(8) S(1) Fe(6) -38.4(3) . . .
Fe(5) Fe(8) S(1) Fe(7) 37.4(3) . . .
Fe(5) Fe(8) S(6) Fe(6) 79.2(2) . . .
Fe(5) Fe(8) S(7) Fe(7) -79.70(16) . . .
Fe(5) Fe(8) S(9) C(31) 4.2(13) . . .
Fe(6) Fe(8) S(1) Fe(2) 86.2(3) . . .
Fe(6) Fe(8) S(1) Fe(3) -16.7(3) . . .
Fe(6) Fe(8) S(1) Fe(4) -143.9(9) . . .
Fe(6) Fe(8) S(1) Fe(7) 75.7(2) . . .
Fe(6) Fe(8) S(6) Fe(5) -79.2(2) . . .
Fe(6) Fe(8) S(7) Fe(5) 38.88(12) . . .
Fe(6) Fe(8) S(7) Fe(7) -40.82(9) . . .
Fe(6) Fe(8) S(9) C(31) -127.7(5) . . .
Fe(7) Fe(8) S(1) Fe(2) 10.5(3) . . .
Fe(7) Fe(8) S(1) Fe(3) -92.4(3) . . .
Fe(7) Fe(8) S(1) Fe(4) 140.4(9) . . .
Fe(7) Fe(8) S(1) Fe(6) -75.7(2) . . .
Fe(7) Fe(8) S(6) Fe(5) -38.6(3) . . .
Fe(7) Fe(8) S(6) Fe(6) 40.6(3) . . .
Fe(7) Fe(8) S(7) Fe(5) 79.70(16) . . .
Fe(7) Fe(8) S(9) C(31) 137.0(7) . . .
S(1) Fe(8) S(6) Fe(5) -97.4(3) . . .
S(1) Fe(8) S(6) Fe(6) -18.2(3) . . .
S(6) Fe(8) S(1) Fe(2) 103.9(4) . . .
S(6) Fe(8) S(1) Fe(3) 1.0(5) . . .
S(6) Fe(8) S(1) Fe(4) -126.2(8) . . .
S(6) Fe(8) S(1) Fe(6) 17.7(3) . . .
S(6) Fe(8) S(1) Fe(7) 93.5(2) . . .
S(1) Fe(8) S(7) Fe(5) 98.36(18) . . .
S(1) Fe(8) S(7) Fe(7) 18.66(16) . . .
S(7) Fe(8) S(1) Fe(2) -7.8(3) . . .
S(7) Fe(8) S(1) Fe(3) -110.7(4) . . .
S(7) Fe(8) S(1) Fe(4) 122.1(8) . . .
S(7) Fe(8) S(1) Fe(6) -94.0(2) . . .
S(7) Fe(8) S(1) Fe(7) -18.3(2) . . .
S(1) Fe(8) S(9) C(31) -176.1(5) . . .
S(9) Fe(8) S(1) Fe(2) -132.0(3) . . .
S(9) Fe(8) S(1) Fe(3) 125.1(4) . . .
S(9) Fe(8) S(1) Fe(4) -2.1(10) . . .
S(9) Fe(8) S(1) Fe(6) 141.8(4) . . .
S(9) Fe(8) S(1) Fe(7) -142.5(3) . . .
S(6) Fe(8) S(7) Fe(5) -17.7(2) . . .
S(6) Fe(8) S(7) Fe(7) -97.43(19) . . .
S(7) Fe(8) S(6) Fe(5) 17.7(2) . . .
S(7) Fe(8) S(6) Fe(6) 96.9(2) . . .
S(6) Fe(8) S(9) C(31) -59.3(7) . . .
S(9) Fe(8) S(6) Fe(5) 153.0(5) . . .
S(9) Fe(8) S(6) Fe(6) -127.8(5) . . .
S(7) Fe(8) S(9) C(31) 68.6(5) . . .
S(9) Fe(8) S(7) Fe(5) -152.69(16) . . .
S(9) Fe(8) S(7) Fe(7) 127.61(13) . . .
Fe(4) S(8) C(25) C(26) -174.7(9) . . .
Fe(4) S(8) C(25) C(30) 3.5(11) . . .
Fe(8) S(9) C(31) C(32) -178.9(9) . . .
Fe(8) S(9) C(31) C(36) 3.7(12) . . .
C(1) Si(1) N(1) Fe(1) 63.0(6) . . .
C(1) Si(1) N(1) Si(2) -122.9(5) . . .
C(2) Si(1) N(1) Fe(1) -60.6(5) . . .
C(2) Si(1) N(1) Si(2) 113.6(5) . . .
C(3) Si(1) N(1) Fe(1) -177.3(5) . . .
C(3) Si(1) N(1) Si(2) -3.1(8) . . .
C(4) Si(2) N(1) Fe(1) 107.3(7) . . .
C(4) Si(2) N(1) Si(1) -66.8(9) . . .
C(5) Si(2) N(1) Fe(1) -131.1(7) . . .
C(5) Si(2) N(1) Si(1) 54.9(8) . . .
C(6) Si(2) N(1) Fe(1) -11.4(6) . . .
C(6) Si(2) N(1) Si(1) 174.6(5) . . .
C(7) Si(3) N(2) Fe(2) 18.0(3) . . .
C(7) Si(3) N(2) Fe(7) -74.5(6) . . .
C(7) Si(3) N(2) Si(4) 157.4(4) . . .
C(8) Si(3) N(2) Fe(2) -100.5(6) . . .
C(8) Si(3) N(2) Fe(7) 166.9(6) . . .
C(8) Si(3) N(2) Si(4) 38.8(8) . . .
C(9) Si(3) N(2) Fe(2) 138.9(4) . . .
C(9) Si(3) N(2) Fe(7) 46.4(7) . . .
C(9) Si(3) N(2) Si(4) -81.7(5) . . .
C(10) Si(4) N(2) Fe(2) -50.9(5) . . .
C(10) Si(4) N(2) Fe(7) 40.2(7) . . .
C(10) Si(4) N(2) Si(3) 167.4(5) . . .
C(11) Si(4) N(2) Fe(2) -170.8(3) . . .
C(11) Si(4) N(2) Fe(7) -79.7(5) . . .
C(11) Si(4) N(2) Si(3) 47.6(5) . . .
C(12) Si(4) N(2) Fe(2) 68.3(5) . . .
C(12) Si(4) N(2) Fe(7) 159.5(6) . . .
C(12) Si(4) N(2) Si(3) -73.3(7) . . .
C(13) Si(5) N(3) Fe(5) -70.1(4) . . .
C(13) Si(5) N(3) Si(6) 95.7(5) . . .
C(14) Si(5) N(3) Fe(5) 169.1(3) . . .
C(14) Si(5) N(3) Si(6) -25.0(6) . . .
C(15) Si(5) N(3) Fe(5) 51.6(5) . . .
C(15) Si(5) N(3) Si(6) -142.6(5) . . .
C(16) Si(6) N(3) Fe(5) 92.7(7) . . .
C(16) Si(6) N(3) Si(5) -73.3(8) . . .
C(17) Si(6) N(3) Fe(5) -146.0(6) . . .
C(17) Si(6) N(3) Si(5) 48.0(7) . . .
C(18) Si(6) N(3) Fe(5) -27.7(6) . . .
C(18) Si(6) N(3) Si(5) 166.4(5) . . .
C(19) Si(7) N(4) Fe(3) -80.0(6) . . .
C(19) Si(7) N(4) Fe(6) -171.1(3) . . .
C(19) Si(7) N(4) Si(8) 46.5(4) . . .
C(20) Si(7) N(4) Fe(3) 159.1(6) . . .
C(20) Si(7) N(4) Fe(6) 68.1(6) . . .
C(20) Si(7) N(4) Si(8) -74.4(7) . . .
C(21) Si(7) N(4) Fe(3) 39.2(7) . . .
C(21) Si(7) N(4) Fe(6) -51.8(5) . . .
C(21) Si(7) N(4) Si(8) 165.7(5) . . .
C(22) Si(8) N(4) Fe(3) 168.1(6) . . .
C(22) Si(8) N(4) Fe(6) -99.6(6) . . .
C(22) Si(8) N(4) Si(7) 40.3(8) . . .
C(23) Si(8) N(4) Fe(3) 47.0(7) . . .
C(23) Si(8) N(4) Fe(6) 139.3(4) . . .
C(23) Si(8) N(4) Si(7) -80.8(5) . . .
C(24) Si(8) N(4) Fe(3) -73.9(6) . . .
C(24) Si(8) N(4) Fe(6) 18.4(4) . . .
C(24) Si(8) N(4) Si(7) 158.3(4) . . .
C(59) O(1) C(62) C(61) -23.2(19) . . .
C(62) O(1) C(59) C(60) 37(2) . . .
C(63) O(2) C(66) C(65) 7.9(18) . . .
C(66) O(2) C(63) C(64) -13.2(17) . . .
C(67) O(3) C(70) C(69) 11(3) . . .
C(67) O(3) C(70) C(75) -122.4 . . .
C(70) O(3) C(67) C(68) -23(3) . . .
C(70) O(3) C(67) C(71) 122(3) . . .
C(67) O(3) C(73) C(72) 16(3) . . .
C(67) O(3) C(73) C(74) 98(2) . . .
C(73) O(3) C(67) C(68) -142(3) . . .
C(73) O(3) C(67) C(71) 4(3) . . .
C(70) O(3) C(73) C(72) -98(3) . . .
C(70) O(3) C(73) C(74) -16(3) . . .
C(73) O(3) C(70) C(69) 122(3) . . .
C(73) O(3) C(70) C(75) -10.6 . . .
C(37) N(5) C(38) C(39) 3.8(13) . . .
C(37) N(5) C(38) C(43) -123.3(12) . . .
C(37) N(5) C(38) C(46) 117.0(11) . . .
C(38) N(5) C(37) C(39) -4.1(14) . . .
C(37) N(5) C(40) C(42) 178.0(9) . . .
C(37) N(5) C(40) C(47) -62.1(13) . . .
C(40) N(5) C(37) C(39) 174.6(10) . . .
C(37) N(5) C(43) C(38) 58.0(14) . . .
C(37) N(5) C(43) C(45) -65.1(13) . . .
C(43) N(5) C(37) C(39) -57.2(13) . . .
C(37) N(5) C(44) C(45) 116.1(16) . . .
C(44) N(5) C(37) C(39) -125.0(14) . . .
C(37) N(5) C(46) C(38) -62.4(14) . . .
C(37) N(5) C(46) C(48) 63.4(12) . . .
C(46) N(5) C(37) C(39) 54.8(12) . . .
C(37) N(5) C(47) C(40) 118.1(13) . . .
C(37) N(5) C(47) C(48) -106.3(14) . . .
C(47) N(5) C(37) C(39) 123.9(14) . . .
C(38) N(5) C(41) C(42) 176.2(15) . . .
C(41) N(5) C(38) C(39) 179.0(14) . . .
C(41) N(5) C(38) C(43) 51.9(13) . . .
C(41) N(5) C(38) C(46) -67.9(13) . . .
C(38) N(5) C(43) C(45) -123.1(16) . . .
C(43) N(5) C(38) C(39) 127.1(19) . . .
C(43) N(5) C(38) C(46) -119.7(13) . . .
C(38) N(5) C(44) C(45) 54(2) . . .
C(44) N(5) C(38) C(39) 66(2) . . .
C(44) N(5) C(38) C(43) -61.2(15) . . .
C(44) N(5) C(38) C(46) 179.1(14) . . .
C(38) N(5) C(46) C(48) 125.9(15) . . .
C(46) N(5) C(38) C(39) -113.2(18) . . .
C(46) N(5) C(38) C(43) 119.7(13) . . .
C(38) N(5) C(47) C(40) 178.0(17) . . .
C(38) N(5) C(47) C(48) -46(2) . . .
C(47) N(5) C(38) C(39) -58(2) . . .
C(47) N(5) C(38) C(43) 175.3(16) . . .
C(47) N(5) C(38) C(46) 55.5(16) . . .
C(40) N(5) C(41) C(42) -2.8(11) . . .
C(41) N(5) C(40) C(42) 2.7(11) . . .
C(41) N(5) C(40) C(47) 122.7(15) . . .
C(40) N(5) C(43) C(38) 178.3(17) . . .
C(40) N(5) C(43) C(45) 55.2(16) . . .
C(43) N(5) C(40) C(42) 55.1(14) . . .
C(43) N(5) C(40) C(47) 175.0(16) . . .
C(40) N(5) C(44) C(45) -129.2(17) . . .
C(44) N(5) C(40) C(42) 114.4(14) . . .
C(44) N(5) C(40) C(47) -125.7(16) . . .
C(40) N(5) C(46) C(38) -176.9(16) . . .
C(40) N(5) C(46) C(48) -51.0(14) . . .
C(46) N(5) C(40) C(42) -66.6(13) . . .
C(46) N(5) C(40) C(47) 53.3(15) . . .
C(40) N(5) C(47) C(48) 135.6(18) . . .
C(47) N(5) C(40) C(42) -119.9(15) . . .
C(41) N(5) C(43) C(38) -125.0(16) . . .
C(41) N(5) C(43) C(45) 111.9(14) . . .
C(43) N(5) C(41) C(42) -133.3(16) . . .
C(41) N(5) C(44) C(45) -61.5(17) . . .
C(44) N(5) C(41) C(42) -65.0(16) . . .
C(41) N(5) C(46) C(38) 115.1(15) . . .
C(41) N(5) C(46) C(48) -119.0(13) . . .
C(46) N(5) C(41) C(42) 115.3(14) . . .
C(41) N(5) C(47) C(40) -59.0(14) . . .
C(41) N(5) C(47) C(48) 76.7(16) . . .
C(47) N(5) C(41) C(42) 45.9(17) . . .
C(43) N(5) C(44) C(45) -0.3(11) . . .
C(44) N(5) C(43) C(38) 123.4(16) . . .
C(44) N(5) C(43) C(45) 0.3(12) . . .
C(43) N(5) C(46) C(38) 53.6(13) . . .
C(43) N(5) C(46) C(48) 179.5(10) . . .
C(46) N(5) C(43) C(38) -55.6(14) . . .
C(46) N(5) C(43) C(45) -178.6(10) . . .
C(44) N(5) C(47) C(40) 51.0(15) . . .
C(44) N(5) C(47) C(48) -173.4(14) . . .
C(47) N(5) C(44) C(45) -174.6(15) . . .
C(46) N(5) C(47) C(40) -130.1(13) . . .
C(46) N(5) C(47) C(48) 5.5(11) . . .
C(47) N(5) C(46) C(38) -132.1(16) . . .
C(47) N(5) C(46) C(48) -6.2(13) . . .
C(53) N(6) C(53) C(54) -139.1 . 4_555 4_555
C(53) N(6) C(53) C(55) -162.1 . 4_555 4_555
C(53) N(6) C(53) C(54) -139.1 4_555 . .
C(53) N(6) C(53) C(55) -162.1 4_555 . .
C(53) N(6) C(54) C(55) 22.6 . . .
C(53) N(6) C(54) C(56) -132.3 . . .
C(54) N(6) C(53) C(55) -23.0 . . .
C(53) N(6) C(54) C(53) 45.1 . 4_555 4_555
C(53) N(6) C(54) C(55) 67.8 . 4_555 4_555
C(53) N(6) C(54) C(56) -87.2 . 4_555 4_555
C(54) N(6) C(53) C(54) -174.3 4_555 . .
C(54) N(6) C(53) C(55) 162.6 4_555 . .
C(53) N(6) C(56) C(54) 37.3 . . .
C(53) N(6) C(56) C(57) 174.2 . . .
C(53) N(6) C(56) C(58) -151.4 . . .
C(56) N(6) C(53) C(54) -45.0 . . .
C(56) N(6) C(53) C(55) -68.0 . . .
C(53) N(6) C(56) C(54) 115.2 . 4_555 4_555
C(53) N(6) C(56) C(57) -107.9 . 4_555 4_555
C(53) N(6) C(56) C(58) -73.5 . 4_555 4_555
C(56) N(6) C(53) C(54) 117.2 4_555 . .
C(56) N(6) C(53) C(55) 94.2 4_555 . .
C(53) N(6) C(57) C(56) -13.5 . . .
C(53) N(6) C(57) C(58) -36.9 . . .
C(57) N(6) C(53) C(54) -34.1 . . .
C(57) N(6) C(53) C(55) -57.2 . . .
C(53) N(6) C(57) C(56) 84.4 . 4_555 4_555
C(53) N(6) C(57) C(58) 61.0 . 4_555 4_555
C(57) N(6) C(53) C(54) 65.9 4_555 . .
C(57) N(6) C(53) C(55) 42.9 4_555 . .
C(53) N(6) C(54) C(53) 45.1 4_555 . .
C(53) N(6) C(54) C(55) 67.8 4_555 . .
C(53) N(6) C(54) C(56) -87.2 4_555 . .
C(54) N(6) C(53) C(54) -174.3 . 4_555 4_555
C(54) N(6) C(53) C(55) 162.6 . 4_555 4_555
C(53) N(6) C(54) C(55) 22.6 4_555 4_555 4_555
C(53) N(6) C(54) C(56) -132.3 4_555 4_555 4_555
C(54) N(6) C(53) C(55) -23.0 4_555 4_555 4_555
C(53) N(6) C(56) C(54) 115.2 4_555 . .
C(53) N(6) C(56) C(57) -107.9 4_555 . .
C(53) N(6) C(56) C(58) -73.5 4_555 . .
C(56) N(6) C(53) C(54) 117.2 . 4_555 4_555
C(56) N(6) C(53) C(55) 94.2 . 4_555 4_555
C(53) N(6) C(56) C(54) 37.3 4_555 4_555 4_555
C(53) N(6) C(56) C(57) 174.2 4_555 4_555 4_555
C(53) N(6) C(56) C(58) -151.4 4_555 4_555 4_555
C(56) N(6) C(53) C(54) -45.0 4_555 4_555 4_555
C(56) N(6) C(53) C(55) -68.0 4_555 4_555 4_555
C(53) N(6) C(57) C(56) 84.4 4_555 . .
C(53) N(6) C(57) C(58) 61.0 4_555 . .
C(57) N(6) C(53) C(54) 65.9 . 4_555 4_555
C(57) N(6) C(53) C(55) 42.9 . 4_555 4_555
C(53) N(6) C(57) C(56) -13.5 4_555 4_555 4_555
C(53) N(6) C(57) C(58) -36.9 4_555 4_555 4_555
C(57) N(6) C(53) C(54) -34.1 4_555 4_555 4_555
C(57) N(6) C(53) C(55) -57.2 4_555 4_555 4_555
C(54) N(6) C(54) C(53) 24.1 . 4_555 4_555
C(54) N(6) C(54) C(55) 46.7 . 4_555 4_555
C(54) N(6) C(54) C(56) -108.2 . 4_555 4_555
C(54) N(6) C(54) C(53) 24.1 4_555 . .
C(54) N(6) C(54) C(55) 46.7 4_555 . .
C(54) N(6) C(54) C(56) -108.2 4_555 . .
C(54) N(6) C(56) C(57) 136.9 . . .
C(54) N(6) C(56) C(58) 171.3 . . .
C(56) N(6) C(54) C(53) 132.3 . . .
C(56) N(6) C(54) C(55) 155.0 . . .
C(54) N(6) C(56) C(54) 166.7 . 4_555 4_555
C(54) N(6) C(56) C(57) -56.3 . 4_555 4_555
C(54) N(6) C(56) C(58) -22.0 . 4_555 4_555
C(56) N(6) C(54) C(53) -78.7 4_555 . .
C(56) N(6) C(54) C(55) -56.1 4_555 . .
C(56) N(6) C(54) C(56) 149.0 4_555 . .
C(54) N(6) C(57) C(56) -41.1 . . .
C(54) N(6) C(57) C(58) -64.5 . . .
C(57) N(6) C(54) C(53) 165.9 . . .
C(57) N(6) C(54) C(55) -171.4 . . .
C(57) N(6) C(54) C(56) 33.6 . . .
C(54) N(6) C(57) C(56) 131.1 . 4_555 4_555
C(54) N(6) C(57) C(58) 107.7 . 4_555 4_555
C(57) N(6) C(54) C(53) -119.3 4_555 . .
C(57) N(6) C(54) C(55) -96.7 4_555 . .
C(57) N(6) C(54) C(56) 108.3 4_555 . .
C(54) N(6) C(56) C(54) 166.7 4_555 . .
C(54) N(6) C(56) C(57) -56.3 4_555 . .
C(54) N(6) C(56) C(58) -22.0 4_555 . .
C(56) N(6) C(54) C(53) -78.7 . 4_555 4_555
C(56) N(6) C(54) C(55) -56.1 . 4_555 4_555
C(56) N(6) C(54) C(56) 149.0 . 4_555 4_555
C(54) N(6) C(56) C(57) 136.9 4_555 4_555 4_555
C(54) N(6) C(56) C(58) 171.3 4_555 4_555 4_555
C(56) N(6) C(54) C(53) 132.3 4_555 4_555 4_555
C(56) N(6) C(54) C(55) 155.0 4_555 4_555 4_555
C(54) N(6) C(57) C(56) 131.1 4_555 . .
C(54) N(6) C(57) C(58) 107.7 4_555 . .
C(57) N(6) C(54) C(53) -119.3 . 4_555 4_555
C(57) N(6) C(54) C(55) -96.7 . 4_555 4_555
C(57) N(6) C(54) C(56) 108.3 . 4_555 4_555
C(54) N(6) C(57) C(56) -41.1 4_555 4_555 4_555
C(54) N(6) C(57) C(58) -64.5 4_555 4_555 4_555
C(57) N(6) C(54) C(53) 165.9 4_555 4_555 4_555
C(57) N(6) C(54) C(55) -171.4 4_555 4_555 4_555
C(57) N(6) C(54) C(56) 33.6 4_555 4_555 4_555
C(56) N(6) C(56) C(54) -103.1 . 4_555 4_555
C(56) N(6) C(56) C(57) 33.8 . 4_555 4_555
C(56) N(6) C(56) C(58) 68.2 . 4_555 4_555
C(56) N(6) C(56) C(54) -103.1 4_555 . .
C(56) N(6) C(56) C(57) 33.8 4_555 . .
C(56) N(6) C(56) C(58) 68.2 4_555 . .
C(56) N(6) C(57) C(58) -23.4 . . .
C(57) N(6) C(56) C(54) -136.9 . . .
C(57) N(6) C(56) C(58) 34.4 . . .
C(56) N(6) C(57) C(56) -164.2 . 4_555 4_555
C(56) N(6) C(57) C(58) 172.5 . 4_555 4_555
C(57) N(6) C(56) C(54) -76.6 4_555 . .
C(57) N(6) C(56) C(57) 60.3 4_555 . .
C(57) N(6) C(56) C(58) 94.7 4_555 . .
C(56) N(6) C(57) C(56) -164.2 4_555 . .
C(56) N(6) C(57) C(58) 172.5 4_555 . .
C(57) N(6) C(56) C(54) -76.6 . 4_555 4_555
C(57) N(6) C(56) C(57) 60.3 . 4_555 4_555
C(57) N(6) C(56) C(58) 94.7 . 4_555 4_555
C(56) N(6) C(57) C(58) -23.4 4_555 4_555 4_555
C(57) N(6) C(56) C(54) -136.9 4_555 4_555 4_555
C(57) N(6) C(56) C(58) 34.4 4_555 4_555 4_555
C(57) N(6) C(57) C(56) -120.4 . 4_555 4_555
C(57) N(6) C(57) C(58) -143.7 . 4_555 4_555
C(57) N(6) C(57) C(56) -120.4 4_555 . .
C(57) N(6) C(57) C(58) -143.7 4_555 . .
C(49) N(7) C(49) C(50) 179.3 . 4_665 4_665
C(49) N(7) C(49) C(50) 179.3 4_665 . .
C(49) N(7) C(51) C(52) -59.6 . . .
C(51) N(7) C(49) C(50) -57.1 . . .
C(49) N(7) C(51) C(52) 63.0 . 4_665 4_665
C(51) N(7) C(49) C(50) 57.9 4_665 . .
C(49) N(7) C(51) C(52) 63.0 4_665 . .
C(51) N(7) C(49) C(50) 57.9 . 4_665 4_665
C(49) N(7) C(51) C(52) -59.6 4_665 4_665 4_665
C(51) N(7) C(49) C(50) -57.1 4_665 4_665 4_665
C(51) N(7) C(51) C(52) -179.6 . 4_665 4_665
C(51) N(7) C(51) C(52) -179.6 4_665 . .
S(8) C(25) C(26) C(27) 178.6(10) . . .
S(8) C(25) C(30) C(29) -177.8(9) . . .
C(26) C(25) C(30) C(29) 0.5(13) . . .
C(30) C(25) C(26) C(27) 0.3(14) . . .
C(25) C(26) C(27) C(28) -0.5(16) . . .
C(26) C(27) C(28) Cl(1) -177.8(10) . . .
C(26) C(27) C(28) C(29) -0.1(18) . . .
Cl(1) C(28) C(29) C(30) 178.7(9) . . .
C(27) C(28) C(29) C(30) 0.9(16) . . .
C(28) C(29) C(30) C(25) -1.1(17) . . .
S(9) C(31) C(32) C(33) 178.4(11) . . .
S(9) C(31) C(36) C(35) -179.9(9) . . .
C(32) C(31) C(36) C(35) 2.7(18) . . .
C(36) C(31) C(32) C(33) -4.0(19) . . .
C(31) C(32) C(33) C(34) 2(2) . . .
C(32) C(33) C(34) Cl(2) -179.0(11) . . .
C(32) C(33) C(34) C(35) 2(2) . . .
Cl(2) C(34) C(35) C(36) 177.6(10) . . .
C(33) C(34) C(35) C(36) -3.5(19) . . .
C(34) C(35) C(36) C(31) 1.2(19) . . .
N(5) C(37) C(39) C(38) 3.6(12) . . .
N(5) C(38) C(39) C(37) -4.1(14) . . .
N(5) C(38) C(43) C(45) 88.9(18) . . .
N(5) C(38) C(46) C(48) -84.6(17) . . .
C(39) C(38) C(43) N(5) -92(2) . . .
C(39) C(38) C(43) C(45) -4(3) . . .
C(43) C(38) C(39) C(37) 65(2) . . .
C(39) C(38) C(46) N(5) 98.2(19) . . .
C(39) C(38) C(46) C(48) 14(2) . . .
C(46) C(38) C(39) C(37) -71.2(17) . . .
C(43) C(38) C(46) N(5) -50.1(12) . . .
C(43) C(38) C(46) C(48) -134.7(15) . . .
C(46) C(38) C(43) N(5) 49.9(12) . . .
C(46) C(38) C(43) C(45) 138.8(15) . . .
N(5) C(40) C(42) C(41) -2.9(12) . . .
N(5) C(40) C(47) C(48) -67(2) . . .
C(42) C(40) C(47) N(5) 99.6(16) . . .
C(42) C(40) C(47) C(48) 33(3) . . .
C(47) C(40) C(42) C(41) -79.3(19) . . .
N(5) C(41) C(42) C(40) 2.5(10) . . .
N(5) C(43) C(45) C(44) -0.3(13) . . .
C(38) C(43) C(45) C(44) -61(2) . . .
N(5) C(44) C(45) C(43) 0.3(11) . . .
N(5) C(46) C(48) C(47) 6.3(13) . . .
C(38) C(46) C(48) C(47) 63.0(19) . . .
N(5) C(47) C(48) C(46) -5.5(11) . . .
C(40) C(47) C(48) C(46) 43(2) . . .
N(6) C(53) C(54) C(55) -157.2 . . .
N(6) C(53) C(54) C(56) 39.2 . . .
N(6) C(53) C(55) C(54) 22.6 . . .
C(55) C(53) C(54) N(6) 157.2 . . .
C(55) C(53) C(54) C(56) -163.6 . . .
N(6) C(54) C(55) C(53) -24.7 . . .
N(6) C(54) C(56) C(57) -44.0 . . .
N(6) C(54) C(56) C(58) -147.1 . . .
C(53) C(54) C(56) N(6) -45.4 . . .
C(53) C(54) C(56) C(57) -89.4 . . .
C(53) C(54) C(56) C(58) 167.5 . . .
C(55) C(54) C(56) N(6) -86.8 . . .
C(55) C(54) C(56) C(57) -130.8 . . .
C(55) C(54) C(56) C(58) 126.1 . . .
C(56) C(54) C(55) C(53) 48(5) . . .
N(6) C(56) C(57) C(58) 153.5 . . .
N(6) C(56) C(58) C(57) -34.2 . . .
C(54) C(56) C(57) N(6) 38.8 . . .
C(54) C(56) C(57) C(58) -167.7 . . .
C(54) C(56) C(58) C(57) 108(11) . . .
C(58) C(56) C(57) N(6) -153.5 . . .
N(6) C(57) C(58) C(56) 24.3 . . .
O(1) C(59) C(60) C(61) -35(2) . . .
C(59) C(60) C(61) C(62) 22(2) . . .
C(60) C(61) C(62) O(1) -0.2(15) . . .
O(2) C(63) C(64) C(65) 13.0(19) . . .
C(63) C(64) C(65) C(66) -8(2) . . .
C(64) C(65) C(66) O(2) -0.1(18) . . .
O(3) C(67) C(68) C(69) 29(5) . . .
O(3) C(67) C(68) C(71) 106(6) . . 4_655
O(3) C(67) C(71) C(72) -22(4) . . .
O(3) C(67) C(71) C(68) -159(3) . . 4_655
O(3) C(67) C(71) C(69) -116(5) . . 4_655
C(68) C(67) C(71) C(72) 108(5) . . .
C(68) C(67) C(71) C(68) -29(6) . . 4_655
C(68) C(67) C(71) C(69) 14(8) . . 4_655
C(71) C(67) C(68) C(69) -103(6) . . .
C(71) C(67) C(68) C(71) -26(9) . . 4_655
C(67) C(68) C(69) C(70) -23(5) . . .
C(67) C(68) C(69) C(71) 125(5) . . 4_655
C(67) C(68) C(71) C(67) 45(6) . 4_655 4_655
C(67) C(68) C(71) C(72) -58(10) . 4_655 4_655
C(67) C(68) C(71) C(69) -97(6) . 4_655 .
C(69) C(68) C(71) C(67) 142(4) . 4_655 4_655
C(69) C(68) C(71) C(72) 39(7) . 4_655 4_655
C(71) C(68) C(69) C(70) -148(5) 4_655 . .
C(68) C(69) C(70) O(3) 8(5) . . .
C(68) C(69) C(70) C(75) 125.7 . . .
C(68) C(69) C(71) C(67) -50(5) . 4_655 4_655
C(68) C(69) C(71) C(72) -155(5) . 4_655 4_655
C(70) C(69) C(71) C(67) 7(12) . 4_655 4_655
C(70) C(69) C(71) C(72) -97(8) . 4_655 4_655
C(70) C(69) C(71) C(68) 57(8) . 4_655 .
C(71) C(69) C(70) O(3) -35(9) 4_655 . .
C(71) C(69) C(70) C(75) 83.3 4_655 . .
O(3) C(70) C(75) C(74) 33.6 . . .
C(69) C(70) C(75) C(74) -88.8 . . .
C(67) C(71) C(72) C(73) 31(5) . . .
C(68) C(71) C(72) C(73) 125(6) 4_655 . .
C(69) C(71) C(72) C(73) 158(4) 4_655 . .
C(71) C(72) C(73) O(3) -30(4) . . .
C(71) C(72) C(73) C(74) -127(4) . . .
O(3) C(73) C(74) C(75) 35.1 . . .
C(72) C(73) C(74) C(75) 143.3 . . .
C(73) C(74) C(75) C(70) -45.3 . . .
